data_1559031
loop_
_publ_author_name
'Plajer, Alex J.'
'Rizzuto, Felix'
'von Krbek, Larissa K. S.'
'Gisbert, Yohan'
'Mart\'inez-Agramunt, V\'ictor'
'Nitschke, Jonathan'

_publ_section_title
;
 Oxidation triggers guest dissociation during reorganization of an FeII4L6
 twisted parallelogram
;
_journal_name_full 'Chemical Science'
_journal_paper_doi 10.1039/D0SC04352D
_journal_year 2020
_chemical_formula_moiety 'C192 H144 Fe10 N36, 8(C2 F6 N O4 S2), 5(C2 H3 N)'
_chemical_formula_sum 'C218 H159 F48 Fe10 N49 O32 S16'
_chemical_formula_weight 5960.39
_space_group_crystal_system monoclinic
_space_group_IT_number 14
_space_group_name_Hall '-P 2ybc'
_space_group_name_H-M_alt 'P 1 21/c 1'
_atom_sites_solution_hydrogens geom
_audit_creation_method SHELXL-2016/6
_audit_update_record
;
2020-05-30 deposited with the CCDC.	2020-09-09 downloaded from the CCDC.
;
_cell_angle_alpha 90
_cell_angle_beta 98.81(3)
_cell_angle_gamma 90
_cell_formula_units_Z 4
_cell_length_a 26.651(5)
_cell_length_b 27.050(5)
_cell_length_c 36.959(7)
_cell_measurement_reflns_used 16196
_cell_measurement_temperature 100(2)
_cell_measurement_theta_max 21.1087
_cell_measurement_theta_min 1.1461
_cell_volume 26330(9)
_computing_cell_refinement 'DIALS 2theta refinement, DIALS 1.8.1-g1afca60c-release-hotfix1'
_computing_data_reduction
;
aimless (Evans, P. R. and Murshudov, G. N., 2013)
ccp4 (Winn, M. D. et al., 2011)
DIALS 1.8.1-g1afca60c-release-hotfix1
pointless (Evans, P., 2006)
XIA2 0.5.474-gb1e580cd-dials-1.8 (Winter, G., 2010)
;
_computing_structure_refinement 'SHELXL-2016/6 (Sheldrick, 2016)'
_computing_structure_solution 'SHELXT 2014/5 (Sheldrick, 2014)'
_diffrn_ambient_temperature 100(2)
_diffrn_detector 'Photon counting pixel array'
_diffrn_measured_fraction_theta_full 0.999
_diffrn_measured_fraction_theta_max 0.999
_diffrn_measurement_device 'Fixed \c 3-circle diffractometer'
_diffrn_measurement_device_type 'Fluid Film Devices'
_diffrn_measurement_method 'shutterless scans'
_diffrn_measurement_specimen_support 'MiTeGen MicroMount'
_diffrn_radiation_monochromator 'Silicon 111'
_diffrn_radiation_source 'Diamond Light Source Beamline I19-1'
_diffrn_radiation_type Synchrotron
_diffrn_radiation_wavelength 0.6889
_diffrn_reflns_av_R_equivalents 0.1258
_diffrn_reflns_av_unetI/netI 0.0815
_diffrn_reflns_Laue_measured_fraction_full 0.999
_diffrn_reflns_Laue_measured_fraction_max 0.999
_diffrn_reflns_limit_h_max 24
_diffrn_reflns_limit_h_min -24
_diffrn_reflns_limit_k_max 24
_diffrn_reflns_limit_k_min -24
_diffrn_reflns_limit_l_max 33
_diffrn_reflns_limit_l_min -32
_diffrn_reflns_number 98034
_diffrn_reflns_point_group_measured_fraction_full 0.999
_diffrn_reflns_point_group_measured_fraction_max 0.999
_diffrn_reflns_theta_full 18.248
_diffrn_reflns_theta_max 18.248
_diffrn_reflns_theta_min 1.046
_exptl_absorpt_coefficient_mu 0.767
_exptl_absorpt_correction_T_max 1.0
_exptl_absorpt_correction_T_min 0.9524
_exptl_absorpt_correction_type empirical
_exptl_absorpt_process_details
;
CCP4 7.0.046: AIMLESS, version 0.5.32 : 29/03/17
Scaling & analysis of unmerged intensities, absorption correction using spherical harmonics
;
_exptl_crystal_colour purple
_exptl_crystal_density_diffrn 1.504
_exptl_crystal_description block
_exptl_crystal_F_000 12056
_exptl_crystal_size_max 0.200
_exptl_crystal_size_mid 0.200
_exptl_crystal_size_min 0.150
_refine_diff_density_max 1.085
_refine_diff_density_min -0.548
_refine_diff_density_rms 0.114
_refine_ls_extinction_method none
_refine_ls_goodness_of_fit_ref 1.059
_refine_ls_hydrogen_treatment constr
_refine_ls_matrix_type full
_refine_ls_number_parameters 3364
_refine_ls_number_reflns 20709
_refine_ls_number_restraints 7475
_refine_ls_restrained_S_all 0.989
_refine_ls_R_factor_all 0.1792
_refine_ls_R_factor_gt 0.1492
_refine_ls_shift/su_max 0.006
_refine_ls_shift/su_mean 0.000
_refine_ls_structure_factor_coef Fsqd
_refine_ls_weighting_details 'w=1/[\s^2^(Fo^2^)+(0.0500P)^2^+400.0000P] where P=(Fo^2^+2Fc^2^)/3'
_refine_ls_weighting_scheme calc
_refine_ls_wR_factor_gt 0.3261
_refine_ls_wR_factor_ref 0.3409
_reflns_Friedel_coverage 0.000
_reflns_number_gt 12914
_reflns_number_total 20709
_reflns_threshold_expression 'I > 2\s(I)'
_cod_data_source_file d0sc04352d2.cif
_cod_data_source_block P21C_A_SQ
_cod_original_sg_symbol_H-M 'P 21/c'
_cod_database_code 1559031
_shelx_shelxl_version_number 2016/6
_shelx_space_group_comment
;
The symmetry employed for this shelxl refinement is uniquely defined
by the following loop, which should always be used as a source of
symmetry information in preference to the above space-group names.
They are only intended as comments.
;
_shelx_estimated_absorpt_t_min 0.862
_shelx_estimated_absorpt_t_max 0.894
_platon_squeeze_void_probe_radius 1.20

loop_
_space_group_symop_operation_xyz
'x, y, z'
'-x, y+1/2, -z+1/2'
'-x, -y, -z'
'x, -y-1/2, z-1/2'

loop_
_atom_site_label
_atom_site_type_symbol
_atom_site_fract_x
_atom_site_fract_y
_atom_site_fract_z
_atom_site_U_iso_or_equiv
_atom_site_adp_type
_atom_site_occupancy
_atom_site_site_symmetry_order
_atom_site_calc_flag
_atom_site_refinement_flags_posn
_atom_site_refinement_flags_adp
_atom_site_refinement_flags_occupancy
_atom_site_disorder_assembly
_atom_site_disorder_group
Fe01 Fe 0.71944(12) 0.70594(11) 0.66917(8) 0.1068(10) Uani 1 1 d . . . . .
Fe03 Fe 0.57371(14) 0.72158(12) 0.39077(8) 0.1228(11) Uani 1 1 d . . . . .
Fe04 Fe 0.22245(13) 0.75748(12) 0.56502(9) 0.1195(11) Uani 1 1 d . . . . .
Fe08 Fe 0.05861(14) 0.71491(13) 0.29598(10) 0.1375(12) Uani 1 1 d . . . . .
Fe10 Fe 0.47763(14) 0.85944(12) 0.71247(9) 0.1287(12) Uani 1 1 d . . . . .
Fe20 Fe 0.50107(13) 0.90529(12) 0.53770(9) 0.1197(11) Uani 1 1 d . . . . .
Fe30 Fe 0.63331(14) 0.47266(13) 0.52767(11) 0.1459(14) Uani 1 1 d . . . . .
Fe40 Fe 0.31497(17) 0.8294(2) 0.24581(11) 0.187(2) Uani 1 1 d . . . . .
Fe50 Fe 0.10656(13) 0.50340(13) 0.45199(10) 0.1347(12) Uani 1 1 d . . . . .
Fe60 Fe 0.27042(16) 0.93482(16) 0.40204(10) 0.1578(14) Uani 1 1 d . . . . .
C100 C 0.1171(7) 0.7313(8) 0.5775(5) 0.127(6) Uani 1 1 d D U . . .
H100 H 0.111580 0.714709 0.554594 0.152 Uiso 1 1 calc R U . . .
C101 C 0.0776(7) 0.7328(8) 0.5974(6) 0.139(6) Uani 1 1 d D U . . .
H101 H 0.047201 0.714936 0.589527 0.167 Uiso 1 1 calc R U . . .
C102 C 0.0827(7) 0.7608(8) 0.6291(6) 0.138(6) Uani 1 1 d D U . . .
H102 H 0.054946 0.764949 0.642101 0.165 Uiso 1 1 calc R U . . .
C103 C 0.1285(7) 0.7822(7) 0.6412(4) 0.133(6) Uani 1 1 d D U . . .
H103 H 0.133246 0.800506 0.663440 0.159 Uiso 1 1 calc R U . . .
C104 C 0.1675(7) 0.7774(8) 0.6215(5) 0.122(6) Uani 1 1 d D U . . .
C105 C 0.2938(6) 0.8120(7) 0.6239(6) 0.130(5) Uani 1 1 d D U . . .
C106 C 0.2969(7) 0.8572(7) 0.6419(5) 0.129(6) Uani 1 1 d D U . . .
H106 H 0.267064 0.873904 0.646252 0.155 Uiso 1 1 calc R U . . .
C107 C 0.3434(7) 0.8771(7) 0.6533(6) 0.139(6) Uani 1 1 d D U . . .
H107 H 0.344648 0.907871 0.665813 0.167 Uiso 1 1 calc R U . . .
C108 C 0.3895(6) 0.8559(7) 0.6480(6) 0.134(5) Uani 1 1 d D U . . .
C109 C 0.3857(7) 0.8101(7) 0.6308(6) 0.136(6) Uani 1 1 d D U . . .
H109 H 0.415773 0.792491 0.628183 0.163 Uiso 1 1 calc R U . . .
C110 C 0.3395(7) 0.7898(7) 0.6176(6) 0.137(6) Uani 1 1 d D U . . .
H110 H 0.338165 0.760088 0.603823 0.165 Uiso 1 1 calc R U . . .
C111 C 0.4390(7) 0.8775(8) 0.6611(6) 0.146(6) Uani 1 1 d D U . . .
C112 C 0.4500(8) 0.9186(8) 0.6850(6) 0.163(7) Uani 1 1 d D U . . .
H112 H 0.425334 0.938865 0.693735 0.196 Uiso 1 1 calc R U . . .
C113 C 0.5012(9) 0.9246(9) 0.6934(7) 0.171(7) Uani 1 1 d D U . . .
H113 H 0.517842 0.950395 0.708045 0.205 Uiso 1 1 calc R U . . .
C114 C 0.5246(7) 0.8872(9) 0.6773(7) 0.160(7) Uani 1 1 d D U . . .
H114 H 0.560230 0.882936 0.678450 0.193 Uiso 1 1 calc R U . . .
C115 C 0.4875(8) 0.8572(8) 0.6591(6) 0.150(6) Uani 1 1 d D U . . .
H115 H 0.493509 0.827216 0.647010 0.180 Uiso 1 1 calc R U . . .
N100 N 0.1632(6) 0.7519(6) 0.5882(4) 0.122(5) Uani 1 1 d D U . . .
N101 N 0.2152(6) 0.7957(6) 0.6334(4) 0.127(5) Uani 1 1 d D U . . .
N102 N 0.2467(5) 0.7894(6) 0.6106(4) 0.120(5) Uani 1 1 d D U . . .
C120 C 0.8295(7) 0.6791(8) 0.6929(5) 0.130(6) Uani 1 1 d D U . . .
H120 H 0.831802 0.668167 0.668760 0.156 Uiso 1 1 calc R U . . .
C121 C 0.8727(7) 0.6776(8) 0.7185(5) 0.132(6) Uani 1 1 d D U . . .
H121 H 0.903504 0.665370 0.711962 0.159 Uiso 1 1 calc R U . . .
C122 C 0.8714(7) 0.6938(8) 0.7537(5) 0.131(6) Uani 1 1 d D U . . .
H122 H 0.900331 0.691160 0.772073 0.158 Uiso 1 1 calc R U . . .
C123 C 0.8275(7) 0.7135(8) 0.7612(5) 0.124(6) Uani 1 1 d D U . . .
H123 H 0.826358 0.727323 0.784672 0.149 Uiso 1 1 calc R U . . .
C124 C 0.7845(6) 0.7137(8) 0.7352(5) 0.114(5) Uani 1 1 d D U . . .
C125 C 0.6575(6) 0.7475(6) 0.7238(5) 0.113(5) Uani 1 1 d D U . . .
C126 C 0.6555(6) 0.7937(6) 0.7402(4) 0.118(5) Uani 1 1 d D U . . .
H126 H 0.685717 0.812404 0.746536 0.142 Uiso 1 1 calc R U . . .
C127 C 0.6103(6) 0.8124(7) 0.7473(5) 0.116(5) Uani 1 1 d D U . . .
H127 H 0.610129 0.843907 0.758612 0.139 Uiso 1 1 calc R U . . .
C128 C 0.5646(6) 0.7870(6) 0.7387(5) 0.116(5) Uani 1 1 d D U . . .
C129 C 0.5668(6) 0.7415(6) 0.7213(5) 0.116(5) Uani 1 1 d D U . . .
H129 H 0.536377 0.723298 0.714427 0.139 Uiso 1 1 calc R U . . .
C130 C 0.6113(6) 0.7227(6) 0.7139(5) 0.116(5) Uani 1 1 d D U . . .
H130 H 0.611184 0.691758 0.701703 0.139 Uiso 1 1 calc R U . . .
C131 C 0.5169(6) 0.8082(7) 0.7453(5) 0.124(5) Uani 1 1 d D U . . .
C132 C 0.4673(7) 0.7933(7) 0.7317(5) 0.130(6) Uani 1 1 d D U . . .
H132 H 0.459016 0.765486 0.716289 0.156 Uiso 1 1 calc R U . . .
C133 C 0.4322(7) 0.8241(8) 0.7436(6) 0.138(6) Uani 1 1 d D U . . .
H133 H 0.396337 0.820165 0.738920 0.165 Uiso 1 1 calc R U . . .
C134 C 0.4582(8) 0.8613(8) 0.7634(6) 0.145(6) Uani 1 1 d D U . . .
H134 H 0.443554 0.888343 0.774495 0.174 Uiso 1 1 calc R U . . .
C135 C 0.5091(7) 0.8527(7) 0.7643(5) 0.139(6) Uani 1 1 d D U . . .
H135 H 0.535429 0.873537 0.775884 0.167 Uiso 1 1 calc R U . . .
N120 N 0.7841(5) 0.6949(6) 0.6998(4) 0.118(5) Uani 1 1 d D U . . .
N121 N 0.7390(6) 0.7319(6) 0.7428(4) 0.117(5) Uani 1 1 d D U . . .
N122 N 0.7037(5) 0.7292(6) 0.7156(5) 0.114(5) Uani 1 1 d D U . . .
C200 C 0.7044(7) 0.6046(6) 0.6984(4) 0.123(6) Uani 1 1 d D U . . .
H200 H 0.731697 0.609962 0.717731 0.148 Uiso 1 1 calc R U . . .
C201 C 0.6814(8) 0.5590(6) 0.6950(5) 0.125(6) Uani 1 1 d D U . . .
H201 H 0.695844 0.532452 0.709971 0.150 Uiso 1 1 calc R U . . .
C202 C 0.6378(8) 0.5509(6) 0.6703(5) 0.123(6) Uani 1 1 d D U . . .
H202 H 0.620906 0.519932 0.669297 0.148 Uiso 1 1 calc R U . . .
C203 C 0.6196(7) 0.5886(6) 0.6473(5) 0.120(5) Uani 1 1 d D U . . .
H203 H 0.591377 0.583596 0.628616 0.144 Uiso 1 1 calc R U . . .
C204 C 0.6429(6) 0.6338(6) 0.6518(5) 0.114(5) Uani 1 1 d D U . . .
C205 C 0.6336(7) 0.7552(5) 0.6178(4) 0.095(4) Uani 1 1 d D U . . .
C206 C 0.6359(7) 0.8018(5) 0.6338(4) 0.098(5) Uani 1 1 d D U . . .
H206 H 0.651670 0.805189 0.658538 0.118 Uiso 1 1 calc R U . . .
C207 C 0.6160(7) 0.8431(6) 0.6152(4) 0.103(5) Uani 1 1 d D U . . .
H207 H 0.618592 0.874246 0.627216 0.124 Uiso 1 1 calc R U . . .
C208 C 0.5920(7) 0.8401(5) 0.5789(4) 0.105(4) Uani 1 1 d D U . . .
C209 C 0.5909(7) 0.7935(5) 0.5631(4) 0.106(5) Uani 1 1 d D U . . .
H209 H 0.575976 0.790313 0.538144 0.127 Uiso 1 1 calc R U . . .
C210 C 0.6103(7) 0.7514(6) 0.5813(4) 0.102(5) Uani 1 1 d D U . . .
H210 H 0.607846 0.720340 0.569167 0.122 Uiso 1 1 calc R U . . .
C211 C 0.5732(8) 0.8847(6) 0.5586(4) 0.119(5) Uani 1 1 d D U . . .
C212 C 0.5605(8) 0.9309(6) 0.5732(5) 0.137(6) Uani 1 1 d D U . . .
H212 H 0.560405 0.937708 0.598415 0.164 Uiso 1 1 calc R U . . .
C213 C 0.5483(9) 0.9647(6) 0.5449(6) 0.138(6) Uani 1 1 d D U . . .
H213 H 0.538781 0.998204 0.547354 0.166 Uiso 1 1 calc R U . . .
C214 C 0.5523(9) 0.9410(7) 0.5127(5) 0.135(6) Uani 1 1 d D U . . .
H214 H 0.546607 0.955484 0.489026 0.162 Uiso 1 1 calc R U . . .
C215 C 0.5658(8) 0.8930(6) 0.5203(4) 0.123(5) Uani 1 1 d D U . . .
H215 H 0.569680 0.868636 0.502487 0.147 Uiso 1 1 calc R U . . .
N200 N 0.6892(5) 0.6420(5) 0.6750(4) 0.110(5) Uani 1 1 d D U . . .
N201 N 0.6268(6) 0.6738(5) 0.6294(4) 0.106(5) Uani 1 1 d D U . . .
N202 N 0.6526(6) 0.7132(5) 0.6384(4) 0.106(5) Uani 1 1 d D U . . .
C220 C 0.5689(8) 0.6245(7) 0.3521(6) 0.147(7) Uani 1 1 d D U . . .
H220 H 0.599085 0.632787 0.342695 0.177 Uiso 1 1 calc R U . . .
C221 C 0.5468(9) 0.5791(8) 0.3433(6) 0.166(7) Uani 1 1 d D U . . .
H221 H 0.563502 0.555448 0.330339 0.199 Uiso 1 1 calc R U . . .
C222 C 0.4999(10) 0.5682(8) 0.3534(7) 0.175(7) Uani 1 1 d D U . . .
H222 H 0.482088 0.538991 0.345037 0.209 Uiso 1 1 calc R U . . .
C223 C 0.4803(9) 0.6006(7) 0.3756(6) 0.171(7) Uani 1 1 d D U . . .
H223 H 0.450200 0.592337 0.385125 0.205 Uiso 1 1 calc R U . . .
C224 C 0.5036(6) 0.6452(7) 0.3844(5) 0.153(7) Uani 1 1 d D U . . .
C225 C 0.4913(7) 0.7537(6) 0.4330(4) 0.109(5) Uani 1 1 d D U . . .
C226 C 0.4767(7) 0.7381(6) 0.4659(4) 0.109(5) Uani 1 1 d D U . . .
H226 H 0.477166 0.703958 0.471917 0.131 Uiso 1 1 calc R U . . .
C227 C 0.4618(7) 0.7722(6) 0.4895(5) 0.109(5) Uani 1 1 d D U . . .
H227 H 0.451076 0.760707 0.511318 0.131 Uiso 1 1 calc R U . . .
C228 C 0.4615(7) 0.8230(6) 0.4830(4) 0.110(5) Uani 1 1 d D U . . .
C229 C 0.4748(7) 0.8373(6) 0.4495(4) 0.115(5) Uani 1 1 d D U . . .
H229 H 0.474096 0.871512 0.443633 0.138 Uiso 1 1 calc R U . . .
C230 C 0.4889(7) 0.8044(6) 0.4245(5) 0.116(5) Uani 1 1 d D U . . .
H230 H 0.496877 0.815811 0.401751 0.139 Uiso 1 1 calc R U . . .
C231 C 0.4493(8) 0.8596(6) 0.5093(4) 0.120(5) Uani 1 1 d D U . . .
C232 C 0.4507(8) 0.8534(7) 0.5474(5) 0.127(5) Uani 1 1 d D U . . .
H232 H 0.458007 0.823192 0.560182 0.152 Uiso 1 1 calc R U . . .
C233 C 0.4399(8) 0.8974(7) 0.5634(5) 0.131(6) Uani 1 1 d D U . . .
H233 H 0.439048 0.902839 0.588691 0.157 Uiso 1 1 calc R U . . .
C234 C 0.4304(8) 0.9322(7) 0.5359(5) 0.132(6) Uani 1 1 d D U . . .
H234 H 0.421404 0.965757 0.538822 0.158 Uiso 1 1 calc R U . . .
C235 C 0.4363(8) 0.9102(6) 0.5040(5) 0.128(6) Uani 1 1 d D U . . .
H235 H 0.432297 0.926505 0.480924 0.154 Uiso 1 1 calc R U . . .
N220 N 0.5497(6) 0.6575(5) 0.3734(4) 0.133(6) Uani 1 1 d D U . . .
N221 N 0.4857(7) 0.6796(6) 0.4070(4) 0.131(6) Uani 1 1 d D U . . .
N222 N 0.5109(6) 0.7203(5) 0.4094(4) 0.117(5) Uani 1 1 d D U . . .
C300 C 0.7570(8) 0.8113(7) 0.6745(5) 0.121(6) Uani 1 1 d D U . . .
H300 H 0.747000 0.813420 0.698004 0.145 Uiso 1 1 calc R U . . .
C301 C 0.7793(8) 0.8513(7) 0.6612(5) 0.129(6) Uani 1 1 d D U . . .
H301 H 0.787920 0.879408 0.676324 0.155 Uiso 1 1 calc R U . . .
C302 C 0.7894(9) 0.8509(7) 0.6255(5) 0.135(6) Uani 1 1 d D U . . .
H302 H 0.801806 0.879778 0.615206 0.163 Uiso 1 1 calc R U . . .
C303 C 0.7812(8) 0.8087(6) 0.6052(5) 0.133(6) Uani 1 1 d D U . . .
H303 H 0.788991 0.807536 0.580991 0.160 Uiso 1 1 calc R U . . .
C304 C 0.7616(8) 0.7680(6) 0.6203(5) 0.122(6) Uani 1 1 d D U . . .
C305 C 0.7346(6) 0.6425(5) 0.6022(4) 0.104(5) Uani 1 1 d D U . . .
C306 C 0.7090(7) 0.6411(6) 0.5667(4) 0.104(5) Uani 1 1 d D U . . .
H306 H 0.697757 0.671029 0.554778 0.125 Uiso 1 1 calc R U . . .
C307 C 0.6997(7) 0.5974(5) 0.5487(4) 0.101(5) Uani 1 1 d D U . . .
H307 H 0.684920 0.597750 0.523660 0.121 Uiso 1 1 calc R U . . .
C308 C 0.7111(7) 0.5522(5) 0.5661(4) 0.107(4) Uani 1 1 d D U . . .
C309 C 0.7339(6) 0.5530(6) 0.6027(4) 0.107(5) Uani 1 1 d D U . . .
H309 H 0.740347 0.522902 0.615804 0.129 Uiso 1 1 calc R U . . .
C310 C 0.7471(6) 0.5970(5) 0.6198(3) 0.103(5) Uani 1 1 d D U . . .
H310 H 0.764931 0.596851 0.644121 0.123 Uiso 1 1 calc R U . . .
C311 C 0.7004(8) 0.5055(5) 0.5468(4) 0.114(5) Uani 1 1 d D U . . .
C312 C 0.6936(8) 0.4987(6) 0.5085(4) 0.123(5) Uani 1 1 d D U . . .
H312 H 0.692558 0.524564 0.490967 0.148 Uiso 1 1 calc R U . . .
C313 C 0.6889(8) 0.4496(7) 0.5003(5) 0.131(6) Uani 1 1 d D U . . .
H313 H 0.684830 0.435636 0.476412 0.158 Uiso 1 1 calc R U . . .
C314 C 0.6909(8) 0.4236(6) 0.5325(5) 0.127(6) Uani 1 1 d D U . . .
H314 H 0.687776 0.388838 0.534798 0.152 Uiso 1 1 calc R U . . .
C315 C 0.6983(8) 0.4573(6) 0.5607(5) 0.122(5) Uani 1 1 d D U . . .
H315 H 0.701538 0.449146 0.585944 0.146 Uiso 1 1 calc R U . . .
N300 N 0.7486(6) 0.7685(5) 0.6554(4) 0.110(5) Uani 1 1 d D U . . .
N301 N 0.7550(6) 0.7234(5) 0.6017(4) 0.113(5) Uani 1 1 d D U . . .
N302 N 0.7413(6) 0.6880(5) 0.6212(4) 0.105(5) Uani 1 1 d D U . . .
C320 C 0.6003(8) 0.8289(7) 0.3969(5) 0.138(6) Uani 1 1 d D U . . .
H320 H 0.585336 0.833003 0.372029 0.166 Uiso 1 1 calc R U . . .
C321 C 0.6230(9) 0.8690(7) 0.4150(6) 0.142(6) Uani 1 1 d D U . . .
H321 H 0.622487 0.900231 0.403175 0.170 Uiso 1 1 calc R U . . .
C322 C 0.6469(8) 0.8635(7) 0.4507(6) 0.142(6) Uani 1 1 d D U . . .
H322 H 0.663663 0.890782 0.463474 0.170 Uiso 1 1 calc R U . . .
C323 C 0.6462(8) 0.8182(7) 0.4675(5) 0.133(6) Uani 1 1 d D U . . .
H323 H 0.662471 0.813705 0.491973 0.160 Uiso 1 1 calc R U . . .
C324 C 0.6215(8) 0.7796(6) 0.4483(5) 0.121(6) Uani 1 1 d D U . . .
C325 C 0.5938(8) 0.6542(5) 0.4574(5) 0.113(5) Uani 1 1 d D U . . .
C326 C 0.6042(6) 0.6098(6) 0.4415(4) 0.124(5) Uani 1 1 d D U . . .
H326 H 0.618299 0.610224 0.419423 0.149 Uiso 1 1 calc R U . . .
C327 C 0.5950(8) 0.5654(6) 0.4567(5) 0.130(6) Uani 1 1 d D U . . .
H327 H 0.600943 0.535592 0.444465 0.156 Uiso 1 1 calc R U . . .
C328 C 0.5768(8) 0.5637(6) 0.4900(5) 0.133(5) Uani 1 1 d D U . . .
C329 C 0.5678(7) 0.6082(6) 0.5062(5) 0.120(5) Uani 1 1 d D U . . .
H329 H 0.555201 0.607537 0.528888 0.144 Uiso 1 1 calc R U . . .
C330 C 0.5762(7) 0.6533(6) 0.4914(4) 0.114(5) Uani 1 1 d D U . . .
H330 H 0.570276 0.683102 0.503685 0.137 Uiso 1 1 calc R U . . .
C331 C 0.5701(9) 0.5174(6) 0.5086(6) 0.162(6) Uani 1 1 d D U . . .
C332 C 0.5656(9) 0.4689(7) 0.4945(6) 0.178(7) Uani 1 1 d D U . . .
H332 H 0.563253 0.460868 0.469317 0.214 Uiso 1 1 calc R U . . .
C333 C 0.5651(10) 0.4348(7) 0.5218(8) 0.186(8) Uani 1 1 d D U . . .
H333 H 0.556774 0.400715 0.518937 0.223 Uiso 1 1 calc R U . . .
C334 C 0.5788(10) 0.4595(8) 0.5539(6) 0.195(8) Uani 1 1 d D U . . .
H334 H 0.587843 0.444827 0.577324 0.234 Uiso 1 1 calc R U . . .
C335 C 0.5775(9) 0.5095(8) 0.5466(6) 0.181(7) Uani 1 1 d D U . . .
H335 H 0.580981 0.534820 0.564612 0.217 Uiso 1 1 calc R U . . .
N320 N 0.5978(6) 0.7840(5) 0.4122(4) 0.117(5) Uani 1 1 d D U . . .
N321 N 0.6177(7) 0.7341(6) 0.4637(4) 0.121(5) Uani 1 1 d D U . . .
N322 N 0.6003(7) 0.7001(5) 0.4408(4) 0.115(5) Uani 1 1 d D U . . .
C400 C 0.6812(7) 0.6965(8) 0.3861(5) 0.147(7) Uani 1 1 d D U . . .
H400 H 0.682926 0.678795 0.408432 0.176 Uiso 1 1 calc R U . . .
C401 C 0.7250(8) 0.7012(8) 0.3710(6) 0.148(6) Uani 1 1 d D U . . .
H401 H 0.755596 0.686425 0.382591 0.178 Uiso 1 1 calc R U . . .
C402 C 0.7245(8) 0.7275(8) 0.3390(5) 0.146(6) Uani 1 1 d D U . . .
H402 H 0.753996 0.730081 0.327587 0.176 Uiso 1 1 calc R U . . .
C403 C 0.6803(7) 0.7494(8) 0.3245(4) 0.140(6) Uani 1 1 d D U . . .
H403 H 0.679853 0.771189 0.304286 0.168 Uiso 1 1 calc R U . . .
C404 C 0.6365(7) 0.7409(8) 0.3383(5) 0.133(6) Uani 1 1 d D U . . .
C405 C 0.5086(7) 0.7740(8) 0.3287(6) 0.143(6) Uani 1 1 d D U . . .
C406 C 0.4635(7) 0.7493(8) 0.3310(6) 0.150(6) Uani 1 1 d D U . . .
H406 H 0.464540 0.716970 0.341031 0.180 Uiso 1 1 calc R U . . .
C407 C 0.4182(7) 0.7706(8) 0.3191(6) 0.156(6) Uani 1 1 d D U . . .
H407 H 0.388075 0.753343 0.322192 0.187 Uiso 1 1 calc R U . . .
C408 C 0.4138(7) 0.8172(8) 0.3024(7) 0.165(6) Uani 1 1 d D U . . .
C409 C 0.4583(8) 0.8407(8) 0.2983(6) 0.163(7) Uani 1 1 d D U . . .
H409 H 0.457020 0.872892 0.287976 0.195 Uiso 1 1 calc R U . . .
C410 C 0.5047(8) 0.8186(8) 0.3089(6) 0.158(6) Uani 1 1 d D U . . .
H410 H 0.534458 0.833616 0.302778 0.189 Uiso 1 1 calc R U . . .
C411 C 0.3645(7) 0.8407(8) 0.2932(7) 0.184(7) Uani 1 1 d D U . . .
C412 C 0.3156(8) 0.8233(9) 0.2981(7) 0.190(8) Uani 1 1 d D U . . .
H412 H 0.309586 0.792080 0.308440 0.228 Uiso 1 1 calc R U . . .
C413 C 0.2785(8) 0.8568(11) 0.2863(7) 0.193(8) Uani 1 1 d D U . . .
H413 H 0.243856 0.855229 0.289668 0.231 Uiso 1 1 calc R U . . .
C414 C 0.3011(10) 0.8931(10) 0.2687(8) 0.202(8) Uani 1 1 d D U . . .
H414 H 0.284111 0.918940 0.254340 0.242 Uiso 1 1 calc R U . . .
C415 C 0.3528(8) 0.8856(5) 0.2752(7) 0.192(8) Uani 1 1 d D U . . .
H415 H 0.377188 0.907890 0.268375 0.230 Uiso 1 1 calc R U . . .
N400 N 0.6360(6) 0.7153(7) 0.3712(4) 0.135(6) Uani 1 1 d D U . . .
N401 N 0.5904(6) 0.7609(6) 0.3236(4) 0.128(6) Uani 1 1 d D U . . .
N402 N 0.5552(6) 0.7524(6) 0.3423(5) 0.130(6) Uani 1 1 d D U . . .
C420 C -0.0506(9) 0.6858(10) 0.2755(6) 0.183(8) Uani 1 1 d D U . . .
H420 H -0.052844 0.679059 0.300436 0.220 Uiso 1 1 calc R U . . .
C421 C -0.0939(8) 0.6807(11) 0.2501(7) 0.194(8) Uani 1 1 d D U . . .
H421 H -0.125116 0.671304 0.257566 0.233 Uiso 1 1 calc R U . . .
C422 C -0.0915(8) 0.6895(11) 0.2130(7) 0.195(8) Uani 1 1 d D U . . .
H422 H -0.120806 0.685516 0.195136 0.234 Uiso 1 1 calc R U . . .
C423 C -0.0466(8) 0.7039(10) 0.2029(6) 0.184(8) Uani 1 1 d D U . . .
H423 H -0.044046 0.710190 0.177936 0.220 Uiso 1 1 calc R U . . .
C424 C -0.0049(8) 0.7091(11) 0.2299(6) 0.172(8) Uani 1 1 d D U . . .
C425 C 0.1235(7) 0.7408(8) 0.2390(6) 0.146(6) Uani 1 1 d D U . . .
C426 C 0.1260(7) 0.7820(7) 0.2168(5) 0.147(6) Uani 1 1 d D U . . .
H426 H 0.096026 0.799744 0.207638 0.177 Uiso 1 1 calc R U . . .
C427 C 0.1715(7) 0.7966(8) 0.2083(6) 0.156(6) Uani 1 1 d D U . . .
H427 H 0.172739 0.824864 0.193144 0.187 Uiso 1 1 calc R U . . .
C428 C 0.2167(7) 0.7715(8) 0.2209(6) 0.156(6) Uani 1 1 d D U . . .
C429 C 0.2136(7) 0.7303(8) 0.2428(6) 0.155(6) Uani 1 1 d D U . . .
H429 H 0.243578 0.712318 0.251712 0.186 Uiso 1 1 calc R U . . .
C430 C 0.1680(7) 0.7153(8) 0.2517(5) 0.149(6) Uani 1 1 d D U . . .
H430 H 0.166798 0.687002 0.266743 0.179 Uiso 1 1 calc R U . . .
C431 C 0.2654(7) 0.7880(9) 0.2124(7) 0.172(6) Uani 1 1 d D U . . .
C432 C 0.2767(8) 0.8333(8) 0.1956(4) 0.176(7) Uani 1 1 d D U . . .
H432 H 0.252551 0.858155 0.186966 0.211 Uiso 1 1 calc R U . . .
C433 C 0.3275(9) 0.8355(9) 0.1937(7) 0.180(7) Uani 1 1 d D U . . .
H433 H 0.344635 0.861941 0.183898 0.216 Uiso 1 1 calc R U . . .
C434 C 0.3493(8) 0.7927(10) 0.2084(7) 0.183(7) Uani 1 1 d D U . . .
H434 H 0.384264 0.784547 0.210285 0.219 Uiso 1 1 calc R U . . .
C435 C 0.3129(8) 0.7634(8) 0.2200(7) 0.177(7) Uani 1 1 d D U . . .
H435 H 0.318568 0.731862 0.231316 0.212 Uiso 1 1 calc R U . . .
N420 N -0.0052(7) 0.6997(8) 0.2670(5) 0.165(7) Uani 1 1 d D U . . .
N421 N 0.0416(7) 0.7234(8) 0.2214(5) 0.160(7) Uani 1 1 d D U . . .
N422 N 0.0769(6) 0.7251(7) 0.2492(5) 0.156(7) Uani 1 1 d D U . . .
C500 C 0.0291(7) 0.8204(7) 0.2774(5) 0.157(7) Uani 1 1 d D U . . .
H500 H 0.032886 0.814668 0.252625 0.188 Uiso 1 1 calc R U . . .
C501 C 0.0175(10) 0.8682(7) 0.2872(6) 0.159(7) Uani 1 1 d D U . . .
H501 H 0.017258 0.894582 0.270202 0.191 Uiso 1 1 calc R U . . .
C502 C 0.0064(10) 0.8769(7) 0.3219(6) 0.163(7) Uani 1 1 d D U . . .
H502 H -0.003707 0.908775 0.328816 0.196 Uiso 1 1 calc R U . . .
C503 C 0.0103(10) 0.8382(7) 0.3462(6) 0.159(7) Uani 1 1 d D U . . .
H503 H 0.004585 0.843562 0.370686 0.190 Uiso 1 1 calc R U . . .
C504 C 0.0223(7) 0.7916(7) 0.3354(5) 0.153(7) Uani 1 1 d D U . . .
C505 C 0.0357(7) 0.6707(6) 0.3679(5) 0.133(6) Uani 1 1 d D U . . .
C506 C 0.0549(8) 0.6747(7) 0.4052(5) 0.137(6) Uani 1 1 d D U . . .
H506 H 0.067251 0.705698 0.414946 0.164 Uiso 1 1 calc R U . . .
C507 C 0.0561(8) 0.6347(6) 0.4277(5) 0.135(6) Uani 1 1 d D U . . .
H507 H 0.069641 0.638479 0.452850 0.162 Uiso 1 1 calc R U . . .
C508 C 0.0381(8) 0.5881(6) 0.4150(5) 0.134(5) Uani 1 1 d D U . . .
C509 C 0.0210(8) 0.5841(6) 0.3778(5) 0.137(6) Uani 1 1 d D U . . .
H509 H 0.009534 0.552963 0.367962 0.164 Uiso 1 1 calc R U . . .
C510 C 0.0202(7) 0.6237(6) 0.3552(4) 0.136(6) Uani 1 1 d D U . . .
H510 H 0.008732 0.619204 0.329784 0.163 Uiso 1 1 calc R U . . .
C511 C 0.0410(8) 0.5448(6) 0.4389(5) 0.130(5) Uani 1 1 d D U . . .
C512 C 0.0572(8) 0.5436(7) 0.4771(5) 0.132(6) Uani 1 1 d D U . . .
H512 H 0.066290 0.571775 0.492028 0.159 Uiso 1 1 calc R U . . .
C513 C 0.0578(3) 0.4958(7) 0.4894(5) 0.133(6) Uani 1 1 d D U . . .
H513 H 0.066475 0.485386 0.514158 0.159 Uiso 1 1 calc R U . . .
C514 C 0.0436(8) 0.4655(6) 0.4597(6) 0.133(6) Uani 1 1 d D U . . .
H514 H 0.041002 0.430457 0.460325 0.159 Uiso 1 1 calc R U . . .
C515 C 0.0340(8) 0.4945(6) 0.4292(5) 0.131(6) Uani 1 1 d D U . . .
H515 H 0.024062 0.482514 0.405023 0.157 Uiso 1 1 calc R U . . .
N500 N 0.0355(7) 0.7814(6) 0.3008(5) 0.140(6) Uani 1 1 d D U . . .
N501 N 0.0245(7) 0.7515(6) 0.3584(5) 0.144(6) Uani 1 1 d D U . . .
N502 N 0.0349(7) 0.7106(6) 0.3433(4) 0.137(6) Uani 1 1 d D U . . .
C520 C 0.1925(9) 0.8640(7) 0.5577(5) 0.151(7) Uani 1 1 d D U . . .
H520 H 0.208716 0.869452 0.582118 0.181 Uiso 1 1 calc R U . . .
C521 C 0.1686(10) 0.9033(7) 0.5383(6) 0.160(7) Uani 1 1 d D U . . .
H521 H 0.169403 0.935026 0.549383 0.193 Uiso 1 1 calc R U . . .
C522 C 0.1437(10) 0.8974(7) 0.5033(6) 0.162(7) Uani 1 1 d D U . . .
H522 H 0.126730 0.924364 0.490337 0.194 Uiso 1 1 calc R U . . .
C523 C 0.1440(9) 0.8518(7) 0.4877(6) 0.155(6) Uani 1 1 d D U . . .
H523 H 0.127499 0.846589 0.463302 0.186 Uiso 1 1 calc R U . . .
C524 C 0.1684(9) 0.8135(6) 0.5075(5) 0.139(6) Uani 1 1 d D U . . .
C525 C 0.1858(7) 0.6852(6) 0.5025(4) 0.108(5) Uani 1 1 d D U . . .
C526 C 0.1791(7) 0.6439(6) 0.5234(4) 0.115(5) Uani 1 1 d D U . . .
H526 H 0.176585 0.648706 0.548526 0.137 Uiso 1 1 calc R U . . .
C527 C 0.1759(8) 0.5968(6) 0.5103(4) 0.117(5) Uani 1 1 d D U . . .
H527 H 0.169971 0.570032 0.525759 0.141 Uiso 1 1 calc R U . . .
C528 C 0.1815(8) 0.5881(6) 0.4737(5) 0.121(5) Uani 1 1 d D U . . .
C529 C 0.1893(8) 0.6294(6) 0.4527(5) 0.121(5) Uani 1 1 d D U . . .
H529 H 0.192748 0.624521 0.427718 0.145 Uiso 1 1 calc R U . . .
C530 C 0.1922(7) 0.6767(6) 0.4663(4) 0.117(5) Uani 1 1 d D U . . .
H530 H 0.198674 0.703579 0.451119 0.140 Uiso 1 1 calc R U . . .
C531 C 0.1731(8) 0.5390(6) 0.4579(5) 0.125(5) Uani 1 1 d D U . . .
C532 C 0.1763(8) 0.4932(6) 0.4763(5) 0.130(6) Uani 1 1 d D U . . .
H532 H 0.185785 0.489215 0.501943 0.156 Uiso 1 1 calc R U . . .
C533 C 0.1637(8) 0.4549(6) 0.4519(6) 0.134(6) Uani 1 1 d D U . . .
H533 H 0.162413 0.420753 0.457779 0.160 Uiso 1 1 calc R U . . .
C534 C 0.1535(6) 0.4752(7) 0.4180(5) 0.132(6) Uani 1 1 d D U . . .
H534 H 0.144020 0.457346 0.395876 0.159 Uiso 1 1 calc R U . . .
C535 C 0.1589(8) 0.5255(6) 0.4206(5) 0.127(5) Uani 1 1 d D U . . .
H535 H 0.153859 0.547935 0.400567 0.152 Uiso 1 1 calc R U . . .
N520 N 0.1936(7) 0.8182(5) 0.5434(5) 0.134(6) Uani 1 1 d D U . . .
N521 N 0.1658(7) 0.7659(6) 0.4939(4) 0.124(5) Uani 1 1 d D U . . .
N522 N 0.1861(7) 0.7332(5) 0.5171(4) 0.120(5) Uani 1 1 d D U . . .
C600 C 0.2417(7) 0.6619(7) 0.6062(4) 0.131(6) Uani 1 1 d D U . . .
H600 H 0.215830 0.670361 0.620094 0.157 Uiso 1 1 calc R U . . .
C601 C 0.2647(8) 0.6165(7) 0.6130(6) 0.136(6) Uani 1 1 d D U . . .
H601 H 0.253226 0.593729 0.629436 0.163 Uiso 1 1 calc R U . . .
C602 C 0.3049(8) 0.6054(7) 0.5950(6) 0.137(6) Uani 1 1 d D U . . .
H602 H 0.321751 0.574432 0.598725 0.165 Uiso 1 1 calc R U . . .
C603 C 0.3202(5) 0.6393(7) 0.5718(4) 0.135(6) Uani 1 1 d D U . . .
H603 H 0.349567 0.632984 0.560804 0.162 Uiso 1 1 calc R U . . .
C604 C 0.2938(8) 0.6825(6) 0.5641(5) 0.126(6) Uani 1 1 d D U . . .
C605 C 0.2946(8) 0.7918(6) 0.5141(5) 0.121(5) Uani 1 1 d D U . . .
C606 C 0.3024(8) 0.7749(7) 0.4800(5) 0.129(6) Uani 1 1 d D U . . .
H606 H 0.300530 0.740496 0.474818 0.155 Uiso 1 1 calc R U . . .
C607 C 0.3127(8) 0.8076(6) 0.4534(5) 0.133(6) Uani 1 1 d D U . . .
H607 H 0.317948 0.795306 0.430230 0.159 Uiso 1 1 calc R U . . .
C608 C 0.3157(9) 0.8586(6) 0.4600(5) 0.134(5) Uani 1 1 d D U . . .
C609 C 0.3082(8) 0.8746(7) 0.4942(5) 0.131(6) Uani 1 1 d D U . . .
H609 H 0.310296 0.908983 0.499596 0.157 Uiso 1 1 calc R U . . .
C610 C 0.2978(8) 0.8425(6) 0.5205(5) 0.126(6) Uani 1 1 d D U . . .
H610 H 0.292557 0.854994 0.543697 0.151 Uiso 1 1 calc R U . . .
C611 C 0.3266(9) 0.8925(7) 0.4310(5) 0.140(5) Uani 1 1 d D U . . .
C612 C 0.3199(9) 0.8824(7) 0.3930(5) 0.141(6) Uani 1 1 d D U . . .
H612 H 0.308613 0.851799 0.381989 0.169 Uiso 1 1 calc R U . . .
C613 C 0.3320(10) 0.9233(9) 0.3745(5) 0.161(7) Uani 1 1 d D U . . .
H613 H 0.331939 0.925415 0.348812 0.193 Uiso 1 1 calc R U . . .
C614 C 0.3444(10) 0.9608(8) 0.3994(6) 0.161(7) Uani 1 1 d D U . . .
H614 H 0.354331 0.993380 0.393899 0.194 Uiso 1 1 calc R U . . .
C615 C 0.3398(9) 0.9429(7) 0.4335(5) 0.151(6) Uani 1 1 d D U . . .
H615 H 0.344824 0.961721 0.455510 0.181 Uiso 1 1 calc R U . . .
N600 N 0.2528(6) 0.6953(5) 0.5815(4) 0.119(5) Uani 1 1 d D U . . .
N601 N 0.3076(6) 0.7177(6) 0.5402(4) 0.126(6) Uani 1 1 d D U . . .
N602 N 0.2819(6) 0.7583(5) 0.5405(4) 0.118(5) Uani 1 1 d D U . . .
C620 C 0.0694(6) 0.6071(6) 0.2796(3) 0.151(7) Uani 1 1 d D U . . .
H620 H 0.042362 0.609431 0.259681 0.182 Uiso 1 1 calc R U . . .
C621 C 0.0911(9) 0.5611(7) 0.2881(6) 0.159(7) Uani 1 1 d D U . . .
H621 H 0.076562 0.532395 0.275889 0.191 Uiso 1 1 calc R U . . .
C622 C 0.1340(9) 0.5569(7) 0.3144(6) 0.159(7) Uani 1 1 d D U . . .
H622 H 0.149361 0.525620 0.320128 0.190 Uiso 1 1 calc R U . . .
C623 C 0.1536(8) 0.5986(6) 0.3318(6) 0.154(6) Uani 1 1 d D U . . .
H623 H 0.183217 0.596927 0.349717 0.184 Uiso 1 1 calc R U . . .
C624 C 0.1297(5) 0.6432(5) 0.3231(5) 0.141(6) Uani 1 1 d D U . . .
C625 C 0.1452(6) 0.7705(5) 0.3420(5) 0.131(6) Uani 1 1 d D U . . .
C626 C 0.1652(8) 0.7752(7) 0.3787(5) 0.131(6) Uani 1 1 d D U . . .
H626 H 0.166412 0.747205 0.394413 0.157 Uiso 1 1 calc R U . . .
C627 C 0.1829(8) 0.8195(7) 0.3925(5) 0.142(6) Uani 1 1 d D U . . .
H627 H 0.195993 0.821598 0.417844 0.170 Uiso 1 1 calc R U . . .
C628 C 0.1829(9) 0.8621(6) 0.3711(5) 0.147(5) Uani 1 1 d D U . . .
C629 C 0.1633(8) 0.8571(7) 0.3343(5) 0.135(6) Uani 1 1 d D U . . .
H629 H 0.161426 0.885234 0.318818 0.162 Uiso 1 1 calc R U . . .
C630 C 0.1467(6) 0.8126(6) 0.3201(5) 0.128(6) Uani 1 1 d D U . . .
H630 H 0.135743 0.810009 0.294514 0.154 Uiso 1 1 calc R U . . .
C631 C 0.1999(10) 0.9099(7) 0.3867(6) 0.159(6) Uani 1 1 d D U . . .
C632 C 0.2060(9) 0.9249(8) 0.4236(5) 0.160(7) Uani 1 1 d D U . . .
H632 H 0.202836 0.903629 0.443556 0.192 Uiso 1 1 calc R U . . .
C633 C 0.2170(11) 0.9739(8) 0.4266(6) 0.176(7) Uani 1 1 d D U . . .
H633 H 0.222269 0.992328 0.448749 0.211 Uiso 1 1 calc R U . . .
C634 C 0.2193(11) 0.9919(7) 0.3928(7) 0.179(7) Uani 1 1 d D U . . .
H634 H 0.226880 1.025073 0.387110 0.215 Uiso 1 1 calc R U . . .
C635 C 0.2086(10) 0.9538(8) 0.3679(6) 0.174(7) Uani 1 1 d D U . . .
H635 H 0.207330 0.956703 0.342107 0.209 Uiso 1 1 calc R U . . .
N620 N 0.08493(11) 0.64858(19) 0.29819(10) 0.135(6) Uani 1 1 d DG U . . .
N621 N 0.14736(11) 0.68662(17) 0.33953(10) 0.141(6) Uani 1 1 d DG U . . .
N622 N 0.12528(11) 0.72582(18) 0.32547(10) 0.137(6) Uani 1 1 d DG U . . .
N1 N 0.80854(11) 0.58392(14) 0.39837(8) 0.330(12) Uani 1 1 d DG U . . .
S1 S 0.78509(11) 0.52860(14) 0.40044(7) 0.301(6) Uani 1 1 d DG U . . .
O1 O 0.76887(12) 0.50955(14) 0.36400(7) 0.394(18) Uani 1 1 d DG U . . .
O2 O 0.80810(11) 0.49821(13) 0.42992(8) 0.316(14) Uani 1 1 d DG U . . .
C1 C 0.72437(11) 0.54569(12) 0.41461(7) 0.287(13) Uani 1 1 d DG U . . .
F1 F 0.70336(11) 0.57369(12) 0.38690(7) 0.304(11) Uani 1 1 d DG U . . .
F2 F 0.73599(10) 0.57238(11) 0.44470(7) 0.311(11) Uani 1 1 d DG U . . .
F3 F 0.69987(11) 0.50449(11) 0.41618(7) 0.300(11) Uani 1 1 d DG U . . .
S2 S 0.84564(11) 0.61325(14) 0.43142(8) 0.320(7) Uani 1 1 d DG U . . .
O3 O 0.84052(11) 0.66481(14) 0.42226(8) 0.354(16) Uani 1 1 d DG U . . .
O4 O 0.84613(10) 0.58984(13) 0.46632(8) 0.352(16) Uani 1 1 d DG U . . .
C2 C 0.90592(11) 0.60305(16) 0.41419(8) 0.351(15) Uani 1 1 d DG U . . .
F4 F 0.89712(11) 0.62689(17) 0.38208(8) 0.360(14) Uani 1 1 d DG U . . .
F5 F 0.90492(11) 0.55460(16) 0.40946(8) 0.389(15) Uani 1 1 d DG U . . .
F6 F 0.94039(11) 0.62153(17) 0.43967(9) 0.444(18) Uani 1 1 d DG U . . .
N11 N 0.86292(16) 0.61506(18) 0.98873(7) 0.337(11) Uani 1 1 d DG U . . .
S11 S 0.83697(16) 0.67075(18) 0.98920(7) 0.327(7) Uani 1 1 d DG U . . .
O11 O 0.87559(16) 0.70498(18) 0.98188(8) 0.43(2) Uani 1 1 d DG U . . .
O12 O 0.80423(17) 0.67505(19) 1.01652(7) 0.415(19) Uani 1 1 d DG U . . .
C11 C 0.79213(15) 0.66541(17) 0.94625(7) 0.379(15) Uani 1 1 d DG U . . .
F11 F 0.81882(14) 0.65662(16) 0.91861(7) 0.439(18) Uani 1 1 d DG U . . .
F12 F 0.76761(15) 0.70786(17) 0.94143(7) 0.407(16) Uani 1 1 d DG U . . .
F13 F 0.76740(15) 0.62345(17) 0.95211(7) 0.396(15) Uani 1 1 d DG U . . .
S12 S 0.84790(17) 0.57448(19) 1.01819(7) 0.405(9) Uani 1 1 d DG U . . .
O13 O 0.85810(16) 0.52651(18) 1.00348(7) 0.423(19) Uani 1 1 d DG U . . .
O14 O 0.79900(17) 0.5880(2) 1.02775(7) 0.404(19) Uani 1 1 d DG U . . .
C12 C 0.89505(18) 0.5824(2) 1.05965(7) 0.464(16) Uani 1 1 d DG U . . .
F14 F 0.94270(17) 0.5818(2) 1.05018(7) 0.50(2) Uani 1 1 d DG U . . .
F15 F 0.89147(18) 0.6273(2) 1.07583(7) 0.463(19) Uani 1 1 d DG U . . .
F16 F 0.89191(18) 0.5447(2) 1.08294(7) 0.49(2) Uani 1 1 d DG U . . .
N21 N 0.68212(12) 0.55489(13) 0.80484(6) 0.235(9) Uani 1 1 d DG U . . .
S21 S 0.71539(12) 0.60334(12) 0.79718(6) 0.246(5) Uani 1 1 d DG U . . .
O21 O 0.68368(11) 0.64320(12) 0.78310(7) 0.282(13) Uani 1 1 d DG U . . .
O22 O 0.75700(11) 0.58213(12) 0.78126(7) 0.303(13) Uani 1 1 d DG U . . .
C21 C 0.74808(13) 0.62188(14) 0.84231(7) 0.269(13) Uani 1 1 d DG U . . .
F21 F 0.71472(13) 0.63786(14) 0.86153(7) 0.261(9) Uani 1 1 d DG U . . .
F22 F 0.77214(13) 0.58316(14) 0.85756(7) 0.316(12) Uani 1 1 d DG U . . .
F23 F 0.78009(12) 0.65853(13) 0.83904(7) 0.339(13) Uani 1 1 d DG U . . .
S22 S 0.62471(12) 0.56225(14) 0.81444(7) 0.221(4) Uani 1 1 d DG U . . .
O23 O 0.61484(13) 0.61080(15) 0.82804(6) 0.273(12) Uani 1 1 d DG U . . .
O24 O 0.61779(13) 0.51915(15) 0.83504(7) 0.318(15) Uani 1 1 d DG U . . .
C22 C 0.58323(12) 0.55385(13) 0.77060(7) 0.207(10) Uani 1 1 d DG U . . .
F24 F 0.59131(11) 0.59233(12) 0.74985(7) 0.257(9) Uani 1 1 d DG U . . .
F25 F 0.59470(12) 0.51656(12) 0.75108(7) 0.266(10) Uani 1 1 d DG U . . .
F26 F 0.53558(12) 0.55022(14) 0.77236(7) 0.261(9) Uani 1 1 d DG U . . .
N31 N 0.92825(9) 0.65135(12) 0.64828(8) 0.207(8) Uani 1 1 d DG U . . .
S31 S 0.98740(9) 0.63694(14) 0.66072(9) 0.209(4) Uani 1 1 d DG U . . .
O31 O 1.00166(10) 0.66385(14) 0.69384(9) 0.255(11) Uani 1 1 d DG U . . .
O32 O 1.01728(9) 0.62981(15) 0.63244(9) 0.301(13) Uani 1 1 d DG U . . .
C31 C 0.98046(10) 0.57341(13) 0.67688(9) 0.233(11) Uani 1 1 d DG U . . .
F31 F 1.02396(10) 0.55312(14) 0.68552(9) 0.342(13) Uani 1 1 d DG U . . .
F32 F 0.94743(10) 0.54917(13) 0.65363(8) 0.307(11) Uani 1 1 d DG U . . .
F33 F 0.95387(10) 0.57474(13) 0.70430(8) 0.219(7) Uani 1 1 d DG U . . .
S32 S 0.90636(9) 0.66494(12) 0.60579(8) 0.200(3) Uani 1 1 d DG U . . .
O33 O 0.93669(9) 0.64824(13) 0.57975(9) 0.252(11) Uani 1 1 d DG U . . .
O34 O 0.85253(9) 0.65408(11) 0.60013(8) 0.204(8) Uani 1 1 d DG U . . .
C32 C 0.90973(10) 0.73237(12) 0.60461(9) 0.202(10) Uani 1 1 d DG U . . .
F34 F 0.95803(10) 0.74571(13) 0.61109(9) 0.265(9) Uani 1 1 d DG U . . .
F35 F 0.88595(10) 0.74892(11) 0.63141(9) 0.253(9) Uani 1 1 d DG U . . .
F36 F 0.88909(10) 0.74669(12) 0.57147(9) 0.275(10) Uani 1 1 d DG U . . .
N41 N 0.28036(11) 0.63308(14) 0.34223(8) 0.183(8) Uani 0.616(7) 1 d DG U P A 1
S41 S 0.31862(11) 0.68062(13) 0.34515(8) 0.200(5) Uani 0.616(7) 1 d DG U P A 1
O41 O 0.36867(11) 0.67168(13) 0.33647(7) 0.232(13) Uani 0.616(7) 1 d DG U P A 1
O42 O 0.28675(12) 0.72259(14) 0.33614(8) 0.181(10) Uani 0.616(7) 1 d DG U P A 1
C41 C 0.33393(10) 0.68805(13) 0.39517(8) 0.158(8) Uani 0.616(7) 1 d DG U P A 1
F41 F 0.28525(10) 0.69103(14) 0.40321(8) 0.168(8) Uani 0.616(7) 1 d DG U P A 1
F42 F 0.36475(11) 0.72647(12) 0.40078(8) 0.141(7) Uani 0.616(7) 1 d DG U P A 1
F43 F 0.35994(10) 0.65001(12) 0.41215(7) 0.167(8) Uani 0.616(7) 1 d DG U P A 1
S42 S 0.30207(11) 0.58433(14) 0.32490(8) 0.198(5) Uani 0.616(7) 1 d DG U P A 1
O43 O 0.35710(11) 0.58107(13) 0.32844(7) 0.186(11) Uani 0.616(7) 1 d DG U P A 1
O44 O 0.27076(11) 0.54740(14) 0.33717(8) 0.176(10) Uani 0.616(7) 1 d DG U P A 1
C42 C 0.28857(12) 0.59422(15) 0.27530(8) 0.227(9) Uani 0.616(7) 1 d DG U P A 1
F44 F 0.30207(13) 0.55334(15) 0.25987(8) 0.254(12) Uani 0.616(7) 1 d DG U P A 1
F45 F 0.24253(12) 0.61249(16) 0.27716(8) 0.228(11) Uani 0.616(7) 1 d DG U P A 1
F46 F 0.32074(13) 0.62645(15) 0.26446(8) 0.210(10) Uani 0.616(7) 1 d DG U P A 1
N41A N 0.26566(11) 0.66629(15) 0.33142(8) 0.192(9) Uani 0.384(7) 1 d DG U P A 2
S41A S 0.30016(12) 0.63327(14) 0.30901(8) 0.223(7) Uani 0.384(7) 1 d DG U P A 2
O41A O 0.32011(12) 0.66073(14) 0.28115(8) 0.245(18) Uani 0.384(7) 1 d DG U P A 2
O42A O 0.34030(11) 0.61183(13) 0.33560(7) 0.249(14) Uani 0.384(7) 1 d DG U P A 2
C41A C 0.28349(12) 0.57270(15) 0.28904(8) 0.229(9) Uani 0.384(7) 1 d DG U P A 2
F41A F 0.27238(12) 0.54838(15) 0.31802(8) 0.230(15) Uani 0.384(7) 1 d DG U P A 2
F42A F 0.24651(13) 0.57732(16) 0.26164(8) 0.276(17) Uani 0.384(7) 1 d DG U P A 2
F43A F 0.33009(13) 0.56216(14) 0.28060(8) 0.175(11) Uani 0.384(7) 1 d DG U P A 2
S42A S 0.28796(11) 0.68260(14) 0.37338(8) 0.103(4) Uani 0.384(7) 1 d DG U P A 2
O43A O 0.25924(10) 0.65240(14) 0.39466(8) 0.180(15) Uani 0.384(7) 1 d DG U P A 2
O44A O 0.28004(11) 0.73466(14) 0.37441(9) 0.179(14) Uani 0.384(7) 1 d DG U P A 2
C42A C 0.35288(10) 0.67327(12) 0.39602(8) 0.156(8) Uani 0.384(7) 1 d DG U P A 2
F44A F 0.35553(10) 0.68719(12) 0.43120(8) 0.181(12) Uani 0.384(7) 1 d DG U P A 2
F45A F 0.36799(10) 0.62668(12) 0.40061(7) 0.168(13) Uani 0.384(7) 1 d DG U P A 2
F46A F 0.38677(11) 0.69550(12) 0.38003(7) 0.190(12) Uani 0.384(7) 1 d DG U P A 2
N51 N 0.68870(14) 0.57337(17) 0.25397(7) 0.326(10) Uani 0.509(8) 1 d DG U P B 1
S51 S 0.67372(15) 0.55635(18) 0.21025(7) 0.285(8) Uani 0.509(8) 1 d DG U P B 1
O51 O 0.66317(15) 0.60235(19) 0.19179(7) 0.272(15) Uani 0.509(8) 1 d DG U P B 1
O52 O 0.64319(15) 0.51343(18) 0.20940(7) 0.301(13) Uani 0.509(8) 1 d DG U P B 1
C51 C 0.73799(16) 0.5382(2) 0.20410(7) 0.283(10) Uani 0.509(8) 1 d DG U P B 1
F51 F 0.76611(15) 0.57166(19) 0.22474(7) 0.326(17) Uani 0.509(8) 1 d DG U P B 1
F52 F 0.74060(17) 0.5402(2) 0.17012(7) 0.226(13) Uani 0.509(8) 1 d DG U P B 1
F53 F 0.74964(16) 0.49625(19) 0.22150(8) 0.343(15) Uani 0.509(8) 1 d DG U P B 1
S52 S 0.65447(13) 0.55768(15) 0.28513(7) 0.343(10) Uani 0.509(8) 1 d DG U P B 1
O53 O 0.66250(12) 0.59479(14) 0.31305(7) 0.39(3) Uani 0.509(8) 1 d DG U P B 1
O54 O 0.60585(14) 0.54874(15) 0.26365(7) 0.350(18) Uani 0.509(8) 1 d DG U P B 1
C52 C 0.67040(13) 0.50128(14) 0.31130(7) 0.345(11) Uani 0.509(8) 1 d DG U P B 1
F54 F 0.72018(13) 0.49647(15) 0.31594(7) 0.395(18) Uani 0.509(8) 1 d DG U P B 1
F55 F 0.64502(14) 0.46235(14) 0.29779(7) 0.357(17) Uani 0.509(8) 1 d DG U P B 1
F56 F 0.66031(13) 0.50643(13) 0.34504(7) 0.37(2) Uani 0.509(8) 1 d DG U P B 1
N51A N 0.62794(15) 0.56899(17) 0.22617(7) 0.301(10) Uani 0.491(8) 1 d DG U P B 2
S51A S 0.62690(14) 0.52449(16) 0.25640(7) 0.310(9) Uani 0.491(8) 1 d DG U P B 2
O51A O 0.59107(13) 0.54472(14) 0.27809(7) 0.344(18) Uani 0.491(8) 1 d DG U P B 2
O52A O 0.61270(15) 0.48047(16) 0.23720(7) 0.31(2) Uani 0.491(8) 1 d DG U P B 2
C51A C 0.68526(14) 0.52050(15) 0.28896(7) 0.342(10) Uani 0.491(8) 1 d DG U P B 2
F51A F 0.70888(14) 0.47953(16) 0.28274(7) 0.343(12) Uani 0.491(8) 1 d DG U P B 2
F52A F 0.67460(13) 0.52130(14) 0.32275(7) 0.334(15) Uani 0.491(8) 1 d DG U P B 2
F53A F 0.71511(13) 0.55947(16) 0.28713(7) 0.381(19) Uani 0.491(8) 1 d DG U P B 2
S52A S 0.66617(15) 0.56173(19) 0.19539(7) 0.260(8) Uani 0.491(8) 1 d DG U P B 2
O53A O 0.63865(16) 0.53611(19) 0.16519(7) 0.271(17) Uani 0.491(8) 1 d DG U P B 2
O54A O 0.68805(15) 0.60924(19) 0.19123(7) 0.288(17) Uani 0.491(8) 1 d DG U P B 2
C52A C 0.71675(15) 0.52295(19) 0.21912(7) 0.294(9) Uani 0.491(8) 1 d DG U P B 2
F54A F 0.72232(16) 0.4876(2) 0.19636(7) 0.291(15) Uani 0.491(8) 1 d DG U P B 2
F55A F 0.75543(15) 0.54962(19) 0.23353(7) 0.275(14) Uani 0.491(8) 1 d DG U P B 2
F56A F 0.69863(15) 0.50486(17) 0.24864(7) 0.349(11) Uani 0.491(8) 1 d DG U P B 2
N61 N 0.44126(9) 0.60771(12) 0.59688(7) 0.222(8) Uani 0.730(7) 1 d DG U P C 1
S61 S 0.47472(9) 0.64989(11) 0.57856(7) 0.228(5) Uani 0.730(7) 1 d DG U P C 1
O61 O 0.52670(9) 0.63799(10) 0.58322(7) 0.201(10) Uani 0.730(7) 1 d DG U P C 1
O62 O 0.44123(9) 0.66469(11) 0.54643(7) 0.275(13) Uani 0.730(7) 1 d DG U P C 1
C61 C 0.47074(10) 0.70172(11) 0.60966(7) 0.216(12) Uani 0.730(7) 1 d DG U P C 1
F61 F 0.42194(10) 0.71085(12) 0.59945(8) 0.304(14) Uani 0.730(7) 1 d DG U P C 1
F62 F 0.49730(10) 0.73702(10) 0.59881(7) 0.244(12) Uani 0.730(7) 1 d DG U P C 1
F63 F 0.48346(10) 0.68120(12) 0.64165(7) 0.221(9) Uani 0.730(7) 1 d DG U P C 1
S62 S 0.45900(10) 0.56437(12) 0.62653(7) 0.200(5) Uani 0.730(7) 1 d DG U P C 1
O63 O 0.50822(10) 0.54641(11) 0.62212(7) 0.224(12) Uani 0.730(7) 1 d DG U P C 1
O64 O 0.41648(10) 0.53173(13) 0.62154(8) 0.185(9) Uani 0.730(7) 1 d DG U P C 1
C62 C 0.47188(10) 0.57860(13) 0.67507(7) 0.277(11) Uani 0.730(7) 1 d DG U P C 1
F64 F 0.43180(10) 0.60198(14) 0.68090(7) 0.327(12) Uani 0.730(7) 1 d DG U P C 1
F65 F 0.51376(10) 0.60678(12) 0.67930(7) 0.324(13) Uani 0.730(7) 1 d DG U P C 1
F66 F 0.47422(11) 0.53596(13) 0.69191(7) 0.251(11) Uani 0.730(7) 1 d DG U P C 1
N61A N 0.49259(10) 0.62825(11) 0.63098(7) 0.235(10) Uani 0.270(7) 1 d DG U P C 2
S61A S 0.44922(10) 0.65099(13) 0.65344(7) 0.253(11) Uani 0.270(7) 1 d DG U P C 2
O61A O 0.40279(10) 0.64418(13) 0.62846(8) 0.27(2) Uani 0.270(7) 1 d DG U P C 2
O62A O 0.45822(10) 0.70160(13) 0.66413(7) 0.090(11) Uani 0.270(7) 1 d DG U P C 2
C61A C 0.44341(10) 0.60798(14) 0.69067(7) 0.283(11) Uani 0.270(7) 1 d DG U P C 2
F61A F 0.48560(11) 0.59910(13) 0.71357(7) 0.284(17) Uani 0.270(7) 1 d DG U P C 2
F62A F 0.42704(10) 0.56385(14) 0.67640(7) 0.290(19) Uani 0.270(7) 1 d DG U P C 2
F63A F 0.41136(11) 0.62158(15) 0.71286(8) 0.37(3) Uani 0.270(7) 1 d DG U P C 2
S62A S 0.47201(9) 0.60410(11) 0.59039(7) 0.222(8) Uani 0.270(7) 1 d DG U P C 2
O63A O 0.51280(9) 0.57557(10) 0.58033(7) 0.227(19) Uani 0.270(7) 1 d DG U P C 2
O64A O 0.42369(9) 0.58107(12) 0.58995(7) 0.202(16) Uani 0.270(7) 1 d DG U P C 2
C62A C 0.46229(9) 0.65745(11) 0.55955(7) 0.228(11) Uani 0.270(7) 1 d DG U P C 2
F64A F 0.43604(10) 0.69321(11) 0.57332(7) 0.170(14) Uani 0.270(7) 1 d DG U P C 2
F65A F 0.44199(9) 0.64336(11) 0.52627(7) 0.27(2) Uani 0.270(7) 1 d DG U P C 2
F66A F 0.50538(9) 0.68089(10) 0.55606(7) 0.195(15) Uani 0.270(7) 1 d DG U P C 2
N71 N 0.99174(13) 0.42988(14) 0.79005(9) 0.372(12) Uani 0.571(8) 1 d DG U P D 1
S71 S 0.95122(13) 0.44773(14) 0.81718(9) 0.392(11) Uani 0.571(8) 1 d DG U P D 1
O71 O 0.89963(13) 0.44586(13) 0.79991(8) 0.35(2) Uani 0.571(8) 1 d DG U P D 1
O72 O 0.97299(13) 0.48911(14) 0.83808(8) 0.432(19) Uani 0.571(8) 1 d DG U P D 1
C71 C 0.94878(14) 0.39456(14) 0.84746(9) 0.377(12) Uani 0.571(8) 1 d DG U P D 1
F71 F 0.99093(15) 0.36985(15) 0.85702(10) 0.36(2) Uani 0.571(8) 1 d DG U P D 1
F72 F 0.91911(14) 0.37315(13) 0.81935(9) 0.326(18) Uani 0.571(8) 1 d DG U P D 1
F73 F 0.93257(15) 0.40686(15) 0.87767(9) 0.356(19) Uani 0.571(8) 1 d DG U P D 1
S72 S 1.03259(12) 0.46932(15) 0.77612(9) 0.349(10) Uani 0.571(8) 1 d DG U P D 1
O73 O 1.00600(11) 0.51513(14) 0.77399(9) 0.280(17) Uani 0.571(8) 1 d DG U P D 1
O74 O 1.05163(12) 0.44596(15) 0.74609(10) 0.279(18) Uani 0.571(8) 1 d DG U P D 1
C72 C 1.08853(12) 0.47432(16) 0.81127(10) 0.376(12) Uani 0.571(8) 1 d DG U P D 1
F74 F 1.10615(13) 0.42984(17) 0.82067(10) 0.319(16) Uani 0.571(8) 1 d DG U P D 1
F75 F 1.12597(12) 0.49675(17) 0.79822(10) 0.417(19) Uani 0.571(8) 1 d DG U P D 1
F76 F 1.07632(12) 0.49934(16) 0.83903(10) 0.35(2) Uani 0.571(8) 1 d DG U P D 1
N71A N 1.04258(11) 0.48705(15) 0.77214(9) 0.369(12) Uani 0.429(8) 1 d DG U P D 2
S71A S 1.10106(11) 0.50341(16) 0.76733(10) 0.412(13) Uani 0.429(8) 1 d DG U P D 2
O71A O 1.11480(11) 0.53337(17) 0.79957(10) 0.44(2) Uani 0.429(8) 1 d DG U P D 2
O72A O 1.12474(12) 0.45508(17) 0.76812(11) 0.42(3) Uani 0.429(8) 1 d DG U P D 2
C71A C 1.13009(10) 0.53697(17) 0.73335(10) 0.368(18) Uani 0.429(8) 1 d DG U P D 2
F71A F 1.12885(10) 0.58560(17) 0.73305(10) 0.26(2) Uani 0.429(8) 1 d DG U P D 2
F72A F 1.18014(10) 0.53146(19) 0.74514(11) 0.41(3) Uani 0.429(8) 1 d DG U P D 2
F73A F 1.12881(10) 0.52205(17) 0.69931(10) 0.32(2) Uani 0.429(8) 1 d DG U P D 2
S72A S 1.03642(13) 0.44412(15) 0.80340(9) 0.383(10) Uani 0.429(8) 1 d DG U P D 2
O73A O 1.08225(13) 0.45019(16) 0.82909(10) 0.358(19) Uani 0.429(8) 1 d DG U P D 2
O74A O 1.02868(13) 0.39879(15) 0.78342(10) 0.37(2) Uani 0.429(8) 1 d DG U P D 2
C72A C 0.98427(13) 0.44288(14) 0.83020(9) 0.383(11) Uani 0.429(8) 1 d DG U P D 2
F74A F 0.94461(13) 0.41340(14) 0.81794(9) 0.311(16) Uani 0.429(8) 1 d DG U P D 2
F75A F 0.96698(13) 0.48909(14) 0.83198(8) 0.45(2) Uani 0.429(8) 1 d DG U P D 2
F76A F 0.99644(14) 0.42745(15) 0.86536(9) 0.361(18) Uani 0.429(8) 1 d DG U P D 2
N1M N 1.1462(10) 0.6161(11) 0.6354(7) 0.206(10) Uani 1 1 d D U . . .
C1M C 1.0868(11) 0.5681(12) 0.5848(8) 0.229(13) Uani 1 1 d D U . . .
H1M1 H 1.050517 0.571897 0.585933 0.344 Uiso 1 1 calc R U . . .
H1M2 H 1.096112 0.533087 0.587445 0.344 Uiso 1 1 calc R U . . .
H1M3 H 1.094048 0.580295 0.561161 0.344 Uiso 1 1 calc R U . . .
C2M C 1.1163(13) 0.5965(14) 0.6144(9) 0.210(13) Uani 1 1 d D U . . .
N3M N 0.7224(10) 0.6725(14) 0.4729(6) 0.230(13) Uani 1 1 d D U . . .
C3M C 0.8099(11) 0.6867(16) 0.5139(9) 0.282(16) Uani 1 1 d D U . . .
H3M1 H 0.812434 0.660907 0.532686 0.423 Uiso 1 1 calc R U . . .
H3M2 H 0.812165 0.719282 0.525621 0.423 Uiso 1 1 calc R U . . .
H3M3 H 0.837639 0.682906 0.499510 0.423 Uiso 1 1 calc R U . . .
C4M C 0.7614(13) 0.682(2) 0.4898(11) 0.282(16) Uani 1 1 d D U . . .
N5M N 0.0424(11) 0.6644(15) 0.5195(9) 0.258(15) Uani 1 1 d D U . . .
C5M C -0.0508(12) 0.6932(18) 0.4989(10) 0.294(17) Uani 1 1 d D U . . .
H5M1 H -0.053382 0.728603 0.503848 0.441 Uiso 1 1 calc R U . . .
H5M2 H -0.072099 0.674627 0.513461 0.441 Uiso 1 1 calc R U . . .
H5M3 H -0.062182 0.686920 0.472795 0.441 Uiso 1 1 calc R U . . .
C6M C 0.0017(14) 0.677(2) 0.5085(11) 0.261(16) Uani 1 1 d D U . . .
N7M N 0.1765(12) 0.4452(11) 0.2922(8) 0.191(11) Uani 1 1 d D U . . .
C7M C 0.1276(14) 0.4438(12) 0.2247(8) 0.235(16) Uani 1 1 d D U . . .
H7M1 H 0.091719 0.447972 0.227081 0.352 Uiso 1 1 calc R U . . .
H7M2 H 0.132340 0.411902 0.213125 0.352 Uiso 1 1 calc R U . . .
H7M3 H 0.138045 0.470522 0.209552 0.352 Uiso 1 1 calc R U . . .
C8M C 0.1585(17) 0.4454(15) 0.2611(9) 0.230(16) Uani 1 1 d D U . . .
N9M N 0.5235(14) 0.9505(15) 0.4098(9) 0.246(14) Uani 1 1 d D U . . .
C9M C 0.4620(14) 0.9553(13) 0.3477(9) 0.249(15) Uani 1 1 d D U . . .
H9M1 H 0.477774 0.937552 0.329279 0.374 Uiso 1 1 calc R U . . .
H9M2 H 0.457946 0.990209 0.340871 0.374 Uiso 1 1 calc R U . . .
H9M3 H 0.428568 0.940865 0.349134 0.374 Uiso 1 1 calc R U . . .
C10M C 0.4940(17) 0.9511(17) 0.3833(10) 0.238(16) Uani 1 1 d D U . . .

loop_
_atom_site_aniso_label
_atom_site_aniso_U_11
_atom_site_aniso_U_22
_atom_site_aniso_U_33
_atom_site_aniso_U_23
_atom_site_aniso_U_13
_atom_site_aniso_U_12
Fe01 0.133(3) 0.094(2) 0.099(2) -0.0001(17) 0.0355(19) 0.0139(18)
Fe03 0.167(3) 0.110(2) 0.096(2) 0.0257(19) 0.038(2) 0.016(2)
Fe04 0.140(3) 0.117(2) 0.104(2) -0.0132(19) 0.027(2) 0.003(2)
Fe08 0.153(3) 0.131(3) 0.129(3) -0.010(2) 0.023(2) 0.030(2)
Fe10 0.158(3) 0.114(2) 0.117(3) -0.018(2) 0.031(2) 0.002(2)
Fe20 0.143(3) 0.108(2) 0.111(2) 0.0200(19) 0.031(2) 0.011(2)
Fe30 0.135(3) 0.112(3) 0.195(4) 0.050(3) 0.041(3) 0.015(2)
Fe40 0.181(4) 0.264(5) 0.118(3) 0.023(3) 0.027(3) 0.079(4)
Fe50 0.122(3) 0.125(3) 0.159(3) -0.021(2) 0.029(2) -0.001(2)
Fe60 0.164(4) 0.180(4) 0.125(3) -0.008(3) 0.010(3) 0.010(3)
C100 0.130(14) 0.146(14) 0.109(13) 0.021(11) 0.034(11) 0.005(13)
C101 0.141(13) 0.160(13) 0.119(13) 0.009(11) 0.031(11) 0.003(12)
C102 0.144(13) 0.156(13) 0.118(12) 0.007(11) 0.035(12) -0.003(12)
C103 0.141(14) 0.141(12) 0.120(12) 0.009(11) 0.032(11) -0.001(12)
C104 0.134(14) 0.128(12) 0.108(12) 0.009(11) 0.032(11) -0.005(12)
C105 0.134(12) 0.155(13) 0.105(11) -0.021(10) 0.033(10) 0.004(11)
C106 0.138(12) 0.153(13) 0.101(11) -0.032(10) 0.029(11) -0.003(11)
C107 0.157(13) 0.156(13) 0.103(11) -0.018(10) 0.022(11) -0.010(12)
C108 0.154(12) 0.154(12) 0.097(10) -0.008(9) 0.030(10) -0.011(11)
C109 0.144(13) 0.159(13) 0.108(11) -0.013(10) 0.029(11) -0.008(12)
C110 0.148(13) 0.160(13) 0.107(11) -0.015(10) 0.028(11) 0.000(12)
C111 0.166(12) 0.159(12) 0.115(11) 0.013(10) 0.029(11) -0.021(11)
C112 0.172(14) 0.155(14) 0.159(14) 0.010(12) 0.011(13) -0.027(13)
C113 0.180(15) 0.162(15) 0.163(14) 0.012(12) -0.003(14) -0.032(14)
C114 0.177(15) 0.163(16) 0.140(14) 0.020(12) 0.018(12) -0.033(13)
C115 0.173(15) 0.163(14) 0.114(12) 0.020(11) 0.027(12) -0.024(12)
N100 0.137(13) 0.108(12) 0.116(12) -0.002(10) 0.001(11) -0.004(11)
N101 0.145(14) 0.129(13) 0.110(13) 0.000(11) 0.032(11) 0.000(12)
N102 0.133(13) 0.131(12) 0.103(12) -0.012(10) 0.042(10) 0.005(11)
C120 0.122(14) 0.132(13) 0.135(14) -0.007(12) 0.018(12) 0.032(12)
C121 0.134(13) 0.134(12) 0.129(13) -0.013(11) 0.020(11) 0.030(11)
C122 0.135(13) 0.137(12) 0.121(12) -0.011(11) 0.018(11) 0.026(11)
C123 0.129(13) 0.130(12) 0.116(12) -0.009(11) 0.024(10) 0.017(11)
C124 0.120(13) 0.116(12) 0.109(12) -0.004(11) 0.026(11) 0.012(11)
C125 0.131(12) 0.113(11) 0.101(10) -0.009(9) 0.041(10) 0.005(10)
C126 0.136(12) 0.120(11) 0.103(11) -0.013(10) 0.032(10) 0.004(10)
C127 0.144(12) 0.116(11) 0.096(10) -0.012(9) 0.045(10) 0.009(10)
C128 0.141(11) 0.122(10) 0.095(9) -0.006(9) 0.048(9) 0.013(9)
C129 0.134(12) 0.123(11) 0.101(10) -0.007(9) 0.052(10) 0.008(10)
C130 0.136(12) 0.115(11) 0.105(10) -0.006(9) 0.049(10) 0.008(10)
C131 0.151(12) 0.134(11) 0.096(10) -0.001(9) 0.045(10) 0.023(10)
C132 0.156(13) 0.134(13) 0.110(11) 0.012(10) 0.057(11) 0.018(11)
C133 0.165(14) 0.146(14) 0.112(12) 0.002(11) 0.052(11) 0.023(12)
C134 0.168(14) 0.167(14) 0.107(12) -0.005(11) 0.047(12) 0.041(13)
C135 0.160(13) 0.166(13) 0.101(11) 0.000(10) 0.049(11) 0.037(12)
N120 0.110(12) 0.104(11) 0.144(13) -0.009(10) 0.028(11) 0.022(10)
N121 0.115(13) 0.127(12) 0.111(12) 0.016(11) 0.027(10) 0.012(11)
N122 0.117(13) 0.107(11) 0.123(13) -0.005(11) 0.038(11) 0.014(10)
C200 0.157(14) 0.099(12) 0.121(13) 0.011(12) 0.047(11) 0.032(12)
C201 0.164(14) 0.089(10) 0.129(12) 0.019(11) 0.048(11) 0.024(11)
C202 0.162(14) 0.085(10) 0.129(13) 0.018(10) 0.045(11) 0.015(11)
C203 0.155(13) 0.079(10) 0.135(12) 0.009(10) 0.048(10) 0.016(10)
C204 0.145(13) 0.081(11) 0.127(12) 0.012(11) 0.052(11) 0.021(11)
C205 0.122(10) 0.077(9) 0.092(10) -0.009(9) 0.039(9) 0.004(9)
C206 0.130(11) 0.081(10) 0.087(10) -0.006(8) 0.030(9) 0.009(9)
C207 0.139(11) 0.078(9) 0.095(10) -0.009(9) 0.026(9) 0.009(9)
C208 0.137(10) 0.088(9) 0.096(9) 0.003(8) 0.033(9) 0.005(9)
C209 0.132(11) 0.095(10) 0.094(10) -0.005(9) 0.026(9) 0.007(10)
C210 0.126(11) 0.088(10) 0.094(10) -0.014(9) 0.027(9) 0.000(9)
C211 0.150(10) 0.095(9) 0.118(10) 0.001(9) 0.041(9) 0.001(9)
C212 0.164(12) 0.109(12) 0.140(12) 0.020(10) 0.034(11) 0.004(11)
C213 0.165(12) 0.110(12) 0.140(13) 0.029(10) 0.025(12) 0.013(11)
C214 0.162(12) 0.117(12) 0.127(12) 0.022(11) 0.024(12) 0.012(11)
C215 0.154(12) 0.100(11) 0.115(11) 0.013(10) 0.026(11) -0.003(10)
N200 0.136(13) 0.106(11) 0.102(12) 0.025(9) 0.063(10) 0.039(10)
N201 0.127(12) 0.082(11) 0.117(12) -0.001(10) 0.043(10) 0.000(10)
N202 0.124(12) 0.066(10) 0.141(12) -0.008(10) 0.064(10) 0.012(9)
C220 0.228(18) 0.110(14) 0.108(13) 0.018(13) 0.041(13) 0.010(14)
C221 0.250(18) 0.126(13) 0.128(13) 0.013(12) 0.052(13) 0.003(14)
C222 0.266(18) 0.132(13) 0.136(13) 0.006(11) 0.065(13) -0.009(14)
C223 0.261(17) 0.129(14) 0.135(13) 0.000(12) 0.068(12) -0.007(13)
C224 0.239(17) 0.118(14) 0.111(13) 0.013(12) 0.052(13) -0.008(14)
C225 0.120(10) 0.112(11) 0.094(10) 0.021(10) 0.018(9) 0.006(10)
C226 0.116(11) 0.114(11) 0.097(11) 0.022(9) 0.016(9) 0.007(10)
C227 0.115(10) 0.118(11) 0.094(11) 0.027(10) 0.014(9) 0.005(10)
C228 0.115(9) 0.110(10) 0.103(10) 0.030(9) 0.013(9) 0.013(9)
C229 0.124(11) 0.107(11) 0.111(11) 0.030(10) 0.008(10) 0.016(10)
C230 0.125(11) 0.117(11) 0.104(11) 0.020(10) 0.015(9) 0.015(10)
C231 0.123(10) 0.123(10) 0.117(10) 0.027(10) 0.026(9) 0.020(9)
C232 0.135(11) 0.120(12) 0.130(12) 0.020(11) 0.039(11) 0.022(10)
C233 0.141(11) 0.116(12) 0.139(13) 0.006(10) 0.035(11) 0.023(11)
C234 0.144(12) 0.123(13) 0.133(13) 0.012(11) 0.033(11) 0.019(11)
C235 0.133(11) 0.126(12) 0.131(12) 0.014(11) 0.035(11) 0.020(11)
N220 0.200(16) 0.109(13) 0.095(12) 0.039(10) 0.036(11) 0.028(12)
N221 0.195(16) 0.121(14) 0.083(11) 0.016(11) 0.041(11) 0.007(12)
N222 0.156(14) 0.097(12) 0.097(11) 0.016(10) 0.012(10) 0.014(11)
C300 0.148(14) 0.098(13) 0.121(13) -0.005(11) 0.033(11) -0.002(12)
C301 0.159(13) 0.099(11) 0.133(13) -0.009(11) 0.038(11) -0.006(10)
C302 0.164(12) 0.101(11) 0.149(13) 0.002(11) 0.048(11) -0.005(11)
C303 0.156(12) 0.105(12) 0.148(13) 0.015(11) 0.054(11) -0.003(11)
C304 0.141(12) 0.098(12) 0.136(13) 0.016(11) 0.046(11) 0.008(11)
C305 0.120(10) 0.086(9) 0.111(10) -0.003(9) 0.034(9) 0.019(9)
C306 0.125(11) 0.092(10) 0.099(10) 0.004(9) 0.029(9) 0.020(10)
C307 0.128(10) 0.083(10) 0.095(10) 0.011(9) 0.027(9) 0.015(10)
C308 0.128(10) 0.096(9) 0.104(9) 0.006(9) 0.036(9) 0.016(9)
C309 0.127(11) 0.093(10) 0.107(10) 0.002(9) 0.032(10) 0.020(10)
C310 0.123(11) 0.088(10) 0.103(10) 0.001(9) 0.034(9) 0.015(10)
C311 0.131(9) 0.102(9) 0.114(10) -0.003(9) 0.037(9) 0.023(9)
C312 0.134(11) 0.106(11) 0.130(11) -0.014(11) 0.022(11) 0.015(10)
C313 0.141(11) 0.107(12) 0.143(13) -0.011(11) 0.012(11) -0.003(11)
C314 0.142(11) 0.101(12) 0.139(13) -0.006(10) 0.023(12) 0.008(11)
C315 0.143(11) 0.100(11) 0.127(12) -0.015(10) 0.034(10) 0.019(11)
N300 0.116(11) 0.101(11) 0.116(12) 0.006(10) 0.031(10) 0.014(9)
N301 0.137(12) 0.099(12) 0.110(12) 0.010(10) 0.042(10) 0.002(10)
N302 0.123(11) 0.094(11) 0.107(11) -0.003(9) 0.046(9) 0.017(10)
C320 0.177(15) 0.110(13) 0.134(14) 0.005(12) 0.045(12) 0.002(13)
C321 0.177(14) 0.110(12) 0.149(14) 0.013(12) 0.058(12) -0.003(11)
C322 0.163(13) 0.116(12) 0.157(14) 0.001(12) 0.061(12) -0.004(11)
C323 0.155(13) 0.110(12) 0.145(13) -0.001(11) 0.056(11) 0.006(12)
C324 0.150(13) 0.093(12) 0.133(13) 0.006(11) 0.064(11) 0.010(11)
C325 0.143(11) 0.108(11) 0.090(10) 0.024(10) 0.027(9) 0.021(10)
C326 0.156(11) 0.116(12) 0.102(11) 0.011(10) 0.028(10) 0.026(11)
C327 0.149(12) 0.111(11) 0.130(12) 0.019(11) 0.020(10) 0.014(11)
C328 0.131(10) 0.112(10) 0.157(11) 0.040(10) 0.023(10) 0.017(10)
C329 0.124(11) 0.119(11) 0.121(11) 0.035(10) 0.031(9) 0.019(11)
C330 0.128(11) 0.118(11) 0.096(11) 0.031(10) 0.020(9) 0.019(10)
C331 0.134(10) 0.129(11) 0.224(14) 0.065(12) 0.033(12) 0.014(11)
C332 0.134(12) 0.134(13) 0.264(17) 0.073(13) 0.024(14) 0.006(13)
C333 0.143(12) 0.142(14) 0.273(19) 0.080(14) 0.031(15) 0.000(13)
C334 0.156(13) 0.153(14) 0.281(19) 0.090(14) 0.053(15) 0.013(13)
C335 0.148(12) 0.145(13) 0.257(17) 0.086(14) 0.058(14) 0.020(12)
N320 0.167(14) 0.084(10) 0.111(12) 0.004(10) 0.058(11) 0.015(10)
N321 0.154(13) 0.105(13) 0.108(13) 0.006(10) 0.032(11) 0.026(11)
N322 0.169(14) 0.111(12) 0.078(11) 0.017(9) 0.055(10) 0.017(11)
C400 0.183(17) 0.149(14) 0.119(14) 0.007(12) 0.056(13) 0.027(14)
C401 0.189(15) 0.154(13) 0.113(12) 0.005(11) 0.059(12) 0.028(13)
C402 0.196(15) 0.156(14) 0.098(12) 0.008(11) 0.055(12) 0.018(12)
C403 0.189(16) 0.152(13) 0.087(11) 0.016(10) 0.050(11) 0.009(12)
C404 0.183(16) 0.141(13) 0.082(12) 0.026(11) 0.041(11) -0.001(13)
C405 0.178(14) 0.160(14) 0.093(11) 0.037(10) 0.027(12) -0.001(12)
C406 0.184(15) 0.174(14) 0.091(11) 0.025(11) 0.021(12) 0.009(13)
C407 0.180(15) 0.192(15) 0.095(11) 0.018(11) 0.021(12) 0.014(13)
C408 0.189(14) 0.202(14) 0.105(10) 0.023(10) 0.023(11) 0.027(12)
C409 0.184(15) 0.188(14) 0.116(11) 0.038(11) 0.023(13) 0.016(13)
C410 0.186(15) 0.176(14) 0.111(12) 0.046(11) 0.024(12) 0.002(13)
C411 0.214(15) 0.229(15) 0.109(11) 0.014(11) 0.027(12) 0.045(13)
C412 0.220(17) 0.242(18) 0.109(12) 0.009(12) 0.028(14) 0.047(15)
C413 0.218(18) 0.245(19) 0.115(14) 0.002(13) 0.029(14) 0.062(15)
C414 0.225(18) 0.248(19) 0.131(14) 0.005(13) 0.023(15) 0.065(16)
C415 0.220(17) 0.235(17) 0.120(13) 0.016(12) 0.024(14) 0.066(16)
N400 0.162(15) 0.129(13) 0.114(13) 0.037(10) 0.020(12) 0.031(11)
N401 0.188(17) 0.115(12) 0.089(12) 0.021(10) 0.045(11) 0.013(12)
N402 0.169(16) 0.123(12) 0.105(13) 0.025(10) 0.037(11) -0.005(12)
C420 0.170(18) 0.184(16) 0.190(18) -0.033(16) 0.006(15) 0.031(17)
C421 0.175(16) 0.199(15) 0.201(18) -0.032(16) 0.003(15) 0.027(15)
C422 0.170(16) 0.197(15) 0.210(17) -0.032(16) 0.003(15) 0.020(15)
C423 0.168(17) 0.181(14) 0.199(16) -0.027(14) 0.018(14) 0.023(15)
C424 0.162(16) 0.166(14) 0.185(16) -0.023(15) 0.018(15) 0.030(15)
C425 0.175(14) 0.173(14) 0.092(11) -0.018(10) 0.028(11) 0.053(13)
C426 0.176(14) 0.174(14) 0.096(12) -0.016(10) 0.033(11) 0.052(13)
C427 0.181(15) 0.187(14) 0.104(11) -0.007(11) 0.033(12) 0.057(13)
C428 0.179(13) 0.192(13) 0.103(10) 0.004(10) 0.037(10) 0.061(12)
C429 0.184(14) 0.182(14) 0.103(12) 0.000(11) 0.034(11) 0.064(13)
C430 0.177(15) 0.175(14) 0.098(11) -0.006(11) 0.034(11) 0.064(13)
C431 0.179(13) 0.219(14) 0.124(11) 0.019(11) 0.041(11) 0.055(13)
C432 0.181(15) 0.229(16) 0.127(12) 0.034(12) 0.052(13) 0.045(15)
C433 0.178(16) 0.235(17) 0.135(13) 0.033(13) 0.050(13) 0.044(15)
C434 0.177(16) 0.242(18) 0.138(13) 0.023(13) 0.051(12) 0.050(15)
C435 0.181(16) 0.227(17) 0.129(13) 0.011(12) 0.047(12) 0.061(14)
N420 0.175(17) 0.150(15) 0.176(16) 0.006(14) 0.044(15) 0.051(14)
N421 0.173(17) 0.149(14) 0.153(16) -0.008(13) 0.010(14) 0.046(15)
N422 0.172(17) 0.163(14) 0.126(15) -0.041(13) -0.004(13) 0.043(14)
C500 0.188(15) 0.130(15) 0.148(15) -0.025(13) 0.011(13) 0.020(14)
C501 0.192(14) 0.125(13) 0.157(15) -0.025(13) 0.015(13) 0.024(13)
C502 0.201(13) 0.124(13) 0.163(15) -0.027(12) 0.024(13) 0.031(13)
C503 0.195(13) 0.123(13) 0.160(15) -0.021(12) 0.031(13) 0.032(13)
C504 0.180(14) 0.124(14) 0.157(15) -0.010(13) 0.033(13) 0.029(13)
C505 0.127(11) 0.126(12) 0.150(13) -0.027(11) 0.031(11) 0.005(11)
C506 0.127(11) 0.127(12) 0.161(14) -0.020(12) 0.036(12) 0.005(11)
C507 0.128(11) 0.125(12) 0.157(13) -0.014(11) 0.035(11) 0.012(11)
C508 0.131(10) 0.122(10) 0.154(11) -0.019(10) 0.036(10) 0.010(10)
C509 0.135(11) 0.122(12) 0.155(13) -0.024(11) 0.028(12) 0.013(11)
C510 0.135(11) 0.126(13) 0.150(13) -0.029(11) 0.030(11) 0.014(12)
C511 0.130(10) 0.117(10) 0.150(11) -0.016(10) 0.047(10) 0.008(10)
C512 0.138(11) 0.121(12) 0.144(13) -0.002(12) 0.040(11) 0.006(11)
C513 0.137(11) 0.120(12) 0.149(13) -0.011(11) 0.045(11) 0.002(12)
C514 0.135(11) 0.120(13) 0.153(14) -0.010(11) 0.051(12) 0.004(11)
C515 0.134(11) 0.122(12) 0.149(13) -0.015(11) 0.058(11) 0.010(11)
N500 0.164(14) 0.123(13) 0.134(14) -0.012(11) 0.021(12) 0.019(12)
N501 0.155(14) 0.114(14) 0.168(16) -0.014(12) 0.040(12) 0.012(12)
N502 0.141(13) 0.115(13) 0.158(15) -0.018(12) 0.034(11) 0.007(12)
C520 0.190(16) 0.111(14) 0.163(15) -0.008(13) 0.061(13) 0.022(13)
C521 0.204(15) 0.119(13) 0.165(15) -0.010(13) 0.048(13) 0.027(12)
C522 0.204(15) 0.123(12) 0.162(15) -0.007(13) 0.038(13) 0.034(12)
C523 0.190(14) 0.120(13) 0.157(14) 0.002(12) 0.036(12) 0.029(12)
C524 0.170(14) 0.113(13) 0.142(14) 0.005(12) 0.045(12) 0.027(12)
C525 0.115(10) 0.115(11) 0.097(10) -0.008(10) 0.021(9) 0.004(10)
C526 0.129(11) 0.115(11) 0.101(11) 0.000(10) 0.021(9) 0.005(11)
C527 0.134(11) 0.111(11) 0.107(11) -0.011(10) 0.017(10) 0.011(10)
C528 0.123(9) 0.111(10) 0.127(10) -0.013(9) 0.015(9) 0.007(9)
C529 0.120(10) 0.119(11) 0.123(11) -0.018(10) 0.014(10) 0.004(11)
C530 0.117(10) 0.119(11) 0.113(11) -0.012(10) 0.015(10) 0.001(10)
C531 0.115(9) 0.114(10) 0.144(11) -0.010(10) 0.018(10) 0.005(10)
C532 0.118(11) 0.121(12) 0.150(13) -0.006(10) 0.020(11) 0.001(11)
C533 0.125(11) 0.121(12) 0.154(14) -0.028(11) 0.017(12) 0.008(11)
C534 0.129(11) 0.120(12) 0.144(13) -0.033(12) 0.010(11) 0.003(11)
C535 0.122(11) 0.117(11) 0.139(12) -0.029(11) 0.013(11) 0.006(11)
N520 0.156(14) 0.101(12) 0.158(14) -0.013(12) 0.060(12) 0.013(11)
N521 0.148(13) 0.118(13) 0.112(13) 0.006(11) 0.036(11) 0.014(12)
N522 0.146(13) 0.115(13) 0.109(12) -0.012(10) 0.050(10) 0.018(11)
C600 0.163(15) 0.113(13) 0.114(13) -0.022(12) 0.016(12) 0.006(12)
C601 0.171(14) 0.110(12) 0.125(12) -0.026(11) 0.013(11) 0.016(11)
C602 0.179(14) 0.103(12) 0.129(13) -0.028(10) 0.017(11) 0.018(11)
C603 0.175(14) 0.104(13) 0.124(13) -0.035(11) 0.017(11) 0.016(11)
C604 0.157(14) 0.104(13) 0.114(13) -0.026(11) 0.009(11) 0.009(12)
C605 0.128(10) 0.129(12) 0.106(11) -0.024(10) 0.020(10) 0.003(11)
C606 0.133(11) 0.137(12) 0.117(12) -0.013(10) 0.013(11) -0.002(11)
C607 0.135(11) 0.136(12) 0.124(12) -0.006(11) 0.010(10) -0.002(11)
C608 0.142(10) 0.136(11) 0.123(10) -0.009(10) 0.018(10) 0.000(10)
C609 0.140(11) 0.135(12) 0.120(12) -0.019(10) 0.024(11) -0.007(11)
C610 0.139(11) 0.129(12) 0.111(12) -0.025(10) 0.020(10) -0.009(11)
C611 0.157(11) 0.146(12) 0.120(10) -0.001(11) 0.028(10) 0.001(11)
C612 0.171(12) 0.146(13) 0.106(12) 0.002(11) 0.024(11) -0.004(12)
C613 0.186(13) 0.170(15) 0.125(13) 0.007(12) 0.018(12) 0.003(13)
C614 0.182(13) 0.171(15) 0.130(13) 0.013(12) 0.022(13) 0.001(13)
C615 0.164(12) 0.161(14) 0.128(12) 0.004(12) 0.026(12) 0.003(12)
N600 0.148(14) 0.107(12) 0.102(12) -0.024(10) 0.019(10) -0.004(11)
N601 0.142(13) 0.115(13) 0.119(13) -0.033(11) 0.007(11) 0.000(11)
N602 0.128(13) 0.099(12) 0.123(12) -0.026(11) 0.009(10) 0.006(10)
C620 0.207(17) 0.117(14) 0.134(14) -0.008(13) 0.036(13) 0.029(14)
C621 0.212(16) 0.123(12) 0.143(14) -0.011(12) 0.028(12) 0.029(13)
C622 0.207(16) 0.124(12) 0.148(14) -0.012(12) 0.038(12) 0.041(13)
C623 0.195(15) 0.121(13) 0.147(13) -0.007(12) 0.035(12) 0.039(13)
C624 0.185(15) 0.110(13) 0.135(13) -0.011(12) 0.045(12) 0.042(13)
C625 0.150(12) 0.130(12) 0.117(11) -0.002(11) 0.034(11) 0.036(11)
C626 0.157(12) 0.130(12) 0.110(11) 0.000(11) 0.033(11) 0.033(11)
C627 0.162(12) 0.145(13) 0.118(12) -0.003(11) 0.022(11) 0.039(12)
C628 0.163(11) 0.151(12) 0.127(11) -0.007(10) 0.017(10) 0.036(11)
C629 0.157(12) 0.141(13) 0.108(11) -0.002(11) 0.022(11) 0.035(12)
C630 0.149(12) 0.133(13) 0.106(11) 0.003(10) 0.028(10) 0.042(12)
C631 0.170(11) 0.151(12) 0.151(12) -0.018(11) 0.011(11) 0.036(12)
C632 0.173(13) 0.153(14) 0.151(13) -0.031(13) 0.012(13) 0.030(13)
C633 0.194(13) 0.161(14) 0.163(14) -0.038(14) 0.001(14) 0.027(14)
C634 0.198(14) 0.156(15) 0.172(15) -0.034(13) -0.006(15) 0.030(14)
C635 0.187(13) 0.155(15) 0.172(15) -0.031(12) -0.001(13) 0.034(14)
N620 0.187(16) 0.107(12) 0.119(13) 0.003(10) 0.049(12) 0.028(12)
N621 0.165(14) 0.145(15) 0.121(13) 0.005(11) 0.048(11) 0.057(12)
N622 0.145(14) 0.141(14) 0.128(13) 0.005(11) 0.034(11) 0.056(12)
N1 0.42(2) 0.23(2) 0.32(2) 0.04(2) -0.01(2) 0.02(2)
S1 0.433(17) 0.219(11) 0.244(12) 0.040(10) 0.028(13) 0.019(12)
O1 0.58(5) 0.39(4) 0.21(3) -0.08(3) 0.04(3) 0.03(4)
O2 0.57(4) 0.22(2) 0.160(18) 0.113(17) 0.05(2) 0.07(2)
C1 0.39(3) 0.22(2) 0.26(2) 0.00(2) 0.09(2) 0.06(2)
F1 0.40(3) 0.23(2) 0.30(3) 0.034(19) 0.11(2) 0.04(2)
F2 0.38(3) 0.23(2) 0.33(3) -0.01(2) 0.03(2) 0.02(2)
F3 0.39(3) 0.184(18) 0.34(3) -0.040(19) 0.12(2) -0.029(19)
S2 0.330(15) 0.264(14) 0.361(18) 0.022(13) 0.039(14) 0.045(13)
O3 0.42(4) 0.138(18) 0.50(4) 0.11(2) 0.05(3) 0.08(2)
O4 0.48(4) 0.28(3) 0.28(3) 0.16(2) 0.03(3) 0.03(3)
C2 0.34(3) 0.31(3) 0.42(3) 0.00(3) 0.10(3) 0.06(3)
F4 0.38(3) 0.34(3) 0.37(3) 0.14(3) 0.08(3) 0.04(3)
F5 0.37(3) 0.37(4) 0.47(4) 0.02(3) 0.19(3) 0.02(3)
F6 0.41(4) 0.34(3) 0.59(5) -0.07(4) 0.10(4) 0.05(3)
N11 0.49(3) 0.181(19) 0.36(2) 0.08(2) 0.14(2) 0.02(2)
S11 0.48(2) 0.258(13) 0.274(14) 0.027(12) 0.139(13) 0.000(14)
O11 0.59(5) 0.34(4) 0.39(4) 0.12(3) 0.14(4) -0.19(3)
O12 0.57(4) 0.49(4) 0.25(3) 0.01(3) 0.24(3) 0.05(4)
C11 0.45(3) 0.36(3) 0.33(3) -0.02(3) 0.09(2) 0.00(3)
F11 0.44(4) 0.58(4) 0.32(3) -0.17(3) 0.12(3) 0.00(3)
F12 0.42(4) 0.36(3) 0.42(4) 0.01(3) 0.01(3) 0.09(3)
F13 0.41(4) 0.34(3) 0.45(4) 0.02(3) 0.11(3) -0.06(3)
S12 0.51(2) 0.252(15) 0.48(2) 0.090(15) 0.151(19) -0.010(17)
O13 0.57(5) 0.17(2) 0.54(5) -0.08(3) 0.13(4) -0.02(3)
O14 0.44(4) 0.28(3) 0.55(5) 0.00(3) 0.24(4) -0.01(3)
C12 0.56(3) 0.36(3) 0.49(3) 0.11(3) 0.15(3) 0.03(3)
F14 0.49(4) 0.54(4) 0.50(4) 0.19(4) 0.18(4) 0.12(4)
F15 0.66(5) 0.29(3) 0.48(4) 0.02(3) 0.24(4) 0.18(3)
F16 0.60(5) 0.44(4) 0.45(4) 0.26(3) 0.14(3) -0.05(4)
N21 0.29(2) 0.230(19) 0.192(17) -0.002(16) 0.073(17) -0.057(18)
S21 0.299(13) 0.279(13) 0.170(8) -0.035(9) 0.066(8) -0.003(10)
O21 0.29(3) 0.23(2) 0.29(3) -0.07(2) -0.07(2) 0.11(2)
O22 0.33(3) 0.41(3) 0.18(2) -0.01(2) 0.09(2) 0.10(3)
C21 0.35(3) 0.30(3) 0.17(2) -0.01(2) 0.07(2) -0.02(2)
F21 0.29(2) 0.30(2) 0.209(18) -0.038(17) 0.090(16) 0.013(18)
F22 0.48(3) 0.26(2) 0.20(2) -0.004(18) 0.02(2) 0.02(2)
F23 0.39(3) 0.41(3) 0.22(2) -0.02(2) 0.04(2) 0.00(3)
S22 0.300(12) 0.203(9) 0.169(8) -0.002(7) 0.064(8) -0.043(9)
O23 0.39(3) 0.27(2) 0.162(18) -0.082(17) 0.045(19) 0.11(2)
O24 0.41(3) 0.26(3) 0.26(3) 0.10(2) -0.01(2) -0.17(2)
C22 0.30(2) 0.19(2) 0.150(18) 0.008(17) 0.089(19) -0.06(2)
F24 0.40(3) 0.220(19) 0.154(14) 0.013(13) 0.064(16) 0.015(18)
F25 0.35(2) 0.164(15) 0.30(2) -0.090(15) 0.124(19) -0.041(16)
F26 0.204(17) 0.40(3) 0.191(16) -0.005(17) 0.074(14) -0.043(18)
N31 0.172(16) 0.276(19) 0.180(16) 0.010(16) 0.049(15) 0.026(16)
S31 0.178(8) 0.243(10) 0.213(10) 0.021(8) 0.056(7) 0.004(8)
O31 0.33(3) 0.20(2) 0.23(2) -0.033(18) 0.01(2) -0.066(19)
O32 0.24(2) 0.39(3) 0.31(3) 0.06(3) 0.16(2) 0.04(2)
C31 0.24(2) 0.25(2) 0.22(2) -0.01(2) 0.05(2) 0.00(2)
F31 0.26(2) 0.34(3) 0.43(3) 0.03(3) 0.08(2) 0.13(2)
F32 0.40(3) 0.30(2) 0.22(2) -0.053(18) 0.04(2) 0.00(2)
F33 0.257(18) 0.196(15) 0.207(16) -0.013(13) 0.049(14) 0.005(13)
S32 0.198(8) 0.218(9) 0.193(8) -0.007(7) 0.062(7) 0.006(7)
O33 0.27(2) 0.25(2) 0.28(2) -0.084(19) 0.19(2) 0.009(18)
O34 0.111(12) 0.24(2) 0.27(2) -0.047(17) 0.056(14) -0.020(13)
C32 0.166(19) 0.23(2) 0.22(2) -0.084(19) 0.056(18) -0.002(19)
F34 0.148(14) 0.31(2) 0.33(2) -0.004(19) 0.031(15) -0.038(15)
F35 0.174(15) 0.33(2) 0.24(2) -0.097(18) 0.006(13) 0.042(15)
F36 0.27(2) 0.32(2) 0.22(2) 0.034(19) 0.008(17) 0.031(19)
N41 0.190(15) 0.147(14) 0.213(15) 0.042(14) 0.035(14) 0.006(14)
S41 0.218(11) 0.150(9) 0.232(11) 0.026(9) 0.029(10) 0.022(9)
O41 0.24(3) 0.15(2) 0.32(3) 0.06(2) 0.08(3) 0.01(2)
O42 0.19(2) 0.120(17) 0.22(2) 0.042(18) 0.00(2) 0.042(16)
C41 0.184(15) 0.124(14) 0.171(14) 0.019(14) 0.042(14) 0.027(14)
F41 0.160(17) 0.131(16) 0.21(2) 0.003(16) 0.022(16) -0.010(14)
F42 0.171(17) 0.091(13) 0.165(17) 0.003(12) 0.036(13) -0.007(12)
F43 0.225(19) 0.086(15) 0.195(19) 0.017(14) 0.050(16) 0.026(14)
S42 0.263(13) 0.144(10) 0.184(10) -0.019(9) 0.021(11) -0.087(10)
O43 0.24(3) 0.088(16) 0.23(2) -0.092(17) 0.04(2) -0.009(18)
O44 0.27(3) 0.15(2) 0.117(19) 0.032(16) 0.071(18) 0.01(2)
C42 0.272(17) 0.162(16) 0.246(16) 0.017(15) 0.038(16) -0.024(15)
F44 0.30(3) 0.22(2) 0.27(3) 0.04(2) 0.10(2) 0.09(2)
F45 0.188(19) 0.124(17) 0.38(3) 0.098(19) 0.07(2) 0.047(15)
F46 0.23(2) 0.18(2) 0.25(2) -0.033(19) 0.114(18) -0.013(18)
N41A 0.207(17) 0.159(17) 0.206(17) 0.039(17) 0.019(16) 0.000(16)
S41A 0.261(14) 0.172(12) 0.225(14) 0.006(12) 0.006(12) -0.002(12)
O41A 0.27(3) 0.19(3) 0.28(4) 0.02(3) 0.06(3) -0.07(3)
O42A 0.31(3) 0.15(2) 0.27(3) 0.00(2) -0.01(3) -0.02(2)
C41A 0.273(17) 0.170(16) 0.242(16) 0.020(16) 0.034(16) -0.018(15)
F41A 0.30(3) 0.21(3) 0.19(3) 0.05(3) 0.06(3) -0.03(3)
F42A 0.27(3) 0.20(3) 0.35(3) 0.02(3) 0.03(3) 0.03(3)
F43A 0.20(2) 0.14(2) 0.21(2) 0.01(2) 0.10(2) 0.029(19)
S42A 0.127(10) 0.102(9) 0.091(9) 0.019(8) 0.052(8) 0.026(8)
O43A 0.12(3) 0.22(3) 0.19(3) 0.08(3) -0.01(3) -0.01(3)
O44A 0.19(3) 0.14(2) 0.20(3) 0.00(3) 0.00(3) 0.02(2)
C42A 0.180(15) 0.124(15) 0.169(15) 0.015(14) 0.042(14) 0.025(14)
F44A 0.19(2) 0.13(2) 0.20(3) -0.02(2) -0.01(2) 0.00(2)
F45A 0.21(3) 0.12(2) 0.18(3) 0.05(2) 0.05(2) 0.06(2)
F46A 0.18(2) 0.17(2) 0.20(3) 0.07(2) 0.00(2) -0.01(2)
N51 0.42(2) 0.286(18) 0.29(2) 0.062(18) 0.113(19) 0.112(18)
S51 0.393(17) 0.218(13) 0.264(16) 0.078(13) 0.117(14) 0.088(14)
O51 0.37(3) 0.21(3) 0.25(3) 0.09(3) 0.11(3) 0.08(3)
O52 0.39(3) 0.25(2) 0.28(2) 0.07(2) 0.09(2) 0.10(2)
C51 0.397(19) 0.211(17) 0.261(18) 0.074(17) 0.116(17) 0.059(17)
F51 0.40(3) 0.27(3) 0.30(3) 0.09(3) 0.02(3) -0.02(3)
F52 0.40(4) 0.096(18) 0.18(3) -0.014(18) 0.05(3) -0.01(2)
F53 0.43(3) 0.29(3) 0.33(3) 0.05(3) 0.13(3) 0.05(3)
S52 0.41(2) 0.325(19) 0.31(2) 0.037(16) 0.124(18) 0.119(18)
O53 0.52(6) 0.36(5) 0.33(5) 0.01(5) 0.18(5) 0.07(5)
O54 0.43(3) 0.36(3) 0.28(3) 0.08(3) 0.11(3) 0.11(3)
C52 0.42(2) 0.33(2) 0.31(2) 0.040(19) 0.12(2) 0.141(19)
F54 0.45(3) 0.38(3) 0.36(3) 0.03(3) 0.10(3) 0.17(3)
F55 0.41(3) 0.33(3) 0.33(3) -0.01(3) 0.07(3) 0.15(3)
F56 0.44(4) 0.37(4) 0.33(4) 0.06(4) 0.17(4) 0.13(4)
N51A 0.40(2) 0.260(18) 0.271(19) 0.066(17) 0.131(18) 0.098(18)
S51A 0.391(19) 0.297(19) 0.270(19) 0.033(16) 0.144(16) 0.151(17)
O51A 0.40(4) 0.38(4) 0.29(3) 0.04(3) 0.17(3) 0.17(3)
O52A 0.36(4) 0.31(4) 0.29(4) 0.08(4) 0.13(3) 0.18(4)
C51A 0.423(19) 0.320(18) 0.30(2) 0.044(17) 0.117(18) 0.135(18)
F51A 0.44(2) 0.33(2) 0.28(2) 0.05(2) 0.10(2) 0.14(2)
F52A 0.40(3) 0.34(3) 0.29(3) 0.01(3) 0.16(3) 0.19(3)
F53A 0.45(4) 0.34(3) 0.36(4) 0.03(3) 0.11(4) 0.09(4)
S52A 0.382(17) 0.204(14) 0.224(15) 0.090(13) 0.139(13) 0.069(14)
O53A 0.41(4) 0.18(3) 0.24(3) 0.03(3) 0.10(3) 0.08(3)
O54A 0.39(4) 0.20(3) 0.28(3) 0.08(3) 0.08(3) 0.05(3)
C52A 0.402(18) 0.230(17) 0.270(17) 0.072(16) 0.117(17) 0.065(16)
F54A 0.41(3) 0.23(3) 0.23(3) -0.03(3) 0.06(3) 0.02(3)
F55A 0.39(3) 0.17(2) 0.27(3) 0.09(2) 0.08(3) -0.06(3)
F56A 0.45(2) 0.310(19) 0.31(2) 0.057(19) 0.107(19) 0.101(19)
N61 0.204(15) 0.200(15) 0.272(15) 0.027(14) 0.065(14) -0.014(14)
S61 0.217(11) 0.202(11) 0.272(12) 0.027(10) 0.060(10) 0.000(9)
O61 0.195(19) 0.21(2) 0.21(2) -0.029(17) 0.044(17) -0.049(18)
O62 0.27(2) 0.25(2) 0.29(3) 0.08(2) -0.01(2) 0.00(2)
C61 0.18(2) 0.19(2) 0.29(2) 0.01(2) 0.09(2) 0.00(2)
F61 0.22(2) 0.26(3) 0.42(4) -0.09(3) 0.01(3) 0.02(2)
F62 0.21(2) 0.21(2) 0.34(3) 0.00(2) 0.13(2) -0.019(18)
F63 0.26(2) 0.22(2) 0.195(18) -0.057(16) 0.091(16) 0.043(17)
S62 0.167(9) 0.134(8) 0.302(12) 0.034(8) 0.045(9) -0.001(7)
O63 0.16(2) 0.142(19) 0.38(3) 0.07(2) 0.06(2) -0.008(16)
O64 0.136(17) 0.147(18) 0.28(3) 0.054(18) 0.060(18) -0.012(14)
C62 0.260(16) 0.261(16) 0.314(16) -0.006(14) 0.054(15) 0.007(14)
F64 0.31(2) 0.30(2) 0.38(2) -0.04(2) 0.08(2) 0.08(2)
F65 0.30(2) 0.34(3) 0.34(3) -0.06(2) 0.04(2) 0.06(2)
F66 0.31(2) 0.21(2) 0.24(2) -0.072(19) 0.06(2) -0.01(2)
N61A 0.231(12) 0.229(12) 0.246(12) 0.003(9) 0.042(9) 0.002(9)
S61A 0.251(13) 0.256(13) 0.253(13) -0.003(9) 0.043(9) 0.008(9)
O61A 0.26(3) 0.27(3) 0.27(3) -0.005(19) 0.039(19) -0.015(19)
O62A 0.103(18) 0.076(17) 0.104(18) -0.059(15) 0.051(15) 0.005(15)
C61A 0.277(14) 0.278(14) 0.296(14) -0.004(9) 0.048(9) 0.006(9)
F61A 0.29(2) 0.28(2) 0.29(2) -0.010(17) 0.054(17) 0.008(17)
F62A 0.30(2) 0.27(2) 0.30(2) -0.021(18) 0.042(18) 0.008(18)
F63A 0.37(3) 0.37(3) 0.37(3) -0.01(2) 0.060(19) 0.01(2)
S62A 0.219(11) 0.213(11) 0.235(11) 0.009(8) 0.042(8) 0.001(8)
O63A 0.22(2) 0.22(2) 0.25(2) 0.009(18) 0.041(18) -0.006(18)
O64A 0.19(2) 0.20(2) 0.23(2) 0.008(17) 0.048(17) -0.001(17)
C62A 0.227(14) 0.223(14) 0.234(14) 0.006(9) 0.036(9) 0.000(9)
F64A 0.175(19) 0.17(2) 0.18(2) -0.019(16) 0.078(16) 0.013(16)
F65A 0.27(3) 0.26(3) 0.27(3) 0.018(19) 0.022(19) 0.000(19)
F66A 0.18(2) 0.19(2) 0.21(2) 0.012(17) 0.028(17) -0.013(17)
N71 0.46(2) 0.28(2) 0.34(2) -0.010(19) -0.06(2) -0.04(2)
S71 0.48(2) 0.33(2) 0.33(2) -0.018(19) -0.047(19) -0.03(2)
O71 0.38(4) 0.37(4) 0.31(4) -0.01(4) 0.03(4) -0.08(4)
O72 0.53(4) 0.33(3) 0.40(3) 0.01(3) -0.05(3) 0.02(3)
C71 0.47(2) 0.29(2) 0.34(2) 0.00(2) -0.02(2) -0.04(2)
F71 0.39(4) 0.30(4) 0.37(4) 0.03(4) 0.04(4) -0.06(4)
F72 0.39(4) 0.29(4) 0.30(3) 0.02(3) 0.05(3) -0.13(3)
F73 0.52(5) 0.25(3) 0.30(4) -0.06(3) 0.07(4) 0.01(3)
S72 0.43(2) 0.216(16) 0.36(2) 0.011(16) -0.093(17) -0.072(16)
O73 0.38(4) 0.052(16) 0.36(4) 0.00(2) -0.09(3) 0.05(2)
O74 0.35(4) 0.17(3) 0.30(4) 0.04(3) -0.03(3) -0.08(3)
C72 0.44(2) 0.26(2) 0.38(2) -0.010(19) -0.09(2) -0.043(19)
F74 0.38(3) 0.16(2) 0.38(3) 0.02(3) -0.06(3) 0.05(3)
F75 0.49(4) 0.27(3) 0.41(4) -0.09(3) -0.19(3) 0.00(3)
F76 0.43(4) 0.24(3) 0.36(4) 0.00(3) -0.01(4) -0.03(3)
N71A 0.44(2) 0.24(2) 0.38(2) -0.01(2) -0.09(2) -0.05(2)
S71A 0.47(2) 0.29(2) 0.42(3) -0.03(2) -0.09(2) -0.01(2)
O71A 0.51(4) 0.30(4) 0.44(4) -0.06(4) -0.15(4) -0.01(4)
O72A 0.49(5) 0.26(4) 0.44(5) -0.10(4) -0.15(5) 0.09(4)
C71A 0.40(3) 0.27(3) 0.40(3) -0.01(3) -0.03(3) -0.03(3)
F71A 0.28(4) 0.17(3) 0.32(5) 0.08(3) 0.04(4) -0.07(3)
F72A 0.37(6) 0.36(5) 0.48(6) -0.02(5) -0.02(5) -0.06(5)
F73A 0.38(5) 0.23(4) 0.37(5) -0.02(4) 0.09(5) 0.03(4)
S72A 0.46(2) 0.288(18) 0.37(2) -0.014(17) -0.063(18) -0.039(18)
O73A 0.41(4) 0.25(3) 0.37(3) 0.00(3) -0.06(3) -0.04(3)
O74A 0.47(4) 0.21(3) 0.38(4) 0.01(3) -0.07(4) -0.04(4)
C72A 0.47(2) 0.30(2) 0.35(2) -0.004(19) -0.033(19) -0.03(2)
F74A 0.44(3) 0.20(3) 0.26(3) 0.04(3) -0.02(3) -0.06(3)
F75A 0.56(4) 0.34(4) 0.41(4) 0.01(4) -0.05(4) 0.03(4)
F76A 0.45(4) 0.27(3) 0.34(3) 0.05(3) -0.01(3) -0.02(3)
N1M 0.17(3) 0.23(3) 0.22(3) -0.02(2) 0.06(2) -0.05(2)
C1M 0.18(3) 0.28(3) 0.22(3) 0.01(2) -0.01(2) -0.12(2)
C2M 0.18(3) 0.24(3) 0.20(3) 0.01(2) 0.00(2) -0.10(2)
N3M 0.20(3) 0.39(4) 0.12(2) 0.06(2) 0.061(18) 0.03(3)
C3M 0.18(3) 0.45(4) 0.20(3) 0.11(3) -0.02(2) -0.10(3)
C4M 0.18(3) 0.46(4) 0.19(3) 0.12(3) -0.02(2) -0.04(4)
N5M 0.20(3) 0.40(4) 0.18(3) -0.16(3) 0.03(2) -0.04(3)
C5M 0.21(3) 0.47(5) 0.19(3) -0.01(3) 0.03(3) 0.00(4)
C6M 0.18(3) 0.44(4) 0.17(3) -0.08(3) 0.03(3) 0.01(4)
N7M 0.22(3) 0.119(17) 0.24(3) 0.01(2) 0.05(2) 0.043(17)
C7M 0.28(4) 0.14(2) 0.28(4) 0.06(3) 0.02(3) 0.02(2)
C8M 0.26(4) 0.130(19) 0.30(5) 0.05(4) 0.05(4) 0.03(3)
N9M 0.32(4) 0.19(2) 0.24(4) -0.01(3) 0.07(3) 0.05(3)
C9M 0.38(5) 0.20(2) 0.17(3) 0.01(3) 0.04(3) 0.02(3)
C10M 0.37(5) 0.17(2) 0.18(3) 0.03(3) 0.07(3) 0.03(3)

loop_
_atom_type_symbol
_atom_type_description
_atom_type_scat_dispersion_real
_atom_type_scat_dispersion_imag
_atom_type_scat_source
C C 0.0033 0.0016 'International Tables Vol C Tables 4.2.6.8 and 6.1.1.4'
H H 0.0000 0.0000 'International Tables Vol C Tables 4.2.6.8 and 6.1.1.4'
N N 0.0061 0.0033 'International Tables Vol C Tables 4.2.6.8 and 6.1.1.4'
Fe Fe 0.3463 0.8444 'International Tables Vol C Tables 4.2.6.8 and 6.1.1.4'
S S 0.1246 0.1234 'International Tables Vol C Tables 4.2.6.8 and 6.1.1.4'
O O 0.0106 0.0060 'International Tables Vol C Tables 4.2.6.8 and 6.1.1.4'
F F 0.0171 0.0103 'International Tables Vol C Tables 4.2.6.8 and 6.1.1.4'

loop_
_geom_angle_atom_site_label_1
_geom_angle_atom_site_label_2
_geom_angle_atom_site_label_3
_geom_angle
_geom_angle_site_symmetry_1
_geom_angle_site_symmetry_3
_geom_angle_publ_flag
N200 Fe01 N122 92.4(6) . . ?
N200 Fe01 N120 98.4(7) . . ?
N122 Fe01 N120 79.9(6) . . ?
N200 Fe01 N300 171.4(6) . . ?
N122 Fe01 N300 95.6(7) . . ?
N120 Fe01 N300 86.1(7) . . ?
N200 Fe01 N202 78.3(6) . . ?
N122 Fe01 N202 100.4(6) . . ?
N120 Fe01 N202 176.8(6) . . ?
N300 Fe01 N202 97.1(6) . . ?
N200 Fe01 N302 93.7(5) . . ?
N122 Fe01 N302 173.6(7) . . ?
N120 Fe01 N302 97.2(6) . . ?
N300 Fe01 N302 78.5(6) . . ?
N202 Fe01 N302 82.7(6) . . ?
N222 Fe03 N400 173.8(7) . . ?
N222 Fe03 N220 80.7(7) . . ?
N400 Fe03 N220 93.3(8) . . ?
N222 Fe03 N320 97.0(7) . . ?
N400 Fe03 N320 88.8(8) . . ?
N220 Fe03 N320 175.3(6) . . ?
N222 Fe03 N322 82.2(7) . . ?
N400 Fe03 N322 96.9(7) . . ?
N220 Fe03 N322 95.8(6) . . ?
N320 Fe03 N322 79.8(6) . . ?
N222 Fe03 N402 103.0(7) . . ?
N400 Fe03 N402 78.8(6) . . ?
N220 Fe03 N402 93.1(7) . . ?
N320 Fe03 N402 91.4(7) . . ?
N322 Fe03 N402 170.3(7) . . ?
N102 Fe04 N100 80.4(6) . . ?
N102 Fe04 N600 92.6(7) . . ?
N100 Fe04 N600 97.2(7) . . ?
N102 Fe04 N520 92.3(7) . . ?
N100 Fe04 N520 87.1(7) . . ?
N600 Fe04 N520 173.9(7) . . ?
N102 Fe04 N602 102.4(7) . . ?
N100 Fe04 N602 176.0(7) . . ?
N600 Fe04 N602 79.9(6) . . ?
N520 Fe04 N602 95.7(7) . . ?
N102 Fe04 N522 169.1(7) . . ?
N100 Fe04 N522 92.9(7) . . ?
N600 Fe04 N522 96.7(7) . . ?
N520 Fe04 N522 78.7(6) . . ?
N602 Fe04 N522 84.8(7) . . ?
N422 Fe08 N420 81.4(7) . . ?
N422 Fe08 N500 94.5(8) . . ?
N420 Fe08 N500 89.0(9) . . ?
N422 Fe08 N620 91.8(6) . . ?
N420 Fe08 N620 96.4(6) . . ?
N500 Fe08 N620 172.3(6) . . ?
N422 Fe08 N502 173.8(8) . . ?
N420 Fe08 N502 96.2(8) . . ?
N500 Fe08 N502 79.7(6) . . ?
N620 Fe08 N502 94.2(5) . . ?
N422 Fe08 N622 98.5(6) . . ?
N420 Fe08 N622 176.2(7) . . ?
N500 Fe08 N622 94.8(6) . . ?
N620 Fe08 N622 79.81(18) . . ?
N502 Fe08 N622 84.3(6) . . ?
C132 Fe10 C135 68.1(7) . . ?
C132 Fe10 C112 149.7(8) . . ?
C135 Fe10 C112 129.9(8) . . ?
C132 Fe10 C131 41.0(5) . . ?
C135 Fe10 C131 41.7(5) . . ?
C112 Fe10 C131 168.5(8) . . ?
C132 Fe10 C134 67.4(7) . . ?
C135 Fe10 C134 40.1(5) . . ?
C112 Fe10 C134 109.2(9) . . ?
C131 Fe10 C134 69.1(7) . . ?
C132 Fe10 C115 111.8(8) . . ?
C135 Fe10 C115 147.0(8) . . ?
C112 Fe10 C115 67.6(7) . . ?
C131 Fe10 C115 115.4(8) . . ?
C134 Fe10 C115 172.7(9) . . ?
C132 Fe10 C113 170.1(9) . . ?
C135 Fe10 C113 107.9(9) . . ?
C112 Fe10 C113 39.6(5) . . ?
C131 Fe10 C113 130.0(9) . . ?
C134 Fe10 C113 115.8(10) . . ?
C115 Fe10 C113 66.2(8) . . ?
C132 Fe10 C133 40.2(5) . . ?
C135 Fe10 C133 67.0(7) . . ?
C112 Fe10 C133 117.7(9) . . ?
C131 Fe10 C133 68.7(7) . . ?
C134 Fe10 C133 39.4(5) . . ?
C115 Fe10 C133 135.5(9) . . ?
C113 Fe10 C133 147.8(9) . . ?
C132 Fe10 C111 118.0(8) . . ?
C135 Fe10 C111 170.1(8) . . ?
C112 Fe10 C111 41.0(5) . . ?
C131 Fe10 C111 148.0(8) . . ?
C134 Fe10 C111 133.0(8) . . ?
C115 Fe10 C111 40.4(5) . . ?
C113 Fe10 C111 67.3(7) . . ?
C133 Fe10 C111 111.9(8) . . ?
C132 Fe10 C114 133.5(9) . . ?
C135 Fe10 C114 115.6(8) . . ?
C112 Fe10 C114 66.3(8) . . ?
C131 Fe10 C114 108.5(8) . . ?
C134 Fe10 C114 146.7(9) . . ?
C115 Fe10 C114 39.0(5) . . ?
C113 Fe10 C114 39.0(5) . . ?
C133 Fe10 C114 172.8(9) . . ?
C111 Fe10 C114 66.7(7) . . ?
C215 Fe20 C235 122.2(7) . . ?
C215 Fe20 C214 40.2(5) . . ?
C235 Fe20 C214 105.5(8) . . ?
C215 Fe20 C234 156.6(7) . . ?
C235 Fe20 C234 39.7(5) . . ?
C214 Fe20 C234 120.6(8) . . ?
C215 Fe20 C232 125.8(7) . . ?
C235 Fe20 C232 67.4(7) . . ?
C214 Fe20 C232 159.4(8) . . ?
C234 Fe20 C232 67.1(7) . . ?
C215 Fe20 C212 68.2(7) . . ?
C235 Fe20 C212 155.7(7) . . ?
C214 Fe20 C212 67.2(7) . . ?
C234 Fe20 C212 122.4(8) . . ?
C232 Fe20 C212 127.1(7) . . ?
C215 Fe20 C233 162.0(7) . . ?
C235 Fe20 C233 67.2(7) . . ?
C214 Fe20 C233 157.1(8) . . ?
C234 Fe20 C233 40.0(5) . . ?
C232 Fe20 C233 40.0(5) . . ?
C212 Fe20 C233 109.9(8) . . ?
C215 Fe20 C231 107.0(7) . . ?
C235 Fe20 C231 41.5(5) . . ?
C214 Fe20 C231 120.9(8) . . ?
C234 Fe20 C231 69.0(7) . . ?
C232 Fe20 C231 41.0(5) . . ?
C212 Fe20 C231 162.3(7) . . ?
C233 Fe20 C231 69.1(7) . . ?
C215 Fe20 C213 67.5(7) . . ?
C235 Fe20 C213 119.5(8) . . ?
C214 Fe20 C213 39.6(5) . . ?
C234 Fe20 C213 106.0(8) . . ?
C232 Fe20 C213 160.9(8) . . ?
C212 Fe20 C213 40.1(5) . . ?
C233 Fe20 C213 123.4(8) . . ?
C231 Fe20 C213 155.5(8) . . ?
C215 Fe20 C211 41.5(5) . . ?
C235 Fe20 C211 160.4(7) . . ?
C214 Fe20 C211 68.8(7) . . ?
C234 Fe20 C211 159.5(8) . . ?
C232 Fe20 C211 111.0(7) . . ?
C212 Fe20 C211 41.1(5) . . ?
C233 Fe20 C211 125.1(7) . . ?
C231 Fe20 C211 124.0(7) . . ?
C213 Fe20 C211 68.8(7) . . ?
C334 Fe30 C312 166.9(10) . . ?
C334 Fe30 C315 107.9(9) . . ?
C312 Fe30 C315 67.6(7) . . ?
C334 Fe30 C335 41.2(6) . . ?
C312 Fe30 C335 129.4(8) . . ?
C315 Fe30 C335 120.6(8) . . ?
C334 Fe30 C314 117.6(9) . . ?
C312 Fe30 C314 67.5(7) . . ?
C315 Fe30 C314 40.0(5) . . ?
C335 Fe30 C314 153.2(8) . . ?
C334 Fe30 C313 151.2(9) . . ?
C312 Fe30 C313 39.9(5) . . ?
C315 Fe30 C313 67.0(7) . . ?
C335 Fe30 C313 166.2(8) . . ?
C314 Fe30 C313 39.9(5) . . ?
C334 Fe30 C332 67.6(8) . . ?
C312 Fe30 C332 119.9(8) . . ?
C315 Fe30 C332 165.1(8) . . ?
C335 Fe30 C332 66.1(7) . . ?
C314 Fe30 C332 128.1(8) . . ?
C313 Fe30 C332 109.6(9) . . ?
C334 Fe30 C311 127.4(10) . . ?
C312 Fe30 C311 41.2(5) . . ?
C315 Fe30 C311 40.9(5) . . ?
C335 Fe30 C311 108.9(8) . . ?
C314 Fe30 C311 68.8(6) . . ?
C313 Fe30 C311 68.5(6) . . ?
C332 Fe30 C311 153.1(8) . . ?
C334 Fe30 C333 39.9(6) . . ?
C312 Fe30 C333 152.4(9) . . ?
C315 Fe30 C333 128.7(8) . . ?
C335 Fe30 C333 66.1(8) . . ?
C314 Fe30 C333 109.2(8) . . ?
C313 Fe30 C333 119.7(10) . . ?
C332 Fe30 C333 39.0(5) . . ?
C311 Fe30 C333 165.7(9) . . ?
C334 Fe30 C331 69.1(8) . . ?
C312 Fe30 C331 109.1(7) . . ?
C315 Fe30 C331 153.6(8) . . ?
C335 Fe30 C331 39.9(5) . . ?
C314 Fe30 C331 165.2(9) . . ?
C313 Fe30 C331 128.4(8) . . ?
C332 Fe30 C331 39.8(5) . . ?
C311 Fe30 C331 118.9(7) . . ?
C333 Fe30 C331 66.7(7) . . ?
C412 Fe40 C414 67.8(8) . . ?
C412 Fe40 C432 149.9(9) . . ?
C414 Fe40 C432 104.5(10) . . ?
C412 Fe40 C431 118.1(9) . . ?
C414 Fe40 C431 126.9(10) . . ?
C432 Fe40 C431 41.9(5) . . ?
C412 Fe40 C433 170.0(10) . . ?
C414 Fe40 C433 114.0(11) . . ?
C432 Fe40 C433 40.1(5) . . ?
C431 Fe40 C433 69.3(8) . . ?
C412 Fe40 C435 113.0(10) . . ?
C414 Fe40 C435 167.9(10) . . ?
C432 Fe40 C435 68.5(8) . . ?
C431 Fe40 C435 41.3(6) . . ?
C433 Fe40 C435 67.5(8) . . ?
C412 Fe40 C434 134.6(10) . . ?
C414 Fe40 C434 148.2(11) . . ?
C432 Fe40 C434 67.0(8) . . ?
C431 Fe40 C434 68.3(8) . . ?
C433 Fe40 C434 39.6(5) . . ?
C435 Fe40 C434 39.6(5) . . ?
C412 Fe40 C415 66.7(8) . . ?
C414 Fe40 C415 40.0(5) . . ?
C432 Fe40 C415 126.9(9) . . ?
C431 Fe40 C415 165.4(9) . . ?
C433 Fe40 C415 107.9(10) . . ?
C435 Fe40 C415 152.1(9) . . ?
C434 Fe40 C415 119.3(10) . . ?
C412 Fe40 C413 39.9(5) . . ?
C414 Fe40 C413 39.8(6) . . ?
C432 Fe40 C413 115.6(9) . . ?
C431 Fe40 C413 108.1(10) . . ?
C433 Fe40 C413 147.0(10) . . ?
C435 Fe40 C413 133.1(11) . . ?
C434 Fe40 C413 171.9(11) . . ?
C415 Fe40 C413 65.9(8) . . ?
C412 Fe40 C411 41.6(5) . . ?
C414 Fe40 C411 69.1(8) . . ?
C432 Fe40 C411 165.1(9) . . ?
C431 Fe40 C411 152.5(9) . . ?
C433 Fe40 C411 128.9(10) . . ?
C435 Fe40 C411 120.1(9) . . ?
C434 Fe40 C411 110.9(9) . . ?
C415 Fe40 C411 40.0(5) . . ?
C413 Fe40 C411 68.6(8) . . ?
C532 Fe50 C531 41.7(5) . . ?
C532 Fe50 C515 164.7(8) . . ?
C531 Fe50 C515 152.5(8) . . ?
C532 Fe50 C533 40.7(5) . . ?
C531 Fe50 C533 69.8(7) . . ?
C515 Fe50 C533 127.1(8) . . ?
C532 Fe50 C514 127.8(8) . . ?
C531 Fe50 C514 165.7(8) . . ?
C515 Fe50 C514 39.6(5) . . ?
C533 Fe50 C514 108.3(8) . . ?
C532 Fe50 C535 67.5(7) . . ?
C531 Fe50 C535 41.1(5) . . ?
C515 Fe50 C535 119.9(8) . . ?
C533 Fe50 C535 66.8(7) . . ?
C514 Fe50 C535 152.2(8) . . ?
C532 Fe50 C512 120.1(8) . . ?
C531 Fe50 C512 108.5(7) . . ?
C515 Fe50 C512 66.8(7) . . ?
C533 Fe50 C512 153.0(8) . . ?
C514 Fe50 C512 66.4(7) . . ?
C535 Fe50 C512 130.5(8) . . ?
C532 Fe50 C513 109.4(7) . . ?
C531 Fe50 C513 128.2(8) . . ?
C515 Fe50 C513 66.4(6) . . ?
C533 Fe50 C513 119.6(8) . . ?
C514 Fe50 C513 39.5(5) . . ?
C535 Fe50 C513 167.2(8) . . ?
C512 Fe50 C513 39.2(4) . . ?
C532 Fe50 C534 66.6(7) . . ?
C531 Fe50 C534 68.4(6) . . ?
C515 Fe50 C534 109.7(7) . . ?
C533 Fe50 C534 39.1(5) . . ?
C514 Fe50 C534 119.6(8) . . ?
C535 Fe50 C534 39.2(5) . . ?
C512 Fe50 C534 167.1(8) . . ?
C513 Fe50 C534 152.4(8) . . ?
C532 Fe50 C511 153.2(8) . . ?
C531 Fe50 C511 117.9(7) . . ?
C515 Fe50 C511 40.6(5) . . ?
C533 Fe50 C511 164.9(8) . . ?
C514 Fe50 C511 67.6(7) . . ?
C535 Fe50 C511 109.6(7) . . ?
C512 Fe50 C511 40.2(5) . . ?
C513 Fe50 C511 67.2(6) . . ?
C534 Fe50 C511 129.0(8) . . ?
C635 Fe60 C631 41.6(5) . . ?
C635 Fe60 C612 125.6(9) . . ?
C631 Fe60 C612 109.2(8) . . ?
C635 Fe60 C632 67.2(8) . . ?
C631 Fe60 C632 41.0(5) . . ?
C612 Fe60 C632 126.5(9) . . ?
C635 Fe60 C615 157.9(9) . . ?
C631 Fe60 C615 158.5(9) . . ?
C612 Fe60 C615 67.0(7) . . ?
C632 Fe60 C615 122.8(8) . . ?
C635 Fe60 C611 161.0(8) . . ?
C631 Fe60 C611 122.7(9) . . ?
C612 Fe60 C611 40.9(5) . . ?
C632 Fe60 C611 108.5(8) . . ?
C615 Fe60 C611 40.3(5) . . ?
C635 Fe60 C634 40.0(5) . . ?
C631 Fe60 C634 68.5(8) . . ?
C612 Fe60 C634 160.6(9) . . ?
C632 Fe60 C634 65.3(8) . . ?
C615 Fe60 C634 122.3(9) . . ?
C611 Fe60 C634 156.9(9) . . ?
C635 Fe60 C613 111.5(9) . . ?
C631 Fe60 C613 126.1(9) . . ?
C612 Fe60 C613 39.0(5) . . ?
C632 Fe60 C613 162.6(9) . . ?
C615 Fe60 C613 65.3(7) . . ?
C611 Fe60 C613 66.7(7) . . ?
C634 Fe60 C613 125.7(10) . . ?
C635 Fe60 C633 65.9(8) . . ?
C631 Fe60 C633 67.6(8) . . ?
C612 Fe60 C633 160.5(9) . . ?
C632 Fe60 C633 38.6(5) . . ?
C615 Fe60 C633 108.4(9) . . ?
C611 Fe60 C633 123.2(9) . . ?
C634 Fe60 C633 38.1(5) . . ?
C613 Fe60 C633 158.2(10) . . ?
C635 Fe60 C614 125.0(9) . . ?
C631 Fe60 C614 161.0(9) . . ?
C612 Fe60 C614 65.4(7) . . ?
C632 Fe60 C614 157.0(9) . . ?
C615 Fe60 C614 38.7(5) . . ?
C611 Fe60 C614 66.3(7) . . ?
C634 Fe60 C614 110.0(10) . . ?
C613 Fe60 C614 38.3(5) . . ?
C633 Fe60 C614 123.7(9) . . ?
N100 C100 C101 124.6(16) . . ?
N100 C100 H100 117.7 . . ?
C101 C100 H100 117.7 . . ?
C100 C101 C102 119.0(16) . . ?
C100 C101 H101 120.5 . . ?
C102 C101 H101 120.5 . . ?
C103 C102 C101 118.7(16) . . ?
C103 C102 H102 120.7 . . ?
C101 C102 H102 120.7 . . ?
C102 C103 C104 120.0(16) . . ?
C102 C103 H103 120.0 . . ?
C104 C103 H103 120.0 . . ?
C103 C104 N101 122.6(16) . . ?
C103 C104 N100 123.3(14) . . ?
N101 C104 N100 114.0(14) . . ?
C106 C105 C110 117.6(14) . . ?
C106 C105 N102 122.2(15) . . ?
C110 C105 N102 120.1(15) . . ?
C107 C106 C105 118.9(15) . . ?
C107 C106 H106 120.5 . . ?
C105 C106 H106 120.5 . . ?
C106 C107 C108 125.0(16) . . ?
C106 C107 H107 117.5 . . ?
C108 C107 H107 117.5 . . ?
C109 C108 C107 115.3(14) . . ?
C109 C108 C111 120.6(15) . . ?
C107 C108 C111 124.1(15) . . ?
C110 C109 C108 121.2(16) . . ?
C110 C109 H109 119.4 . . ?
C108 C109 H109 119.4 . . ?
C109 C110 C105 121.6(16) . . ?
C109 C110 H110 119.2 . . ?
C105 C110 H110 119.2 . . ?
C115 C111 C112 103.5(13) . . ?
C115 C111 C108 127.9(17) . . ?
C112 C111 C108 127.6(17) . . ?
C115 C111 Fe10 68.1(12) . . ?
C112 C111 Fe10 65.8(13) . . ?
C108 C111 Fe10 120.5(16) . . ?
C113 C112 C111 109.9(15) . . ?
C113 C112 Fe10 72.4(15) . . ?
C111 C112 Fe10 73.2(13) . . ?
C113 C112 H112 125.1 . . ?
C111 C112 H112 125.1 . . ?
Fe10 C112 H112 121.0 . . ?
C112 C113 C114 108.6(16) . . ?
C112 C113 Fe10 67.9(14) . . ?
C114 C113 Fe10 72.4(14) . . ?
C112 C113 H113 125.7 . . ?
C114 C113 H113 125.7 . . ?
Fe10 C113 H113 125.6 . . ?
C113 C114 C115 107.9(15) . . ?
C113 C114 Fe10 68.7(14) . . ?
C115 C114 Fe10 68.6(12) . . ?
C113 C114 H114 126.1 . . ?
C115 C114 H114 126.1 . . ?
Fe10 C114 H114 128.3 . . ?
C114 C115 C111 109.8(15) . . ?
C114 C115 Fe10 72.4(13) . . ?
C111 C115 Fe10 71.5(12) . . ?
C114 C115 H115 125.1 . . ?
C111 C115 H115 125.1 . . ?
Fe10 C115 H115 122.6 . . ?
C100 N100 C104 114.2(14) . . ?
C100 N100 Fe04 132.6(12) . . ?
C104 N100 Fe04 113.1(11) . . ?
N102 N101 C104 114.0(14) . . ?
N101 N102 C105 110.2(14) . . ?
N101 N102 Fe04 118.0(11) . . ?
C105 N102 Fe04 131.6(12) . . ?
N120 C120 C121 124.1(16) . . ?
N120 C120 H120 117.9 . . ?
C121 C120 H120 117.9 . . ?
C120 C121 C122 120.0(16) . . ?
C120 C121 H121 120.0 . . ?
C122 C121 H121 120.0 . . ?
C123 C122 C121 117.9(16) . . ?
C123 C122 H122 121.1 . . ?
C121 C122 H122 121.1 . . ?
C122 C123 C124 120.8(15) . . ?
C122 C123 H123 119.6 . . ?
C124 C123 H123 119.6 . . ?
N121 C124 C123 121.7(15) . . ?
N121 C124 N120 116.0(13) . . ?
C123 C124 N120 122.3(14) . . ?
C126 C125 C130 117.0(13) . . ?
C126 C125 N122 120.2(14) . . ?
C130 C125 N122 122.7(14) . . ?
C127 C126 C125 120.5(15) . . ?
C127 C126 H126 119.7 . . ?
C125 C126 H126 119.7 . . ?
C126 C127 C128 122.7(15) . . ?
C126 C127 H127 118.7 . . ?
C128 C127 H127 118.7 . . ?
C127 C128 C129 116.3(13) . . ?
C127 C128 C131 121.8(14) . . ?
C129 C128 C131 121.7(14) . . ?
C130 C129 C128 121.6(15) . . ?
C130 C129 H129 119.2 . . ?
C128 C129 H129 119.2 . . ?
C129 C130 C125 121.8(15) . . ?
C129 C130 H130 119.1 . . ?
C125 C130 H130 119.1 . . ?
C132 C131 C135 102.6(12) . . ?
C132 C131 C128 129.2(15) . . ?
C135 C131 C128 127.9(15) . . ?
C132 C131 Fe10 67.0(11) . . ?
C135 C131 Fe10 67.3(11) . . ?
C128 C131 Fe10 123.8(15) . . ?
C133 C132 C131 111.4(14) . . ?
C133 C132 Fe10 72.8(12) . . ?
C131 C132 Fe10 72.0(12) . . ?
C133 C132 H132 124.3 . . ?
C131 C132 H132 124.3 . . ?
Fe10 C132 H132 122.5 . . ?
C134 C133 C132 107.6(15) . . ?
C134 C133 Fe10 70.1(12) . . ?
C132 C133 Fe10 67.1(11) . . ?
C134 C133 H133 126.2 . . ?
C132 C133 H133 126.2 . . ?
Fe10 C133 H133 128.2 . . ?
C133 C134 C135 107.7(14) . . ?
C133 C134 Fe10 70.5(12) . . ?
C135 C134 Fe10 68.0(12) . . ?
C133 C134 H134 126.1 . . ?
C135 C134 H134 126.1 . . ?
Fe10 C134 H134 126.9 . . ?
C134 C135 C131 110.5(14) . . ?
C134 C135 Fe10 72.0(12) . . ?
C131 C135 Fe10 71.0(11) . . ?
C134 C135 H135 124.7 . . ?
C131 C135 H135 124.7 . . ?
Fe10 C135 H135 123.9 . . ?
C120 N120 C124 114.6(13) . . ?
C120 N120 Fe01 133.2(13) . . ?
C124 N120 Fe01 111.6(10) . . ?
N122 N121 C124 112.8(14) . . ?
N121 N122 C125 112.3(14) . . ?
N121 N122 Fe01 119.1(10) . . ?
C125 N122 Fe01 128.5(13) . . ?
N200 C200 C201 121.9(15) . . ?
N200 C200 H200 119.0 . . ?
C201 C200 H200 119.0 . . ?
C200 C201 C202 121.3(16) . . ?
C200 C201 H201 119.3 . . ?
C202 C201 H201 119.3 . . ?
C203 C202 C201 118.4(16) . . ?
C203 C202 H202 120.8 . . ?
C201 C202 H202 120.8 . . ?
C204 C203 C202 118.6(15) . . ?
C204 C203 H203 120.7 . . ?
C202 C203 H203 120.7 . . ?
C203 C204 N201 122.0(15) . . ?
C203 C204 N200 123.7(14) . . ?
N201 C204 N200 113.6(13) . . ?
C206 C205 C210 117.4(12) . . ?
C206 C205 N202 120.6(13) . . ?
C210 C205 N202 121.9(13) . . ?
C207 C206 C205 122.3(14) . . ?
C207 C206 H206 118.8 . . ?
C205 C206 H206 118.8 . . ?
C206 C207 C208 121.2(13) . . ?
C206 C207 H207 119.4 . . ?
C208 C207 H207 119.4 . . ?
C209 C208 C207 115.7(12) . . ?
C209 C208 C211 123.2(13) . . ?
C207 C208 C211 120.9(13) . . ?
C210 C209 C208 124.1(14) . . ?
C210 C209 H209 117.9 . . ?
C208 C209 H209 117.9 . . ?
C209 C210 C205 119.2(13) . . ?
C209 C210 H210 120.4 . . ?
C205 C210 H210 120.4 . . ?
C215 C211 C212 103.5(12) . . ?
C215 C211 C208 128.7(14) . . ?
C212 C211 C208 127.7(14) . . ?
C215 C211 Fe20 66.3(11) . . ?
C212 C211 Fe20 68.8(12) . . ?
C208 C211 Fe20 130.4(15) . . ?
C213 C212 C211 109.5(13) . . ?
C213 C212 Fe20 70.5(12) . . ?
C211 C212 Fe20 70.1(12) . . ?
C213 C212 H212 125.2 . . ?
C211 C212 H212 125.2 . . ?
Fe20 C212 H212 125.8 . . ?
C214 C213 C212 107.8(14) . . ?
C214 C213 Fe20 69.3(13) . . ?
C212 C213 Fe20 69.4(12) . . ?
C214 C213 H213 126.1 . . ?
C212 C213 H213 126.1 . . ?
Fe20 C213 H213 126.8 . . ?
C215 C214 C213 108.6(14) . . ?
C215 C214 Fe20 67.9(12) . . ?
C213 C214 Fe20 71.1(13) . . ?
C215 C214 H214 125.7 . . ?
C213 C214 H214 125.7 . . ?
Fe20 C214 H214 126.8 . . ?
C214 C215 C211 110.5(13) . . ?
C214 C215 Fe20 71.9(13) . . ?
C211 C215 Fe20 72.2(11) . . ?
C214 C215 H215 124.8 . . ?
C211 C215 H215 124.8 . . ?
Fe20 C215 H215 122.8 . . ?
C200 N200 C204 114.7(14) . . ?
C200 N200 Fe01 130.7(13) . . ?
C204 N200 Fe01 114.5(10) . . ?
N202 N201 C204 112.8(13) . . ?
N201 N202 C205 113.1(13) . . ?
N201 N202 Fe01 118.0(10) . . ?
C205 N202 Fe01 127.4(11) . . ?
N220 C220 C221 122.9(17) . . ?
N220 C220 H220 118.6 . . ?
C221 C220 H220 118.6 . . ?
C220 C221 C222 119.6(17) . . ?
C220 C221 H221 120.2 . . ?
C222 C221 H221 120.2 . . ?
C223 C222 C221 118.1(17) . . ?
C223 C222 H222 120.9 . . ?
C221 C222 H222 120.9 . . ?
C222 C223 C224 120.4(16) . . ?
C222 C223 H223 119.8 . . ?
C224 C223 H223 119.8 . . ?
C223 C224 N221 123.2(17) . . ?
C223 C224 N220 121.9(14) . . ?
N221 C224 N220 114.7(14) . . ?
C226 C225 C230 118.6(13) . . ?
C226 C225 N222 121.5(13) . . ?
C230 C225 N222 119.7(14) . . ?
C227 C226 C225 119.8(14) . . ?
C227 C226 H226 120.1 . . ?
C225 C226 H226 120.1 . . ?
C226 C227 C228 123.3(14) . . ?
C226 C227 H227 118.3 . . ?
C228 C227 H227 118.3 . . ?
C227 C228 C229 115.6(13) . . ?
C227 C228 C231 123.4(14) . . ?
C229 C228 C231 121.1(14) . . ?
C230 C229 C228 123.3(14) . . ?
C230 C229 H229 118.4 . . ?
C228 C229 H229 118.4 . . ?
C229 C230 C225 119.3(14) . . ?
C229 C230 H230 120.4 . . ?
C225 C230 H230 120.4 . . ?
C232 C231 C235 102.8(12) . . ?
C232 C231 C228 127.5(14) . . ?
C235 C231 C228 129.5(14) . . ?
C232 C231 Fe20 69.1(11) . . ?
C235 C231 Fe20 67.3(11) . . ?
C228 C231 Fe20 123.8(15) . . ?
C233 C232 C231 110.5(13) . . ?
C233 C232 Fe20 70.3(12) . . ?
C231 C232 Fe20 69.9(11) . . ?
C233 C232 H232 124.8 . . ?
C231 C232 H232 124.8 . . ?
Fe20 C232 H232 126.6 . . ?
C234 C233 C232 107.3(14) . . ?
C234 C233 Fe20 69.6(12) . . ?
C232 C233 Fe20 69.7(12) . . ?
C234 C233 H233 126.3 . . ?
C232 C233 H233 126.3 . . ?
Fe20 C233 H233 126.0 . . ?
C235 C234 C233 108.1(14) . . ?
C235 C234 Fe20 68.7(12) . . ?
C233 C234 Fe20 70.4(12) . . ?
C235 C234 H234 125.9 . . ?
C233 C234 H234 125.9 . . ?
Fe20 C234 H234 126.5 . . ?
C234 C235 C231 111.2(14) . . ?
C234 C235 Fe20 71.6(13) . . ?
C231 C235 Fe20 71.1(12) . . ?
C234 C235 H235 124.4 . . ?
C231 C235 H235 124.4 . . ?
Fe20 C235 H235 124.4 . . ?
C220 N220 C224 116.5(15) . . ?
C220 N220 Fe03 131.1(14) . . ?
C224 N220 Fe03 112.4(11) . . ?
N222 N221 C224 113.0(14) . . ?
N221 N222 C225 110.5(14) . . ?
N221 N222 Fe03 118.1(11) . . ?
C225 N222 Fe03 129.8(13) . . ?
N300 C300 C301 122.5(15) . . ?
N300 C300 H300 118.7 . . ?
C301 C300 H300 118.7 . . ?
C300 C301 C302 119.6(15) . . ?
C300 C301 H301 120.2 . . ?
C302 C301 H301 120.2 . . ?
C303 C302 C301 119.5(16) . . ?
C303 C302 H302 120.3 . . ?
C301 C302 H302 120.3 . . ?
C302 C303 C304 119.1(15) . . ?
C302 C303 H303 120.4 . . ?
C304 C303 H303 120.4 . . ?
C303 C304 N301 121.7(15) . . ?
C303 C304 N300 122.3(14) . . ?
N301 C304 N300 115.9(13) . . ?
C306 C305 C310 117.5(13) . . ?
C306 C305 N302 120.1(13) . . ?
C310 C305 N302 121.8(13) . . ?
C307 C306 C305 121.0(14) . . ?
C307 C306 H306 119.5 . . ?
C305 C306 H306 119.5 . . ?
C306 C307 C308 121.8(14) . . ?
C306 C307 H307 119.1 . . ?
C308 C307 H307 119.1 . . ?
C307 C308 C309 117.7(13) . . ?
C307 C308 C311 121.6(13) . . ?
C309 C308 C311 120.8(13) . . ?
C310 C309 C308 120.3(14) . . ?
C310 C309 H309 119.8 . . ?
C308 C309 H309 119.8 . . ?
C309 C310 C305 121.4(13) . . ?
C309 C310 H310 119.3 . . ?
C305 C310 H310 119.3 . . ?
C315 C311 C312 103.8(12) . . ?
C315 C311 C308 129.8(14) . . ?
C312 C311 C308 126.1(14) . . ?
C315 C311 Fe30 68.8(11) . . ?
C312 C311 Fe30 67.8(11) . . ?
C308 C311 Fe30 130.3(14) . . ?
C313 C312 C311 110.1(14) . . ?
C313 C312 Fe30 71.3(12) . . ?
C311 C312 Fe30 71.0(11) . . ?
C313 C312 H312 125.0 . . ?
C311 C312 H312 125.0 . . ?
Fe30 C312 H312 124.3 . . ?
C312 C313 C314 108.3(14) . . ?
C312 C313 Fe30 68.7(12) . . ?
C314 C313 Fe30 70.0(12) . . ?
C312 C313 H313 125.8 . . ?
C314 C313 H313 125.8 . . ?
Fe30 C313 H313 127.0 . . ?
C313 C314 C315 107.5(14) . . ?
C313 C314 Fe30 70.1(12) . . ?
C315 C314 Fe30 69.5(11) . . ?
C313 C314 H314 126.3 . . ?
C315 C314 H314 126.3 . . ?
Fe30 C314 H314 125.7 . . ?
C314 C315 C311 110.2(13) . . ?
C314 C315 Fe30 70.4(12) . . ?
C311 C315 Fe30 70.4(11) . . ?
C314 C315 H315 124.9 . . ?
C311 C315 H315 124.9 . . ?
Fe30 C315 H315 125.9 . . ?
C300 N300 C304 116.6(13) . . ?
C300 N300 Fe01 129.9(12) . . ?
C304 N300 Fe01 113.5(10) . . ?
N302 N301 C304 113.5(13) . . ?
N301 N302 C305 113.3(12) . . ?
N301 N302 Fe01 117.4(9) . . ?
C305 N302 Fe01 128.2(11) . . ?
N320 C320 C321 123.8(16) . . ?
N320 C320 H320 118.1 . . ?
C321 C320 H320 118.1 . . ?
C320 C321 C322 119.2(16) . . ?
C320 C321 H321 120.4 . . ?
C322 C321 H321 120.4 . . ?
C323 C322 C321 119.4(16) . . ?
C323 C322 H322 120.3 . . ?
C321 C322 H322 120.3 . . ?
C324 C323 C322 118.9(16) . . ?
C324 C323 H323 120.6 . . ?
C322 C323 H323 120.6 . . ?
N321 C324 C323 122.0(16) . . ?
N321 C324 N320 115.2(14) . . ?
C323 C324 N320 122.8(14) . . ?
C326 C325 C330 118.7(13) . . ?
C326 C325 N322 122.4(13) . . ?
C330 C325 N322 118.9(13) . . ?
C327 C326 C325 122.0(14) . . ?
C327 C326 H326 119.0 . . ?
C325 C326 H326 119.0 . . ?
C326 C327 C328 120.1(15) . . ?
C326 C327 H327 119.9 . . ?
C328 C327 H327 119.9 . . ?
C329 C328 C327 117.5(13) . . ?
C329 C328 C331 120.4(15) . . ?
C327 C328 C331 122.0(15) . . ?
C330 C329 C328 123.6(15) . . ?
C330 C329 H329 118.2 . . ?
C328 C329 H329 118.2 . . ?
C329 C330 C325 118.0(14) . . ?
C329 C330 H330 121.0 . . ?
C325 C330 H330 121.0 . . ?
C335 C331 C332 102.6(13) . . ?
C335 C331 C328 126.4(17) . . ?
C332 C331 C328 129.8(17) . . ?
C335 C331 Fe30 66.2(13) . . ?
C332 C331 Fe30 66.9(13) . . ?
C328 C331 Fe30 120.3(16) . . ?
C333 C332 C331 111.5(15) . . ?
C333 C332 Fe30 72.4(14) . . ?
C331 C332 Fe30 73.3(13) . . ?
C333 C332 H332 124.2 . . ?
C331 C332 H332 124.2 . . ?
Fe30 C332 H332 121.6 . . ?
C334 C333 C332 106.1(15) . . ?
C334 C333 Fe30 63.3(14) . . ?
C332 C333 Fe30 68.6(13) . . ?
C334 C333 H333 126.9 . . ?
C332 C333 H333 126.9 . . ?
Fe30 C333 H333 132.7 . . ?
C333 C334 C335 108.5(15) . . ?
C333 C334 Fe30 76.8(15) . . ?
C335 C334 Fe30 73.5(13) . . ?
C333 C334 H334 125.8 . . ?
C335 C334 H334 125.8 . . ?
Fe30 C334 H334 115.9 . . ?
C334 C335 C331 109.9(14) . . ?
C334 C335 Fe30 65.3(12) . . ?
C331 C335 Fe30 73.9(14) . . ?
C334 C335 H335 125.1 . . ?
C331 C335 H335 125.1 . . ?
Fe30 C335 H335 127.2 . . ?
C320 N320 C324 115.9(14) . . ?
C320 N320 Fe03 130.6(13) . . ?
C324 N320 Fe03 113.1(10) . . ?
N322 N321 C324 114.2(14) . . ?
N321 N322 C325 113.5(13) . . ?
N321 N322 Fe03 116.8(10) . . ?
C325 N322 Fe03 128.3(13) . . ?
N400 C400 C401 124.2(16) . . ?
N400 C400 H400 117.9 . . ?
C401 C400 H400 117.9 . . ?
C400 C401 C402 119.9(16) . . ?
C400 C401 H401 120.0 . . ?
C402 C401 H401 120.0 . . ?
C403 C402 C401 117.3(16) . . ?
C403 C402 H402 121.3 . . ?
C401 C402 H402 121.3 . . ?
C402 C403 C404 121.4(16) . . ?
C402 C403 H403 119.3 . . ?
C404 C403 H403 119.3 . . ?
C403 C404 N401 123.5(16) . . ?
C403 C404 N400 121.9(14) . . ?
N401 C404 N400 114.2(14) . . ?
C406 C405 N402 120.6(16) . . ?
C406 C405 C410 116.5(15) . . ?
N402 C405 C410 122.6(15) . . ?
C407 C406 C405 121.1(17) . . ?
C407 C406 H406 119.5 . . ?
C405 C406 H406 119.5 . . ?
C406 C407 C408 122.5(17) . . ?
C406 C407 H407 118.8 . . ?
C408 C407 H407 118.8 . . ?
C409 C408 C407 116.7(15) . . ?
C409 C408 C411 122.6(17) . . ?
C407 C408 C411 120.4(16) . . ?
C408 C409 C410 121.4(17) . . ?
C408 C409 H409 119.3 . . ?
C410 C409 H409 119.3 . . ?
C409 C410 C405 120.9(16) . . ?
C409 C410 H410 119.5 . . ?
C405 C410 H410 119.5 . . ?
C415 C411 C412 101.9(13) . . ?
C415 C411 C408 128.2(18) . . ?
C412 C411 C408 129.8(17) . . ?
C415 C411 Fe40 69.7(12) . . ?
C412 C411 Fe40 65.0(14) . . ?
C408 C411 Fe40 125(2) . . ?
C413 C412 C411 112.0(16) . . ?
C413 C412 Fe40 74.3(15) . . ?
C411 C412 Fe40 73.3(15) . . ?
C413 C412 H412 124.0 . . ?
C411 C412 H412 124.0 . . ?
Fe40 C412 H412 119.9 . . ?
C412 C413 C414 106.1(16) . . ?
C412 C413 Fe40 65.8(14) . . ?
C414 C413 Fe40 67.4(16) . . ?
C412 C413 H413 127.0 . . ?
C414 C413 H413 127.0 . . ?
Fe40 C413 H413 131.3 . . ?
C413 C414 C415 108.2(15) . . ?
C413 C414 Fe40 72.8(16) . . ?
C415 C414 Fe40 72.5(14) . . ?
C413 C414 H414 125.9 . . ?
C415 C414 H414 125.9 . . ?
Fe40 C414 H414 120.6 . . ?
C414 C415 C411 110.9(14) . . ?
C414 C415 Fe40 67.5(15) . . ?
C411 C415 Fe40 70.3(13) . . ?
C414 C415 H415 124.6 . . ?
C411 C415 H415 124.6 . . ?
Fe40 C415 H415 129.4 . . ?
C400 N400 C404 114.6(14) . . ?
C400 N400 Fe03 130.7(13) . . ?
C404 N400 Fe03 114.0(11) . . ?
N402 N401 C404 113.9(14) . . ?
N401 N402 C405 114.8(15) . . ?
N401 N402 Fe03 118.0(11) . . ?
C405 N402 Fe03 126.3(13) . . ?
N420 C420 C421 123.7(18) . . ?
N420 C420 H420 118.1 . . ?
C421 C420 H420 118.1 . . ?
C420 C421 C422 119.3(18) . . ?
C420 C421 H421 120.4 . . ?
C422 C421 H421 120.4 . . ?
C423 C422 C421 119.5(18) . . ?
C423 C422 H422 120.3 . . ?
C421 C422 H422 120.3 . . ?
C422 C423 C424 118.2(18) . . ?
C422 C423 H423 120.9 . . ?
C424 C423 H423 120.9 . . ?
N421 C424 C423 121.1(18) . . ?
N421 C424 N420 114.4(16) . . ?
C423 C424 N420 124.5(16) . . ?
C430 C425 C426 118.6(15) . . ?
C430 C425 N422 120.0(17) . . ?
C426 C425 N422 121.3(16) . . ?
C427 C426 C425 119.8(16) . . ?
C427 C426 H426 120.1 . . ?
C425 C426 H426 120.1 . . ?
C426 C427 C428 122.2(17) . . ?
C426 C427 H427 118.9 . . ?
C428 C427 H427 118.9 . . ?
C429 C428 C427 117.5(15) . . ?
C429 C428 C431 120.5(16) . . ?
C427 C428 C431 122.0(16) . . ?
C430 C429 C428 120.8(16) . . ?
C430 C429 H429 119.6 . . ?
C428 C429 H429 119.6 . . ?
C429 C430 C425 121.0(16) . . ?
C429 C430 H430 119.5 . . ?
C425 C430 H430 119.5 . . ?
C435 C431 C432 104.5(13) . . ?
C435 C431 C428 127.7(17) . . ?
C432 C431 C428 127.8(17) . . ?
C435 C431 Fe40 69.9(14) . . ?
C432 C431 Fe40 68.1(11) . . ?
C428 C431 Fe40 124.3(19) . . ?
C433 C432 C431 109.5(15) . . ?
C433 C432 Fe40 71.2(13) . . ?
C431 C432 Fe40 70.0(12) . . ?
C433 C432 H432 125.2 . . ?
C431 C432 H432 125.2 . . ?
Fe40 C432 H432 125.2 . . ?
C432 C433 C434 107.8(16) . . ?
C432 C433 Fe40 68.7(11) . . ?
C434 C433 Fe40 70.9(15) . . ?
C432 C433 H433 126.1 . . ?
C434 C433 H433 126.1 . . ?
Fe40 C433 H433 125.9 . . ?
C433 C434 C435 109.7(16) . . ?
C433 C434 Fe40 69.5(15) . . ?
C435 C434 Fe40 69.9(15) . . ?
C433 C434 H434 125.2 . . ?
C435 C434 H434 125.2 . . ?
Fe40 C434 H434 127.1 . . ?
C434 C435 C431 108.5(15) . . ?
C434 C435 Fe40 70.6(15) . . ?
C431 C435 Fe40 68.8(14) . . ?
C434 C435 H435 125.8 . . ?
C431 C435 H435 125.8 . . ?
Fe40 C435 H435 126.5 . . ?
C420 N420 C424 114.8(16) . . ?
C420 N420 Fe08 133.0(16) . . ?
C424 N420 Fe08 112.0(13) . . ?
N422 N421 C424 113.7(16) . . ?
N421 N422 C425 111.3(16) . . ?
N421 N422 Fe08 118.0(12) . . ?
C425 N422 Fe08 130.3(14) . . ?
N500 C500 C501 124.8(16) . . ?
N500 C500 H500 117.6 . . ?
C501 C500 H500 117.6 . . ?
C502 C501 C500 119.2(17) . . ?
C502 C501 H501 120.4 . . ?
C500 C501 H501 120.4 . . ?
C503 C502 C501 118.2(16) . . ?
C503 C502 H502 120.9 . . ?
C501 C502 H502 120.9 . . ?
C502 C503 C504 120.3(16) . . ?
C502 C503 H503 119.8 . . ?
C504 C503 H503 119.8 . . ?
N501 C504 C503 122.0(16) . . ?
N501 C504 N500 114.6(14) . . ?
C503 C504 N500 123.3(15) . . ?
C510 C505 C506 116.6(14) . . ?
C510 C505 N502 120.3(15) . . ?
C506 C505 N502 122.9(15) . . ?
C507 C506 C505 120.6(16) . . ?
C507 C506 H506 119.7 . . ?
C505 C506 H506 119.7 . . ?
C506 C507 C508 122.4(16) . . ?
C506 C507 H507 118.8 . . ?
C508 C507 H507 118.8 . . ?
C509 C508 C507 116.4(14) . . ?
C509 C508 C511 121.1(15) . . ?
C507 C508 C511 122.3(15) . . ?
C510 C509 C508 121.5(15) . . ?
C510 C509 H509 119.2 . . ?
C508 C509 H509 119.2 . . ?
C509 C510 C505 122.3(15) . . ?
C509 C510 H510 118.8 . . ?
C505 C510 H510 118.8 . . ?
C512 C511 C515 103.8(13) . . ?
C512 C511 C508 127.0(15) . . ?
C515 C511 C508 128.8(15) . . ?
C512 C511 Fe50 68.6(11) . . ?
C515 C511 Fe50 67.1(11) . . ?
C508 C511 Fe50 122.6(16) . . ?
C513 C512 C511 109.9(14) . . ?
C513 C512 Fe50 70.8(9) . . ?
C511 C512 Fe50 71.1(12) . . ?
C513 C512 H512 125.0 . . ?
C511 C512 H512 125.0 . . ?
Fe50 C512 H512 124.6 . . ?
C512 C513 C514 108.0(14) . . ?
C512 C513 Fe50 69.9(10) . . ?
C514 C513 Fe50 69.3(10) . . ?
C512 C513 H513 126.0 . . ?
C514 C513 H513 126.0 . . ?
Fe50 C513 H513 126.4 . . ?
C515 C514 C513 108.1(14) . . ?
C515 C514 Fe50 69.3(12) . . ?
C513 C514 Fe50 71.2(9) . . ?
C515 C514 H514 126.0 . . ?
C513 C514 H514 126.0 . . ?
Fe50 C514 H514 125.1 . . ?
C514 C515 C511 110.2(14) . . ?
C514 C515 Fe50 71.1(13) . . ?
C511 C515 Fe50 72.3(12) . . ?
C514 C515 H515 124.9 . . ?
C511 C515 H515 124.9 . . ?
Fe50 C515 H515 123.3 . . ?
C500 N500 C504 113.6(14) . . ?
C500 N500 Fe08 133.0(13) . . ?
C504 N500 Fe08 113.4(11) . . ?
N502 N501 C504 113.5(15) . . ?
N501 N502 C505 111.1(14) . . ?
N501 N502 Fe08 117.3(11) . . ?
C505 N502 Fe08 130.5(12) . . ?
N520 C520 C521 122.5(16) . . ?
N520 C520 H520 118.7 . . ?
C521 C520 H520 118.7 . . ?
C522 C521 C520 121.2(17) . . ?
C522 C521 H521 119.4 . . ?
C520 C521 H521 119.4 . . ?
C523 C522 C521 118.3(17) . . ?
C523 C522 H522 120.8 . . ?
C521 C522 H522 120.8 . . ?
C522 C523 C524 119.2(16) . . ?
C522 C523 H523 120.4 . . ?
C524 C523 H523 120.4 . . ?
C523 C524 N521 121.1(16) . . ?
C523 C524 N520 123.9(15) . . ?
N521 C524 N520 114.8(14) . . ?
C526 C525 C530 116.6(13) . . ?
C526 C525 N522 121.8(14) . . ?
C530 C525 N522 121.7(14) . . ?
C527 C526 C525 124.3(14) . . ?
C527 C526 H526 117.9 . . ?
C525 C526 H526 117.9 . . ?
C526 C527 C528 119.3(14) . . ?
C526 C527 H527 120.3 . . ?
C528 C527 H527 120.3 . . ?
C529 C528 C527 116.8(13) . . ?
C529 C528 C531 122.2(14) . . ?
C527 C528 C531 120.6(14) . . ?
C530 C529 C528 123.1(15) . . ?
C530 C529 H529 118.4 . . ?
C528 C529 H529 118.4 . . ?
C529 C530 C525 119.8(15) . . ?
C529 C530 H530 120.1 . . ?
C525 C530 H530 120.1 . . ?
C532 C531 C535 103.3(12) . . ?
C532 C531 C528 127.9(15) . . ?
C535 C531 C528 128.9(15) . . ?
C532 C531 Fe50 67.4(11) . . ?
C535 C531 Fe50 70.7(11) . . ?
C528 C531 Fe50 124.2(15) . . ?
C533 C532 C531 110.8(14) . . ?
C533 C532 Fe50 71.8(12) . . ?
C531 C532 Fe50 70.9(11) . . ?
C533 C532 H532 124.6 . . ?
C531 C532 H532 124.6 . . ?
Fe50 C532 H532 124.3 . . ?
C534 C533 C532 107.0(14) . . ?
C534 C533 Fe50 72.0(11) . . ?
C532 C533 Fe50 67.5(11) . . ?
C534 C533 H533 126.5 . . ?
C532 C533 H533 126.5 . . ?
Fe50 C533 H533 125.5 . . ?
C533 C534 C535 109.5(14) . . ?
C533 C534 Fe50 68.9(11) . . ?
C535 C534 Fe50 69.8(10) . . ?
C533 C534 H534 125.3 . . ?
C535 C534 H534 125.3 . . ?
Fe50 C534 H534 127.6 . . ?
C534 C535 C531 109.4(14) . . ?
C534 C535 Fe50 71.0(10) . . ?
C531 C535 Fe50 68.1(11) . . ?
C534 C535 H535 125.3 . . ?
C531 C535 H535 125.3 . . ?
Fe50 C535 H535 127.2 . . ?
C520 N520 C524 114.8(14) . . ?
C520 N520 Fe04 130.4(14) . . ?
C524 N520 Fe04 114.7(11) . . ?
N522 N521 C524 113.9(14) . . ?
N521 N522 C525 113.6(14) . . ?
N521 N522 Fe04 117.5(10) . . ?
C525 N522 Fe04 128.2(12) . . ?
N600 C600 C601 125.7(16) . . ?
N600 C600 H600 117.2 . . ?
C601 C600 H600 117.2 . . ?
C600 C601 C602 117.7(16) . . ?
C600 C601 H601 121.2 . . ?
C602 C601 H601 121.2 . . ?
C603 C602 C601 119.1(16) . . ?
C603 C602 H602 120.4 . . ?
C601 C602 H602 120.4 . . ?
C602 C603 C604 120.8(16) . . ?
C602 C603 H603 119.6 . . ?
C604 C603 H603 119.6 . . ?
C603 C604 N601 122.8(16) . . ?
C603 C604 N600 122.0(14) . . ?
N601 C604 N600 115.2(14) . . ?
C606 C605 C610 117.8(14) . . ?
C606 C605 N602 120.2(14) . . ?
C610 C605 N602 121.9(14) . . ?
C607 C606 C605 120.6(15) . . ?
C607 C606 H606 119.7 . . ?
C605 C606 H606 119.7 . . ?
C606 C607 C608 121.4(15) . . ?
C606 C607 H607 119.3 . . ?
C608 C607 H607 119.3 . . ?
C609 C608 C607 117.1(14) . . ?
C609 C608 C611 122.9(15) . . ?
C607 C608 C611 120.0(15) . . ?
C610 C609 C608 121.8(15) . . ?
C610 C609 H609 119.1 . . ?
C608 C609 H609 119.1 . . ?
C609 C610 C605 121.3(15) . . ?
C609 C610 H610 119.4 . . ?
C605 C610 H610 119.4 . . ?
C615 C611 C612 104.2(13) . . ?
C615 C611 C608 129.1(15) . . ?
C612 C611 C608 126.4(16) . . ?
C615 C611 Fe60 69.5(13) . . ?
C612 C611 Fe60 67.6(12) . . ?
C608 C611 Fe60 121.2(17) . . ?
C613 C612 C611 109.7(14) . . ?
C613 C612 Fe60 73.9(15) . . ?
C611 C612 Fe60 71.5(13) . . ?
C613 C612 H612 125.1 . . ?
C611 C612 H612 125.1 . . ?
Fe60 C612 H612 121.1 . . ?
C612 C613 C614 108.3(15) . . ?
C612 C613 Fe60 67.1(14) . . ?
C614 C613 Fe60 71.9(15) . . ?
C612 C613 H613 125.8 . . ?
C614 C613 H613 125.8 . . ?
Fe60 C613 H613 126.7 . . ?
C615 C614 C613 107.9(15) . . ?
C615 C614 Fe60 68.0(14) . . ?
C613 C614 Fe60 69.8(14) . . ?
C615 C614 H614 126.0 . . ?
C613 C614 H614 126.0 . . ?
Fe60 C614 H614 127.7 . . ?
C614 C615 C611 109.7(14) . . ?
C614 C615 Fe60 73.4(14) . . ?
C611 C615 Fe60 70.2(13) . . ?
C614 C615 H615 125.2 . . ?
C611 C615 H615 125.2 . . ?
Fe60 C615 H615 122.8 . . ?
C600 N600 C604 114.4(14) . . ?
C600 N600 Fe04 132.5(13) . . ?
C604 N600 Fe04 113.1(11) . . ?
N602 N601 C604 112.6(14) . . ?
N601 N602 C605 110.7(14) . . ?
N601 N602 Fe04 117.8(11) . . ?
C605 N602 Fe04 129.1(13) . . ?
N620 C620 C621 123.1(12) . . ?
N620 C620 H620 118.4 . . ?
C621 C620 H620 118.4 . . ?
C622 C621 C620 120.1(16) . . ?
C622 C621 H621 119.9 . . ?
C620 C621 H621 119.9 . . ?
C623 C622 C621 118.6(16) . . ?
C623 C622 H622 120.7 . . ?
C621 C622 H622 120.7 . . ?
C622 C623 C624 118.9(16) . . ?
C622 C623 H623 120.5 . . ?
C624 C623 H623 120.5 . . ?
N621 C624 C623 122.1(13) . . ?
N621 C624 N620 113.6(10) . . ?
C623 C624 N620 124.2(12) . . ?
C626 C625 C630 116.7(13) . . ?
C626 C625 N622 124.1(14) . . ?
C630 C625 N622 119.2(14) . . ?
C627 C626 C625 120.4(15) . . ?
C627 C626 H626 119.8 . . ?
C625 C626 H626 119.8 . . ?
C626 C627 C628 123.0(16) . . ?
C626 C627 H627 118.5 . . ?
C628 C627 H627 118.5 . . ?
C629 C628 C627 116.3(14) . . ?
C629 C628 C631 121.4(15) . . ?
C627 C628 C631 122.2(15) . . ?
C630 C629 C628 121.1(15) . . ?
C630 C629 H629 119.5 . . ?
C628 C629 H629 119.5 . . ?
C629 C630 C625 122.3(15) . . ?
C629 C630 H630 118.9 . . ?
C625 C630 H630 118.9 . . ?
C632 C631 C635 103.5(13) . . ?
C632 C631 C628 128.4(17) . . ?
C635 C631 C628 127.8(17) . . ?
C632 C631 Fe60 70.4(13) . . ?
C635 C631 Fe60 68.8(14) . . ?
C628 C631 Fe60 129.3(18) . . ?
C633 C632 C631 110.6(15) . . ?
C633 C632 Fe60 73.5(15) . . ?
C631 C632 Fe60 68.6(13) . . ?
C633 C632 H632 124.7 . . ?
C631 C632 H632 124.7 . . ?
Fe60 C632 H632 124.7 . . ?
C634 C633 C632 108.3(16) . . ?
C634 C633 Fe60 69.6(16) . . ?
C632 C633 Fe60 67.9(14) . . ?
C634 C633 H633 125.8 . . ?
C632 C633 H633 125.8 . . ?
Fe60 C633 H633 128.3 . . ?
C633 C634 C635 108.3(16) . . ?
C633 C634 Fe60 72.4(16) . . ?
C635 C634 Fe60 67.3(14) . . ?
C633 C634 H634 125.9 . . ?
C635 C634 H634 125.9 . . ?
Fe60 C634 H634 126.0 . . ?
C634 C635 C631 109.3(15) . . ?
C634 C635 Fe60 72.7(15) . . ?
C631 C635 Fe60 69.6(14) . . ?
C634 C635 H635 125.4 . . ?
C631 C635 H635 125.4 . . ?
Fe60 C635 H635 123.9 . . ?
C620 N620 C624 114.4(9) . . ?
C620 N620 Fe08 132.4(7) . . ?
C624 N620 Fe08 113.2(6) . . ?
N622 N621 C624 115.1(6) . . ?
N621 N622 C625 114.3(7) . . ?
N621 N622 Fe08 114.92(19) . . ?
C625 N622 Fe08 127.9(7) . . ?
S1 N1 S2 126.7 . . ?
O2 S1 O1 122.6 . . ?
O2 S1 N1 116.2 . . ?
O1 S1 N1 110.3 . . ?
O2 S1 C1 102.8 . . ?
O1 S1 C1 101.8 . . ?
N1 S1 C1 98.3 . . ?
F3 C1 F2 119.1 . . ?
F3 C1 F1 111.7 . . ?
F2 C1 F1 110.7 . . ?
F3 C1 S1 105.6 . . ?
F2 C1 S1 105.9 . . ?
F1 C1 S1 102.1 . . ?
O4 S2 O3 128.9 . . ?
O4 S2 N1 112.0 . . ?
O3 S2 N1 105.5 . . ?
O4 S2 C2 110.9 . . ?
O3 S2 C2 96.9 . . ?
N1 S2 C2 97.3 . . ?
F6 C2 F5 118.1 . . ?
F6 C2 F4 117.5 . . ?
F5 C2 F4 111.3 . . ?
F6 C2 S2 104.3 . . ?
F5 C2 S2 101.2 . . ?
F4 C2 S2 101.0 . . ?
S12 N11 S11 117.2 . . ?
O12 S11 O11 127.5 . . ?
O12 S11 N11 112.3 . . ?
O11 S11 N11 105.7 . . ?
O12 S11 C11 103.2 . . ?
O11 S11 C11 106.1 . . ?
N11 S11 C11 97.8 . . ?
F12 C11 F13 120.7 . . ?
F12 C11 F11 111.0 . . ?
F13 C11 F11 107.5 . . ?
F12 C11 S11 106.9 . . ?
F13 C11 S11 101.3 . . ?
F11 C11 S11 108.6 . . ?
O13 S12 O14 123.1 . . ?
O13 S12 N11 105.8 . . ?
O14 S12 N11 108.2 . . ?
O13 S12 C12 105.9 . . ?
O14 S12 C12 107.0 . . ?
N11 S12 C12 105.7 . . ?
F16 C12 F15 112.3 . . ?
F16 C12 F14 107.9 . . ?
F15 C12 F14 104.6 . . ?
F16 C12 S12 110.1 . . ?
F15 C12 S12 112.6 . . ?
F14 C12 S12 109.2 . . ?
S21 N21 S22 119.4 . . ?
O21 S21 O22 127.0 . . ?
O21 S21 N21 111.4 . . ?
O22 S21 N21 102.8 . . ?
O21 S21 C21 107.4 . . ?
O22 S21 C21 101.0 . . ?
N21 S21 C21 104.9 . . ?
F21 C21 F22 111.3 . . ?
F21 C21 F23 107.8 . . ?
F22 C21 F23 111.0 . . ?
F21 C21 S21 108.7 . . ?
F22 C21 S21 107.9 . . ?
F23 C21 S21 110.2 . . ?
O24 S22 O23 120.9 . . ?
O24 S22 N21 102.7 . . ?
O23 S22 N21 114.4 . . ?
O24 S22 C22 105.2 . . ?
O23 S22 C22 107.7 . . ?
N21 S22 C22 104.6 . . ?
F26 C22 F25 106.6 . . ?
F26 C22 F24 109.7 . . ?
F25 C22 F24 102.4 . . ?
F26 C22 S22 115.6 . . ?
F25 C22 S22 115.1 . . ?
F24 C22 S22 106.5 . . ?
S31 N31 S32 121.1 . . ?
O32 S31 O31 126.5 . . ?
O32 S31 N31 117.0 . . ?
O31 S31 N31 103.9 . . ?
O32 S31 C31 102.0 . . ?
O31 S31 C31 103.0 . . ?
N31 S31 C31 100.1 . . ?
F31 C31 F32 116.2 . . ?
F31 C31 F33 113.1 . . ?
F32 C31 F33 97.5 . . ?
F31 C31 S31 110.5 . . ?
F32 C31 S31 110.3 . . ?
F33 C31 S31 108.4 . . ?
O33 S32 O34 119.4 . . ?
O33 S32 N31 115.1 . . ?
O34 S32 N31 107.1 . . ?
O33 S32 C32 105.4 . . ?
O34 S32 C32 104.5 . . ?
N31 S32 C32 103.7 . . ?
F36 C32 F34 110.1 . . ?
F36 C32 F35 114.4 . . ?
F34 C32 F35 109.5 . . ?
F36 C32 S32 107.4 . . ?
F34 C32 S32 108.5 . . ?
F35 C32 S32 106.7 . . ?
S42 N41 S41 114.3 . . ?
O42 S41 O41 128.4 . . ?
O42 S41 N41 105.5 . . ?
O41 S41 N41 116.3 . . ?
O42 S41 C41 100.4 . . ?
O41 S41 C41 99.9 . . ?
N41 S41 C41 101.1 . . ?
F42 C41 F43 105.4 . . ?
F42 C41 F41 120.3 . . ?
F43 C41 F41 112.4 . . ?
F42 C41 S41 106.3 . . ?
F43 C41 S41 113.9 . . ?
F41 C41 S41 98.7 . . ?
O44 S42 O43 124.2 . . ?
O44 S42 N41 100.6 . . ?
O43 S42 N41 115.6 . . ?
O44 S42 C42 112.8 . . ?
O43 S42 C42 98.0 . . ?
N41 S42 C42 104.5 . . ?
F44 C42 F46 100.9 . . ?
F44 C42 F45 130.3 . . ?
F46 C42 F45 114.5 . . ?
F44 C42 S42 106.6 . . ?
F46 C42 S42 111.2 . . ?
F45 C42 S42 92.5 . . ?
S41A N41A S42A 119.2 . . ?
O41A S41A O42A 112.0 . . ?
O41A S41A N41A 112.8 . . ?
O42A S41A N41A 107.1 . . ?
O41A S41A C41A 105.6 . . ?
O42A S41A C41A 91.3 . . ?
N41A S41A C41A 125.9 . . ?
F42A C41A F41A 115.9 . . ?
F42A C41A F43A 116.8 . . ?
F41A C41A F43A 114.0 . . ?
F42A C41A S41A 109.6 . . ?
F41A C41A S41A 100.9 . . ?
F43A C41A S41A 96.1 . . ?
O44A S42A O43A 117.0 . . ?
O44A S42A N41A 105.0 . . ?
O43A S42A N41A 102.7 . . ?
O44A S42A C42A 105.0 . . ?
O43A S42A C42A 102.6 . . ?
N41A S42A C42A 125.5 . . ?
F46A C42A F45A 106.2 . . ?
F46A C42A F44A 111.9 . . ?
F45A C42A F44A 99.9 . . ?
F46A C42A S42A 113.9 . . ?
F45A C42A S42A 116.1 . . ?
F44A C42A S42A 108.1 . . ?
S52 N51 S51 122.3 . . ?
O52 S51 O51 129.4 . . ?
O52 S51 N51 107.4 . . ?
O51 S51 N51 102.9 . . ?
O52 S51 C51 108.9 . . ?
O51 S51 C51 107.1 . . ?
N51 S51 C51 96.0 . . ?
F52 C51 F53 118.3 . . ?
F52 C51 F51 115.2 . . ?
F53 C51 F51 103.6 . . ?
F52 C51 S51 107.8 . . ?
F53 C51 S51 109.0 . . ?
F51 C51 S51 101.6 . . ?
O53 S52 O54 122.7 . . ?
O53 S52 N51 106.8 . . ?
O54 S52 N51 102.1 . . ?
O53 S52 C52 102.0 . . ?
O54 S52 C52 105.7 . . ?
N51 S52 C52 118.9 . . ?
F55 C52 F54 114.9 . . ?
F55 C52 F56 106.1 . . ?
F54 C52 F56 103.5 . . ?
F55 C52 S52 114.0 . . ?
F54 C52 S52 107.5 . . ?
F56 C52 S52 110.4 . . ?
S51A N51A S52A 117.2 . . ?
O52A S51A O51A 116.8 . . ?
O52A S51A N51A 107.9 . . ?
O51A S51A N51A 100.4 . . ?
O52A S51A C51A 114.8 . . ?
O51A S51A C51A 103.1 . . ?
N51A S51A C51A 113.0 . . ?
O52A S51A F56A 84.0 . . ?
O51A S51A F56A 152.5 . . ?
N51A S51A F56A 88.9 . . ?
C51A S51A F56A 49.8 . . ?
F51A C51A F52A 110.9 . . ?
F51A C51A F53A 110.8 . . ?
F52A C51A F53A 104.6 . . ?
F51A C51A F56A 56.4 . . ?
F52A C51A F56A 166.0 . . ?
F53A C51A F56A 86.8 . . ?
F51A C51A S51A 108.6 . . ?
F52A C51A S51A 109.8 . . ?
F53A C51A S51A 112.2 . . ?
F56A C51A S51A 72.3 . . ?
C51A F51A F56A 73.5 . . ?
O53A S52A O54A 121.7 . . ?
O53A S52A N51A 107.5 . . ?
O54A S52A N51A 105.8 . . ?
O53A S52A C52A 110.6 . . ?
O54A S52A C52A 106.6 . . ?
N51A S52A C52A 103.1 . . ?
F54A C52A F55A 120.8 . . ?
F54A C52A F56A 110.3 . . ?
F55A C52A F56A 103.2 . . ?
F54A C52A S52A 105.2 . . ?
F55A C52A S52A 111.0 . . ?
F56A C52A S52A 105.5 . . ?
C52A F56A F51A 147.7 . . ?
C52A F56A C51A 142.7 . . ?
F51A F56A C51A 50.1 . . ?
C52A F56A S51A 118.5 . . ?
F51A F56A S51A 93.3 . . ?
C51A F56A S51A 57.9 . . ?
S62 N61 S61 130.8 . . ?
O61 S61 O62 130.1 . . ?
O61 S61 N61 112.0 . . ?
O62 S61 N61 103.1 . . ?
O61 S61 C61 104.5 . . ?
O62 S61 C61 102.6 . . ?
N61 S61 C61 100.6 . . ?
F62 C61 F63 121.3 . . ?
F62 C61 F61 109.7 . . ?
F63 C61 F61 116.5 . . ?
F62 C61 S61 106.6 . . ?
F63 C61 S61 102.2 . . ?
F61 C61 S61 96.5 . . ?
O64 S62 O63 119.9 . . ?
O64 S62 N61 102.5 . . ?
O63 S62 N61 110.2 . . ?
O64 S62 C62 106.6 . . ?
O63 S62 C62 98.4 . . ?
N61 S62 C62 120.3 . . ?
F64 C62 F66 109.5 . . ?
F64 C62 F65 113.5 . . ?
F66 C62 F65 117.9 . . ?
F64 C62 S62 103.5 . . ?
F66 C62 S62 105.7 . . ?
F65 C62 S62 105.3 . . ?
S61A N61A S62A 116.5 . . ?
O62A S61A O61A 113.0 . . ?
O62A S61A N61A 113.3 . . ?
O61A S61A N61A 103.3 . . ?
O62A S61A C61A 115.5 . . ?
O61A S61A C61A 103.8 . . ?
N61A S61A C61A 106.8 . . ?
F61A C61A F63A 102.7 . . ?
F61A C61A F62A 106.4 . . ?
F63A C61A F62A 106.7 . . ?
F61A C61A S61A 115.9 . . ?
F63A C61A S61A 115.3 . . ?
F62A C61A S61A 109.2 . . ?
O63A S62A O64A 118.8 . . ?
O63A S62A N61A 106.9 . . ?
O64A S62A N61A 110.9 . . ?
O63A S62A C62A 107.7 . . ?
O64A S62A C62A 107.2 . . ?
N61A S62A C62A 104.4 . . ?
F65A C62A F66A 106.4 . . ?
F65A C62A F64A 113.5 . . ?
F66A C62A F64A 101.6 . . ?
F65A C62A S62A 110.5 . . ?
F66A C62A S62A 113.1 . . ?
F64A C62A S62A 111.4 . . ?
S71 N71 S72 121.3 . . ?
O71 S71 O72 123.6 . . ?
O71 S71 N71 113.1 . . ?
O72 S71 N71 107.9 . . ?
O71 S71 C71 97.1 . . ?
O72 S71 C71 109.5 . . ?
N71 S71 C71 103.2 . . ?
F73 C71 F71 106.4 . . ?
F73 C71 F72 122.9 . . ?
F71 C71 F72 111.7 . . ?
F73 C71 S71 111.8 . . ?
F71 C71 S71 117.2 . . ?
F72 C71 S71 86.4 . . ?
O73 S72 O74 124.9 . . ?
O73 S72 N71 103.4 . . ?
O74 S72 N71 106.4 . . ?
O73 S72 C72 108.7 . . ?
O74 S72 C72 103.6 . . ?
N71 S72 C72 109.2 . . ?
F76 C72 F74 112.7 . . ?
F76 C72 F75 109.9 . . ?
F74 C72 F75 104.9 . . ?
F76 C72 S72 108.8 . . ?
F74 C72 S72 109.8 . . ?
F75 C72 S72 110.8 . . ?
S71A N71A S72A 117.1 . . ?
O71A S71A O72A 115.8 . . ?
O71A S71A N71A 100.7 . . ?
O72A S71A N71A 99.8 . . ?
O71A S71A C71A 102.1 . . ?
O72A S71A C71A 103.6 . . ?
N71A S71A C71A 135.7 . . ?
F71A C71A F73A 107.5 . . ?
F71A C71A F72A 97.8 . . ?
F73A C71A F72A 98.9 . . ?
F71A C71A S71A 119.5 . . ?
F73A C71A S71A 123.8 . . ?
F72A C71A S71A 103.1 . . ?
O74A S72A O73A 118.7 . . ?
O74A S72A N71A 105.2 . . ?
O73A S72A N71A 102.4 . . ?
O74A S72A C72A 101.7 . . ?
O73A S72A C72A 106.5 . . ?
N71A S72A C72A 123.6 . . ?
F75A C72A F74A 108.2 . . ?
F75A C72A F76A 105.9 . . ?
F74A C72A F76A 101.6 . . ?
F75A C72A S72A 107.8 . . ?
F74A C72A S72A 116.9 . . ?
F76A C72A S72A 115.8 . . ?
C2M C1M H1M1 109.5 . . ?
C2M C1M H1M2 109.5 . . ?
H1M1 C1M H1M2 109.5 . . ?
C2M C1M H1M3 109.5 . . ?
H1M1 C1M H1M3 109.5 . . ?
H1M2 C1M H1M3 109.5 . . ?
N1M C2M C1M 169(4) . . ?
C4M C3M H3M1 109.5 . . ?
C4M C3M H3M2 109.5 . . ?
H3M1 C3M H3M2 109.5 . . ?
C4M C3M H3M3 109.5 . . ?
H3M1 C3M H3M3 109.5 . . ?
H3M2 C3M H3M3 109.5 . . ?
N3M C4M C3M 171(5) . . ?
C6M C5M H5M1 109.5 . . ?
C6M C5M H5M2 109.5 . . ?
H5M1 C5M H5M2 109.5 . . ?
C6M C5M H5M3 109.5 . . ?
H5M1 C5M H5M3 109.5 . . ?
H5M2 C5M H5M3 109.5 . . ?
N5M C6M C5M 174(5) . . ?
C8M C7M H7M1 109.5 . . ?
C8M C7M H7M2 109.5 . . ?
H7M1 C7M H7M2 109.5 . . ?
C8M C7M H7M3 109.5 . . ?
H7M1 C7M H7M3 109.5 . . ?
H7M2 C7M H7M3 109.5 . . ?
N7M C8M C7M 170(5) . . ?
C10M C9M H9M1 109.5 . . ?
C10M C9M H9M2 109.5 . . ?
H9M1 C9M H9M2 109.5 . . ?
C10M C9M H9M3 109.5 . . ?
H9M1 C9M H9M3 109.5 . . ?
H9M2 C9M H9M3 109.5 . . ?
N9M C10M C9M 173(6) . . ?

loop_
_geom_bond_atom_site_label_1
_geom_bond_atom_site_label_2
_geom_bond_distance
_geom_bond_site_symmetry_2
_geom_bond_publ_flag
Fe01 N200 1.933(14) . ?
Fe01 N122 1.934(15) . ?
Fe01 N120 1.936(15) . ?
Fe01 N300 1.963(14) . ?
Fe01 N202 1.971(15) . ?
Fe01 N302 2.008(13) . ?
Fe03 N222 1.905(16) . ?
Fe03 N400 1.918(16) . ?
Fe03 N220 1.924(16) . ?
Fe03 N320 1.934(14) . ?
Fe03 N322 1.964(15) . ?
Fe03 N402 1.968(15) . ?
Fe04 N102 1.914(15) . ?
Fe04 N100 1.914(16) . ?
Fe04 N600 1.924(15) . ?
Fe04 N520 1.934(16) . ?
Fe04 N602 1.941(15) . ?
Fe04 N522 1.994(16) . ?
Fe08 N422 1.886(18) . ?
Fe08 N420 1.910(19) . ?
Fe08 N500 1.916(15) . ?
Fe08 N620 1.924(6) . ?
Fe08 N502 1.952(16) . ?
Fe08 N622 1.959(5) . ?
Fe10 C132 1.96(2) . ?
Fe10 C135 1.98(2) . ?
Fe10 C112 1.98(2) . ?
Fe10 C131 2.02(2) . ?
Fe10 C134 2.03(2) . ?
Fe10 C115 2.03(2) . ?
Fe10 C113 2.03(2) . ?
Fe10 C133 2.03(2) . ?
Fe10 C111 2.08(2) . ?
Fe10 C114 2.08(2) . ?
Fe20 C215 1.96(2) . ?
Fe20 C235 1.97(2) . ?
Fe20 C214 2.01(2) . ?
Fe20 C234 2.01(2) . ?
Fe20 C232 2.01(2) . ?
Fe20 C212 2.02(2) . ?
Fe20 C233 2.02(2) . ?
Fe20 C231 2.02(2) . ?
Fe20 C213 2.03(2) . ?
Fe20 C211 2.036(19) . ?
Fe30 C334 1.90(2) . ?
Fe30 C312 1.98(2) . ?
Fe30 C315 2.00(2) . ?
Fe30 C335 2.00(2) . ?
Fe30 C314 2.02(2) . ?
Fe30 C313 2.02(2) . ?
Fe30 C332 2.02(2) . ?
Fe30 C311 2.025(19) . ?
Fe30 C333 2.07(2) . ?
Fe30 C331 2.11(2) . ?
Fe40 C412 1.94(2) . ?
Fe40 C414 1.98(3) . ?
Fe40 C432 1.981(16) . ?
Fe40 C431 2.01(3) . ?
Fe40 C433 2.01(2) . ?
Fe40 C435 2.02(3) . ?
Fe40 C434 2.03(3) . ?
Fe40 C415 2.04(2) . ?
Fe40 C413 2.05(2) . ?
Fe40 C411 2.05(3) . ?
Fe50 C532 1.96(2) . ?
Fe50 C531 2.00(2) . ?
Fe50 C515 2.00(2) . ?
Fe50 C533 2.01(2) . ?
Fe50 C514 2.02(2) . ?
Fe50 C535 2.04(2) . ?
Fe50 C512 2.04(2) . ?
Fe50 C513 2.049(11) . ?
Fe50 C534 2.050(16) . ?
Fe50 C511 2.07(2) . ?
Fe60 C635 1.98(2) . ?
Fe60 C631 2.00(2) . ?
Fe60 C612 2.00(2) . ?
Fe60 C632 2.02(2) . ?
Fe60 C615 2.04(2) . ?
Fe60 C611 2.05(2) . ?
Fe60 C634 2.05(2) . ?
Fe60 C613 2.08(2) . ?
Fe60 C633 2.09(3) . ?
Fe60 C614 2.11(2) . ?
C100 N100 1.352(14) . ?
C100 C101 1.374(15) . ?
C100 H100 0.9500 . ?
C101 C102 1.382(15) . ?
C101 H101 0.9500 . ?
C102 C103 1.363(15) . ?
C102 H102 0.9500 . ?
C103 C104 1.365(14) . ?
C103 H103 0.9500 . ?
C104 N101 1.372(14) . ?
C104 N100 1.400(14) . ?
C105 C106 1.389(14) . ?
C105 C110 1.408(14) . ?
C105 N102 1.415(14) . ?
C106 C107 1.356(14) . ?
C106 H106 0.9500 . ?
C107 C108 1.396(14) . ?
C107 H107 0.9500 . ?
C108 C109 1.390(15) . ?
C108 C111 1.457(14) . ?
C109 C110 1.368(14) . ?
C109 H109 0.9500 . ?
C110 H110 0.9500 . ?
C111 C115 1.419(15) . ?
C111 C112 1.421(15) . ?
C112 C113 1.361(15) . ?
C112 H112 0.9500 . ?
C113 C114 1.373(16) . ?
C113 H113 0.9500 . ?
C114 C115 1.374(15) . ?
C114 H114 0.9500 . ?
C115 H115 0.9500 . ?
N101 N102 1.289(13) . ?
C120 N120 1.342(13) . ?
C120 C121 1.376(15) . ?
C120 H120 0.9500 . ?
C121 C122 1.377(15) . ?
C121 H121 0.9500 . ?
C122 C123 1.351(14) . ?
C122 H122 0.9500 . ?
C123 C124 1.378(14) . ?
C123 H123 0.9500 . ?
C124 N121 1.377(14) . ?
C124 N120 1.403(14) . ?
C125 C126 1.394(14) . ?
C125 C130 1.400(14) . ?
C125 N122 1.404(13) . ?
C126 C127 1.366(14) . ?
C126 H126 0.9500 . ?
C127 C128 1.392(14) . ?
C127 H127 0.9500 . ?
C128 C129 1.394(14) . ?
C128 C131 1.450(14) . ?
C129 C130 1.357(14) . ?
C129 H129 0.9500 . ?
C130 H130 0.9500 . ?
C131 C132 1.398(15) . ?
C131 C135 1.425(15) . ?
C132 C133 1.374(15) . ?
C132 H132 0.9500 . ?
C133 C134 1.370(16) . ?
C133 H133 0.9500 . ?
C134 C135 1.372(15) . ?
C134 H134 0.9500 . ?
C135 H135 0.9500 . ?
N121 N122 1.268(13) . ?
C200 N200 1.353(13) . ?
C200 C201 1.374(15) . ?
C200 H200 0.9500 . ?
C201 C202 1.380(15) . ?
C201 H201 0.9500 . ?
C202 C203 1.369(14) . ?
C202 H202 0.9500 . ?
C203 C204 1.368(14) . ?
C203 H203 0.9500 . ?
C204 N201 1.392(14) . ?
C204 N200 1.408(14) . ?
C205 C206 1.390(13) . ?
C205 C210 1.400(14) . ?
C205 N202 1.417(13) . ?
C206 C207 1.376(13) . ?
C206 H206 0.9500 . ?
C207 C208 1.396(14) . ?
C207 H207 0.9500 . ?
C208 C209 1.390(14) . ?
C208 C211 1.466(14) . ?
C209 C210 1.380(14) . ?
C209 H209 0.9500 . ?
C210 H210 0.9500 . ?
C211 C215 1.417(14) . ?
C211 C212 1.423(15) . ?
C212 C213 1.390(15) . ?
C212 H212 0.9500 . ?
C213 C214 1.369(15) . ?
C213 H213 0.9500 . ?
C214 C215 1.364(15) . ?
C214 H214 0.9500 . ?
C215 H215 0.9500 . ?
N201 N202 1.283(12) . ?
C220 N220 1.341(14) . ?
C220 C221 1.379(15) . ?
C220 H220 0.9500 . ?
C221 C222 1.390(16) . ?
C221 H221 0.9500 . ?
C222 C223 1.358(15) . ?
C222 H222 0.9500 . ?
C223 C224 1.373(15) . ?
C223 H223 0.9500 . ?
C224 N221 1.384(14) . ?
C224 N220 1.393(14) . ?
C225 C226 1.399(14) . ?
C225 C230 1.405(14) . ?
C225 N222 1.411(13) . ?
C226 C227 1.368(14) . ?
C226 H226 0.9500 . ?
C227 C228 1.393(14) . ?
C227 H227 0.9500 . ?
C228 C229 1.393(14) . ?
C228 C231 1.460(14) . ?
C229 C230 1.376(14) . ?
C229 H229 0.9500 . ?
C230 H230 0.9500 . ?
C231 C232 1.412(14) . ?
C231 C235 1.418(14) . ?
C232 C233 1.380(15) . ?
C232 H232 0.9500 . ?
C233 C234 1.380(15) . ?
C233 H233 0.9500 . ?
C234 C235 1.351(15) . ?
C234 H234 0.9500 . ?
C235 H235 0.9500 . ?
N221 N222 1.287(13) . ?
C300 N300 1.355(13) . ?
C300 C301 1.363(15) . ?
C300 H300 0.9500 . ?
C301 C302 1.386(15) . ?
C301 H301 0.9500 . ?
C302 C303 1.364(15) . ?
C302 H302 0.9500 . ?
C303 C304 1.372(14) . ?
C303 H303 0.9500 . ?
C304 N301 1.386(14) . ?
C304 N300 1.394(14) . ?
C305 C306 1.381(14) . ?
C305 C310 1.408(14) . ?
C305 N302 1.415(13) . ?
C306 C307 1.359(14) . ?
C306 H306 0.9500 . ?
C307 C308 1.391(14) . ?
C307 H307 0.9500 . ?
C308 C309 1.398(14) . ?
C308 C311 1.457(14) . ?
C309 C310 1.367(14) . ?
C309 H309 0.9500 . ?
C310 H310 0.9500 . ?
C311 C315 1.407(14) . ?
C311 C312 1.411(14) . ?
C312 C313 1.366(15) . ?
C312 H312 0.9500 . ?
C313 C314 1.375(15) . ?
C313 H313 0.9500 . ?
C314 C315 1.376(15) . ?
C314 H314 0.9500 . ?
C315 H315 0.9500 . ?
N301 N302 1.285(12) . ?
C320 N320 1.346(14) . ?
C320 C321 1.365(15) . ?
C320 H320 0.9500 . ?
C321 C322 1.382(15) . ?
C321 H321 0.9500 . ?
C322 C323 1.376(15) . ?
C322 H322 0.9500 . ?
C323 C324 1.372(15) . ?
C323 H323 0.9500 . ?
C324 N321 1.368(14) . ?
C324 N320 1.390(14) . ?
C325 C326 1.383(14) . ?
C325 C330 1.408(14) . ?
C325 N322 1.408(13) . ?
C326 C327 1.362(14) . ?
C326 H326 0.9500 . ?
C327 C328 1.393(14) . ?
C327 H327 0.9500 . ?
C328 C329 1.381(14) . ?
C328 C331 1.454(14) . ?
C329 C330 1.368(14) . ?
C329 H329 0.9500 . ?
C330 H330 0.9500 . ?
C331 C335 1.406(15) . ?
C331 C332 1.408(15) . ?
C332 C333 1.367(15) . ?
C332 H332 0.9500 . ?
C333 C334 1.362(16) . ?
C333 H333 0.9500 . ?
C334 C335 1.377(15) . ?
C334 H334 0.9500 . ?
C335 H335 0.9500 . ?
N321 N322 1.286(13) . ?
C400 N400 1.344(14) . ?
C400 C401 1.376(15) . ?
C400 H400 0.9500 . ?
C401 C402 1.376(15) . ?
C401 H401 0.9500 . ?
C402 C403 1.354(15) . ?
C402 H402 0.9500 . ?
C403 C404 1.363(15) . ?
C403 H403 0.9500 . ?
C404 N401 1.374(14) . ?
C404 N400 1.403(14) . ?
C405 C406 1.389(15) . ?
C405 N402 1.395(14) . ?
C405 C410 1.406(15) . ?
C406 C407 1.349(15) . ?
C406 H406 0.9500 . ?
C407 C408 1.401(15) . ?
C407 H407 0.9500 . ?
C408 C409 1.374(15) . ?
C408 C411 1.452(15) . ?
C409 C410 1.375(15) . ?
C409 H409 0.9500 . ?
C410 H410 0.9500 . ?
C411 C415 1.398(15) . ?
C411 C412 1.421(16) . ?
C412 C413 1.363(16) . ?
C412 H412 0.9500 . ?
C413 C414 1.370(16) . ?
C413 H413 0.9500 . ?
C414 C415 1.375(16) . ?
C414 H414 0.9500 . ?
C415 H415 0.9500 . ?
N401 N402 1.269(13) . ?
C420 N420 1.350(15) . ?
C420 C421 1.380(16) . ?
C420 H420 0.9500 . ?
C421 C422 1.400(16) . ?
C421 H421 0.9500 . ?
C422 C423 1.364(16) . ?
C422 H422 0.9500 . ?
C423 C424 1.381(15) . ?
C423 H423 0.9500 . ?
C424 N421 1.381(15) . ?
C424 N420 1.397(15) . ?
C425 C430 1.390(15) . ?
C425 C426 1.392(15) . ?
C425 N422 1.417(14) . ?
C426 C427 1.359(15) . ?
C426 H426 0.9500 . ?
C427 C428 1.399(15) . ?
C427 H427 0.9500 . ?
C428 C429 1.385(15) . ?
C428 C431 1.453(15) . ?
C429 C430 1.369(15) . ?
C429 H429 0.9500 . ?
C430 H430 0.9500 . ?
C431 C435 1.421(15) . ?
C431 C432 1.427(15) . ?
C432 C433 1.369(15) . ?
C432 H432 0.9500 . ?
C433 C434 1.370(16) . ?
C433 H433 0.9500 . ?
C434 C435 1.371(16) . ?
C434 H434 0.9500 . ?
C435 H435 0.9500 . ?
N421 N422 1.282(14) . ?
C500 N500 1.358(14) . ?
C500 C501 1.390(15) . ?
C500 H500 0.9500 . ?
C501 C502 1.381(15) . ?
C501 H501 0.9500 . ?
C502 C503 1.374(15) . ?
C502 H502 0.9500 . ?
C503 C504 1.375(15) . ?
C503 H503 0.9500 . ?
C504 N501 1.375(14) . ?
C504 N500 1.405(14) . ?
C505 C510 1.398(14) . ?
C505 C506 1.398(15) . ?
C505 N502 1.410(14) . ?
C506 C507 1.362(14) . ?
C506 H506 0.9500 . ?
C507 C508 1.404(14) . ?
C507 H507 0.9500 . ?
C508 C509 1.383(14) . ?
C508 C511 1.461(14) . ?
C509 C510 1.356(14) . ?
C509 H509 0.9500 . ?
C510 H510 0.9500 . ?
C511 C512 1.412(15) . ?
C511 C515 1.414(15) . ?
C512 C513 1.372(15) . ?
C512 H512 0.9500 . ?
C513 C514 1.376(15) . ?
C513 H513 0.9500 . ?
C514 C515 1.364(15) . ?
C514 H514 0.9500 . ?
C515 H515 0.9500 . ?
N501 N502 1.290(13) . ?
C520 N520 1.350(14) . ?
C520 C521 1.383(15) . ?
C520 H520 0.9500 . ?
C521 C522 1.366(15) . ?
C521 H521 0.9500 . ?
C522 C523 1.363(15) . ?
C522 H522 0.9500 . ?
C523 C524 1.374(15) . ?
C523 H523 0.9500 . ?
C524 N521 1.380(14) . ?
C524 N520 1.398(14) . ?
C525 C526 1.384(14) . ?
C525 C530 1.395(14) . ?
C525 N522 1.406(13) . ?
C526 C527 1.361(14) . ?
C526 H526 0.9500 . ?
C527 C528 1.401(14) . ?
C527 H527 0.9500 . ?
C528 C529 1.394(14) . ?
C528 C531 1.455(14) . ?
C529 C530 1.374(14) . ?
C529 H529 0.9500 . ?
C530 H530 0.9500 . ?
C531 C532 1.411(15) . ?
C531 C535 1.419(15) . ?
C532 C533 1.379(15) . ?
C532 H532 0.9500 . ?
C533 C534 1.358(15) . ?
C533 H533 0.9500 . ?
C534 C535 1.371(15) . ?
C534 H534 0.9500 . ?
C535 H535 0.9500 . ?
N521 N522 1.292(13) . ?
C600 N600 1.348(14) . ?
C600 C601 1.376(15) . ?
C600 H600 0.9500 . ?
C601 C602 1.379(15) . ?
C601 H601 0.9500 . ?
C602 C603 1.359(15) . ?
C602 H602 0.9500 . ?
C603 C604 1.371(14) . ?
C603 H603 0.9500 . ?
C604 N601 1.387(14) . ?
C604 N600 1.396(14) . ?
C605 C606 1.386(14) . ?
C605 C610 1.393(14) . ?
C605 N602 1.412(13) . ?
C606 C607 1.380(14) . ?
C606 H606 0.9500 . ?
C607 C608 1.400(14) . ?
C607 H607 0.9500 . ?
C608 C609 1.381(14) . ?
C608 C611 1.472(14) . ?
C609 C610 1.363(14) . ?
C609 H609 0.9500 . ?
C610 H610 0.9500 . ?
C611 C615 1.409(15) . ?
C611 C612 1.416(15) . ?
C612 C613 1.364(15) . ?
C612 H612 0.9500 . ?
C613 C614 1.376(16) . ?
C613 H613 0.9500 . ?
C614 C615 1.375(15) . ?
C614 H614 0.9500 . ?
C615 H615 0.9500 . ?
N601 N602 1.295(13) . ?
C620 N620 1.348(12) . ?
C620 C621 1.388(15) . ?
C620 H620 0.9500 . ?
C621 C622 1.386(15) . ?
C621 H621 0.9500 . ?
C622 C623 1.362(15) . ?
C622 H622 0.9500 . ?
C623 C624 1.378(14) . ?
C623 H623 0.9500 . ?
C624 N621 1.372(13) . ?
C624 N620 1.399(14) . ?
C625 C626 1.388(14) . ?
C625 C630 1.400(14) . ?
C625 N622 1.419(13) . ?
C626 C627 1.358(14) . ?
C626 H626 0.9500 . ?
C627 C628 1.398(15) . ?
C627 H627 0.9500 . ?
C628 C629 1.384(14) . ?
C628 C631 1.462(14) . ?
C629 C630 1.360(14) . ?
C629 H629 0.9500 . ?
C630 H630 0.9500 . ?
C631 C632 1.406(15) . ?
C631 C635 1.414(15) . ?
C632 C633 1.359(15) . ?
C632 H632 0.9500 . ?
C633 C634 1.352(16) . ?
C633 H633 0.9500 . ?
C634 C635 1.382(15) . ?
C634 H634 0.9500 . ?
C635 H635 0.9500 . ?
N621 N622 1.2834 . ?
N1 S1 1.6279 . ?
N1 S2 1.6520 . ?
S1 O2 1.4263 . ?
S1 O1 1.4448 . ?
S1 C1 1.8349 . ?
C1 F3 1.2973 . ?
C1 F2 1.3224 . ?
C1 F1 1.3267 . ?
S2 O4 1.4351 . ?
S2 O3 1.4369 . ?
S2 C2 1.8373 . ?
C2 F6 1.3099 . ?
C2 F5 1.3217 . ?
C2 F4 1.3395 . ?
N11 S12 1.6386 . ?
N11 S11 1.6588 . ?
S11 O12 1.4368 . ?
S11 O11 1.4405 . ?
S11 C11 1.8407 . ?
C11 F12 1.3198 . ?
C11 F13 1.3465 . ?
C11 F11 1.3522 . ?
S12 O13 1.4486 . ?
S12 O14 1.4489 . ?
S12 C12 1.8391 . ?
C12 F16 1.3455 . ?
C12 F15 1.3638 . ?
C12 F14 1.3681 . ?
N21 S21 1.6314 . ?
N21 S22 1.6347 . ?
S21 O21 1.4187 . ?
S21 O22 1.4508 . ?
S21 C21 1.8294 . ?
C21 F21 1.2944 . ?
C21 F22 1.3096 . ?
C21 F23 1.3254 . ?
S22 O24 1.4199 . ?
S22 O23 1.4447 . ?
S22 C22 1.8305 . ?
C22 F26 1.2851 . ?
C22 F25 1.3034 . ?
C22 F24 1.3300 . ?
N31 S31 1.6207 . ?
N31 S32 1.6313 . ?
S31 O32 1.4209 . ?
S31 O31 1.4249 . ?
S31 C31 1.8378 . ?
C31 F31 1.2784 . ?
C31 F32 1.3081 . ?
C31 F33 1.3231 . ?
S32 O33 1.4216 . ?
S32 O34 1.4480 . ?
S32 C32 1.8269 . ?
C32 F36 1.3216 . ?
C32 F34 1.3229 . ?
C32 F35 1.3324 . ?
N41 S42 1.6117 . ?
N41 S41 1.6344 . ?
S41 O42 1.4264 . ?
S41 O41 1.4394 . ?
S41 C41 1.8422 . ?
C41 F42 1.3210 . ?
C41 F43 1.3416 . ?
C41 F41 1.3769 . ?
S42 O44 1.4196 . ?
S42 O43 1.4550 . ?
S42 C42 1.8331 . ?
C42 F44 1.3191 . ?
C42 F46 1.3271 . ?
C42 F45 1.3345 . ?
N41A S41A 1.6007 . ?
N41A S42A 1.6343 . ?
S41A O41A 1.4361 . ?
S41A O42A 1.4576 . ?
S41A C41A 1.8237 . ?
C41A F42A 1.3064 . ?
C41A F41A 1.3284 . ?
C41A F43A 1.3565 . ?
S42A O44A 1.4253 . ?
S42A O43A 1.4342 . ?
S42A C42A 1.8203 . ?
C42A F46A 1.2999 . ?
C42A F45A 1.3261 . ?
C42A F44A 1.3453 . ?
N51 S52 1.6307 . ?
N51 S51 1.6688 . ?
S51 O52 1.4153 . ?
S51 O51 1.4262 . ?
S51 C51 1.8289 . ?
C51 F52 1.2694 . ?
C51 F53 1.3185 . ?
C51 F51 1.3366 . ?
S52 O53 1.4322 . ?
S52 O54 1.4327 . ?
S52 C52 1.8215 . ?
C52 F55 1.3087 . ?
C52 F54 1.3180 . ?
C52 F56 1.3228 . ?
N51A S51A 1.6455 . ?
N51A S52A 1.6509 . ?
S51A O52A 1.4081 . ?
S51A O51A 1.4452 . ?
S51A C51A 1.8183 . ?
S51A F56A 2.0461 . ?
C51A F51A 1.3121 . ?
C51A F52A 1.3228 . ?
C51A F53A 1.3286 . ?
C51A F56A 1.6397 . ?
F51A F56A 1.4239 . ?
S52A O53A 1.4186 . ?
S52A O54A 1.4293 . ?
S52A C52A 1.8235 . ?
C52A F54A 1.2975 . ?
C52A F55A 1.3034 . ?
C52A F56A 1.3509 . ?
N61 S62 1.6249 . ?
N61 S61 1.6554 . ?
S61 O61 1.4069 . ?
S61 O62 1.4290 . ?
S61 C61 1.8265 . ?
C61 F62 1.2884 . ?
C61 F63 1.3030 . ?
C61 F61 1.3210 . ?
S62 O64 1.4262 . ?
S62 O63 1.4314 . ?
S62 C62 1.8154 . ?
C62 F64 1.2875 . ?
C62 F66 1.3073 . ?
C62 F65 1.3408 . ?
N61A S61A 1.6422 . ?
N61A S62A 1.6512 . ?
S61A O62A 1.4348 . ?
S61A O61A 1.4378 . ?
S61A C61A 1.8265 . ?
C61A F61A 1.3218 . ?
C61A F63A 1.3238 . ?
C61A F62A 1.3503 . ?
S62A O63A 1.4283 . ?
S62A O64A 1.4283 . ?
S62A C62A 1.8325 . ?
C62A F65A 1.3220 . ?
C62A F66A 1.3354 . ?
C62A F64A 1.3389 . ?
N71 S71 1.6543 . ?
N71 S72 1.6611 . ?
S71 O71 1.4253 . ?
S71 O72 1.4315 . ?
S71 C71 1.8295 . ?
C71 F73 1.3005 . ?
C71 F71 1.3085 . ?
C71 F72 1.3373 . ?
S72 O73 1.4238 . ?
S72 O74 1.4356 . ?
S72 C72 1.8262 . ?
C72 F76 1.3109 . ?
C72 F74 1.3188 . ?
C72 F75 1.3204 . ?
N71A S71A 1.6557 . ?
N71A S72A 1.6639 . ?
S71A O71A 1.4412 . ?
S71A O72A 1.4498 . ?
S71A C71A 1.8159 . ?
C71A F71A 1.3161 . ?
C71A F73A 1.3166 . ?
C71A F72A 1.3464 . ?
S72A O74A 1.4300 . ?
S72A O73A 1.4370 . ?
S72A C72A 1.8266 . ?
C72A F75A 1.3374 . ?
C72A F74A 1.3459 . ?
C72A F76A 1.3558 . ?
N1M C2M 1.154(16) . ?
C1M C2M 1.463(17) . ?
C1M H1M1 0.9800 . ?
C1M H1M2 0.9800 . ?
C1M H1M3 0.9800 . ?
N3M C4M 1.158(17) . ?
C3M C4M 1.458(17) . ?
C3M H3M1 0.9800 . ?
C3M H3M2 0.9800 . ?
C3M H3M3 0.9800 . ?
N5M C6M 1.152(17) . ?
C5M C6M 1.453(17) . ?
C5M H5M1 0.9800 . ?
C5M H5M2 0.9800 . ?
C5M H5M3 0.9800 . ?
N7M C8M 1.175(17) . ?
C7M C8M 1.466(17) . ?
C7M H7M1 0.9800 . ?
C7M H7M2 0.9800 . ?
C7M H7M3 0.9800 . ?
N9M C10M 1.158(17) . ?
C9M C10M 1.458(17) . ?
C9M H9M1 0.9800 . ?
C9M H9M2 0.9800 . ?
C9M H9M3 0.9800 . ?

loop_
_geom_torsion_atom_site_label_1
_geom_torsion_atom_site_label_2
_geom_torsion_atom_site_label_3
_geom_torsion_atom_site_label_4
_geom_torsion
_geom_torsion_site_symmetry_1
_geom_torsion_site_symmetry_2
_geom_torsion_site_symmetry_3
_geom_torsion_site_symmetry_4
_geom_torsion_publ_flag
N100 C100 C101 C102 6(4) . . . . ?
C100 C101 C102 C103 -6(4) . . . . ?
C101 C102 C103 C104 2(3) . . . . ?
C102 C103 C104 N101 -176(2) . . . . ?
C102 C103 C104 N100 1(3) . . . . ?
C110 C105 C106 C107 -2(3) . . . . ?
N102 C105 C106 C107 -179(2) . . . . ?
C105 C106 C107 C108 1(4) . . . . ?
C106 C107 C108 C109 -2(4) . . . . ?
C106 C107 C108 C111 -179(2) . . . . ?
C107 C108 C109 C110 5(3) . . . . ?
C111 C108 C109 C110 -179(2) . . . . ?
C108 C109 C110 C105 -6(4) . . . . ?
C106 C105 C110 C109 4(3) . . . . ?
N102 C105 C110 C109 -179(2) . . . . ?
C109 C108 C111 C115 0(4) . . . . ?
C107 C108 C111 C115 175(2) . . . . ?
C109 C108 C111 C112 -167(2) . . . . ?
C107 C108 C111 C112 9(4) . . . . ?
C109 C108 C111 Fe10 -85(2) . . . . ?
C107 C108 C111 Fe10 91(3) . . . . ?
C115 C111 C112 C113 5(3) . . . . ?
C108 C111 C112 C113 174(2) . . . . ?
Fe10 C111 C112 C113 64(2) . . . . ?
C115 C111 C112 Fe10 -58.2(16) . . . . ?
C108 C111 C112 Fe10 111(2) . . . . ?
C111 C112 C113 C114 -3(3) . . . . ?
Fe10 C112 C113 C114 61(2) . . . . ?
C111 C112 C113 Fe10 -64.1(19) . . . . ?
C112 C113 C114 C115 -1(3) . . . . ?
Fe10 C113 C114 C115 57.4(18) . . . . ?
C112 C113 C114 Fe10 -58(2) . . . . ?
C113 C114 C115 C111 5(3) . . . . ?
Fe10 C114 C115 C111 62.1(17) . . . . ?
C113 C114 C115 Fe10 -57(2) . . . . ?
C112 C111 C115 C114 -6(3) . . . . ?
C108 C111 C115 C114 -175(2) . . . . ?
Fe10 C111 C115 C114 -62.7(18) . . . . ?
C112 C111 C115 Fe10 56.6(16) . . . . ?
C108 C111 C115 Fe10 -112(2) . . . . ?
C101 C100 N100 C104 -3(3) . . . . ?
C101 C100 N100 Fe04 -176.8(17) . . . . ?
C103 C104 N100 C100 -1(3) . . . . ?
N101 C104 N100 C100 176.3(19) . . . . ?
C103 C104 N100 Fe04 174.1(17) . . . . ?
N101 C104 N100 Fe04 -8(2) . . . . ?
C103 C104 N101 N102 -178(2) . . . . ?
N100 C104 N101 N102 5(3) . . . . ?
C104 N101 N102 C105 176.3(18) . . . . ?
C104 N101 N102 Fe04 1(2) . . . . ?
C106 C105 N102 N101 -39(3) . . . . ?
C110 C105 N102 N101 144(2) . . . . ?
C106 C105 N102 Fe04 135.6(18) . . . . ?
C110 C105 N102 Fe04 -41(3) . . . . ?
N120 C120 C121 C122 -1(4) . . . . ?
C120 C121 C122 C123 -4(4) . . . . ?
C121 C122 C123 C124 5(4) . . . . ?
C122 C123 C124 N121 178(2) . . . . ?
C122 C123 C124 N120 -2(4) . . . . ?
C130 C125 C126 C127 2(3) . . . . ?
N122 C125 C126 C127 178.2(17) . . . . ?
C125 C126 C127 C128 0(3) . . . . ?
C126 C127 C128 C129 -2(3) . . . . ?
C126 C127 C128 C131 -177.8(18) . . . . ?
C127 C128 C129 C130 1(3) . . . . ?
C131 C128 C129 C130 177.4(19) . . . . ?
C128 C129 C130 C125 1(3) . . . . ?
C126 C125 C130 C129 -3(3) . . . . ?
N122 C125 C130 C129 -178.4(19) . . . . ?
C127 C128 C131 C132 165(2) . . . . ?
C129 C128 C131 C132 -11(4) . . . . ?
C127 C128 C131 C135 -8(3) . . . . ?
C129 C128 C131 C135 177(2) . . . . ?
C127 C128 C131 Fe10 79(2) . . . . ?
C129 C128 C131 Fe10 -97(2) . . . . ?
C135 C131 C132 C133 -4(2) . . . . ?
C128 C131 C132 C133 -178(2) . . . . ?
Fe10 C131 C132 C133 -62.5(16) . . . . ?
C135 C131 C132 Fe10 58.4(14) . . . . ?
C128 C131 C132 Fe10 -116(2) . . . . ?
C131 C132 C133 C134 4(3) . . . . ?
Fe10 C132 C133 C134 -58.5(17) . . . . ?
C131 C132 C133 Fe10 62.0(16) . . . . ?
C132 C133 C134 C135 -1(3) . . . . ?
Fe10 C133 C134 C135 -57.9(17) . . . . ?
C132 C133 C134 Fe10 56.6(16) . . . . ?
C133 C134 C135 C131 -1(3) . . . . ?
Fe10 C134 C135 C131 -60.8(16) . . . . ?
C133 C134 C135 Fe10 59.5(17) . . . . ?
C132 C131 C135 C134 3(3) . . . . ?
C128 C131 C135 C134 177(2) . . . . ?
Fe10 C131 C135 C134 61.4(17) . . . . ?
C132 C131 C135 Fe10 -58.2(14) . . . . ?
C128 C131 C135 Fe10 116(2) . . . . ?
C121 C120 N120 C124 4(3) . . . . ?
C121 C120 N120 Fe01 174.4(17) . . . . ?
N121 C124 N120 C120 177.8(18) . . . . ?
C123 C124 N120 C120 -3(3) . . . . ?
N121 C124 N120 Fe01 6(2) . . . . ?
C123 C124 N120 Fe01 -175.2(18) . . . . ?
C123 C124 N121 N122 180(2) . . . . ?
N120 C124 N121 N122 -1(3) . . . . ?
C124 N121 N122 C125 179.5(16) . . . . ?
C124 N121 N122 Fe01 -4(2) . . . . ?
C126 C125 N122 N121 50(3) . . . . ?
C130 C125 N122 N121 -134(2) . . . . ?
C126 C125 N122 Fe01 -125.6(16) . . . . ?
C130 C125 N122 Fe01 50(3) . . . . ?
N200 C200 C201 C202 -8(3) . . . . ?
C200 C201 C202 C203 4(3) . . . . ?
C201 C202 C203 C204 -5(3) . . . . ?
C202 C203 C204 N201 179.7(17) . . . . ?
C202 C203 C204 N200 10(3) . . . . ?
C210 C205 C206 C207 0(3) . . . . ?
N202 C205 C206 C207 -177.3(17) . . . . ?
C205 C206 C207 C208 0(3) . . . . ?
C206 C207 C208 C209 -2(3) . . . . ?
C206 C207 C208 C211 -176.9(18) . . . . ?
C207 C208 C209 C210 2(3) . . . . ?
C211 C208 C209 C210 177.2(19) . . . . ?
C208 C209 C210 C205 -1(3) . . . . ?
C206 C205 C210 C209 0(3) . . . . ?
N202 C205 C210 C209 177.7(17) . . . . ?
C209 C208 C211 C215 -21(4) . . . . ?
C207 C208 C211 C215 154(2) . . . . ?
C209 C208 C211 C212 163(2) . . . . ?
C207 C208 C211 C212 -22(3) . . . . ?
C209 C208 C211 Fe20 70(2) . . . . ?
C207 C208 C211 Fe20 -115.7(19) . . . . ?
C215 C211 C212 C213 -2(3) . . . . ?
C208 C211 C212 C213 175(2) . . . . ?
Fe20 C211 C212 C213 -59.6(17) . . . . ?
C215 C211 C212 Fe20 57.6(14) . . . . ?
C208 C211 C212 Fe20 -125(2) . . . . ?
C211 C212 C213 C214 1(3) . . . . ?
Fe20 C212 C213 C214 -58.8(18) . . . . ?
C211 C212 C213 Fe20 59.4(17) . . . . ?
C212 C213 C214 C215 1(3) . . . . ?
Fe20 C213 C214 C215 -57.7(17) . . . . ?
C212 C213 C214 Fe20 58.9(17) . . . . ?
C213 C214 C215 C211 -3(3) . . . . ?
Fe20 C214 C215 C211 -62.2(16) . . . . ?
C213 C214 C215 Fe20 59.7(18) . . . . ?
C212 C211 C215 C214 3(3) . . . . ?
C208 C211 C215 C214 -174(2) . . . . ?
Fe20 C211 C215 C214 62.0(17) . . . . ?
C212 C211 C215 Fe20 -59.2(15) . . . . ?
C208 C211 C215 Fe20 124(2) . . . . ?
C201 C200 N200 C204 11.4(19) . . . . ?
C201 C200 N200 Fe01 -170.7(14) . . . . ?
C203 C204 N200 C200 -13(2) . . . . ?
N201 C204 N200 C200 176.7(12) . . . . ?
C203 C204 N200 Fe01 169.1(14) . . . . ?
N201 C204 N200 Fe01 -1.5(17) . . . . ?
C203 C204 N201 N202 178.5(16) . . . . ?
N200 C204 N201 N202 -11(2) . . . . ?
C204 N201 N202 C205 -174.8(13) . . . . ?
C204 N201 N202 Fe01 18.6(19) . . . . ?
C206 C205 N202 N201 145.0(17) . . . . ?
C210 C205 N202 N201 -33(2) . . . . ?
C206 C205 N202 Fe01 -50(2) . . . . ?
C210 C205 N202 Fe01 132.6(15) . . . . ?
N220 C220 C221 C222 7(4) . . . . ?
C220 C221 C222 C223 -8(4) . . . . ?
C221 C222 C223 C224 7(4) . . . . ?
C222 C223 C224 N221 -180(2) . . . . ?
C222 C223 C224 N220 -5(3) . . . . ?
C230 C225 C226 C227 -2(3) . . . . ?
N222 C225 C226 C227 174.7(18) . . . . ?
C225 C226 C227 C228 -2(3) . . . . ?
C226 C227 C228 C229 4(3) . . . . ?
C226 C227 C228 C231 -175(2) . . . . ?
C227 C228 C229 C230 -2(3) . . . . ?
C231 C228 C229 C230 177(2) . . . . ?
C228 C229 C230 C225 -1(3) . . . . ?
C226 C225 C230 C229 3(3) . . . . ?
N222 C225 C230 C229 -173.2(19) . . . . ?
C227 C228 C231 C232 20(4) . . . . ?
C229 C228 C231 C232 -159(2) . . . . ?
C227 C228 C231 C235 -164(2) . . . . ?
C229 C228 C231 C235 17(4) . . . . ?
C227 C228 C231 Fe20 109(2) . . . . ?
C229 C228 C231 Fe20 -70(2) . . . . ?
C235 C231 C232 C233 -1(3) . . . . ?
C228 C231 C232 C233 176(2) . . . . ?
Fe20 C231 C232 C233 58.7(17) . . . . ?
C235 C231 C232 Fe20 -59.3(14) . . . . ?
C228 C231 C232 Fe20 117(2) . . . . ?
C231 C232 C233 C234 1(3) . . . . ?
Fe20 C232 C233 C234 59.6(16) . . . . ?
C231 C232 C233 Fe20 -58.5(16) . . . . ?
C232 C233 C234 C235 -1(3) . . . . ?
Fe20 C233 C234 C235 58.5(17) . . . . ?
C232 C233 C234 Fe20 -59.7(16) . . . . ?
C233 C234 C235 C231 1(3) . . . . ?
Fe20 C234 C235 C231 60.4(17) . . . . ?
C233 C234 C235 Fe20 -59.6(17) . . . . ?
C232 C231 C235 C234 0(3) . . . . ?
C228 C231 C235 C234 -177(2) . . . . ?
Fe20 C231 C235 C234 -60.7(18) . . . . ?
C232 C231 C235 Fe20 60.6(15) . . . . ?
C228 C231 C235 Fe20 -116(2) . . . . ?
C221 C220 N220 C224 -4(3) . . . . ?
C221 C220 N220 Fe03 178.0(17) . . . . ?
C223 C224 N220 C220 3(2) . . . . ?
N221 C224 N220 C220 178.5(18) . . . . ?
C223 C224 N220 Fe03 -178.6(17) . . . . ?
N221 C224 N220 Fe03 -3.5(16) . . . . ?
C223 C224 N221 N222 -175.0(19) . . . . ?
N220 C224 N221 N222 10(2) . . . . ?
C224 N221 N222 C225 -179.5(15) . . . . ?
C224 N221 N222 Fe03 -12(2) . . . . ?
C226 C225 N222 N221 42(3) . . . . ?
C230 C225 N222 N221 -141.9(19) . . . . ?
C226 C225 N222 Fe03 -123.6(17) . . . . ?
C230 C225 N222 Fe03 53(3) . . . . ?
N300 C300 C301 C302 7(4) . . . . ?
C300 C301 C302 C303 -6(4) . . . . ?
C301 C302 C303 C304 2(4) . . . . ?
C302 C303 C304 N301 -177(2) . . . . ?
C302 C303 C304 N300 1(4) . . . . ?
C310 C305 C306 C307 -5(3) . . . . ?
N302 C305 C306 C307 -176.2(16) . . . . ?
C305 C306 C307 C308 6(3) . . . . ?
C306 C307 C308 C309 -2(3) . . . . ?
C306 C307 C308 C311 179.3(18) . . . . ?
C307 C308 C309 C310 -4(3) . . . . ?
C311 C308 C309 C310 175.3(16) . . . . ?
C308 C309 C310 C305 5(2) . . . . ?
C306 C305 C310 C309 -1(2) . . . . ?
N302 C305 C310 C309 170.6(14) . . . . ?
C307 C308 C311 C315 -164(2) . . . . ?
C309 C308 C311 C315 17(3) . . . . ?
C307 C308 C311 C312 21(3) . . . . ?
C309 C308 C311 C312 -157.7(19) . . . . ?
C307 C308 C311 Fe30 -69(2) . . . . ?
C309 C308 C311 Fe30 111.9(19) . . . . ?
C315 C311 C312 C313 -1(2) . . . . ?
C308 C311 C312 C313 175(2) . . . . ?
Fe30 C311 C312 C313 -60.9(16) . . . . ?
C315 C311 C312 Fe30 59.8(14) . . . . ?
C308 C311 C312 Fe30 -125(2) . . . . ?
C311 C312 C313 C314 2(3) . . . . ?
Fe30 C312 C313 C314 -59.0(17) . . . . ?
C311 C312 C313 Fe30 60.7(16) . . . . ?
C312 C313 C314 C315 -2(3) . . . . ?
Fe30 C313 C314 C315 -59.7(16) . . . . ?
C312 C313 C314 Fe30 58.2(16) . . . . ?
C313 C314 C315 C311 1(3) . . . . ?
Fe30 C314 C315 C311 -59.3(16) . . . . ?
C313 C314 C315 Fe30 60.1(16) . . . . ?
C312 C311 C315 C314 0(2) . . . . ?
C308 C311 C315 C314 -175(2) . . . . ?
Fe30 C311 C315 C314 59.3(16) . . . . ?
C312 C311 C315 Fe30 -59.1(14) . . . . ?
C308 C311 C315 Fe30 125(2) . . . . ?
C301 C300 N300 C304 -3(3) . . . . ?
C301 C300 N300 Fe01 177.9(16) . . . . ?
C303 C304 N300 C300 -1(3) . . . . ?
N301 C304 N300 C300 177.1(18) . . . . ?
C303 C304 N300 Fe01 178.1(18) . . . . ?
N301 C304 N300 Fe01 -4(2) . . . . ?
C303 C304 N301 N302 173(2) . . . . ?
N300 C304 N301 N302 -5(3) . . . . ?
C304 N301 N302 C305 -180.0(16) . . . . ?
C304 N301 N302 Fe01 12(2) . . . . ?
C306 C305 N302 N301 -45(2) . . . . ?
C310 C305 N302 N301 144.6(16) . . . . ?
C306 C305 N302 Fe01 122.4(15) . . . . ?
C310 C305 N302 Fe01 -48(2) . . . . ?
N320 C320 C321 C322 3(4) . . . . ?
C320 C321 C322 C323 -2(4) . . . . ?
C321 C322 C323 C324 0(3) . . . . ?
C322 C323 C324 N321 -178(2) . . . . ?
C322 C323 C324 N320 1(3) . . . . ?
C330 C325 C326 C327 4(3) . . . . ?
N322 C325 C326 C327 -176.0(19) . . . . ?
C325 C326 C327 C328 -3(3) . . . . ?
C326 C327 C328 C329 1(3) . . . . ?
C326 C327 C328 C331 -175(2) . . . . ?
C327 C328 C329 C330 0(4) . . . . ?
C331 C328 C329 C330 176(2) . . . . ?
C328 C329 C330 C325 1(3) . . . . ?
C326 C325 C330 C329 -3(3) . . . . ?
N322 C325 C330 C329 177.0(19) . . . . ?
C329 C328 C331 C335 -31(4) . . . . ?
C327 C328 C331 C335 145(3) . . . . ?
C329 C328 C331 C332 164(3) . . . . ?
C327 C328 C331 C332 -20(4) . . . . ?
C329 C328 C331 Fe30 -112(2) . . . . ?
C327 C328 C331 Fe30 64(3) . . . . ?
C335 C331 C332 C333 6(3) . . . . ?
C328 C331 C332 C333 174(2) . . . . ?
Fe30 C331 C332 C333 63(2) . . . . ?
C335 C331 C332 Fe30 -56.9(17) . . . . ?
C328 C331 C332 Fe30 111(3) . . . . ?
C331 C332 C333 C334 -11(3) . . . . ?
Fe30 C332 C333 C334 52(2) . . . . ?
C331 C332 C333 Fe30 -63.3(19) . . . . ?
C332 C333 C334 C335 12(3) . . . . ?
Fe30 C333 C334 C335 67.3(18) . . . . ?
C332 C333 C334 Fe30 -55(2) . . . . ?
C312 Fe30 C334 C333 163(3) . . . . ?
C315 Fe30 C334 C333 -129.6(13) . . . . ?
C335 Fe30 C334 C333 114.1(18) . . . . ?
C314 Fe30 C334 C333 -87.3(15) . . . . ?
C313 Fe30 C334 C333 -55(3) . . . . ?
C332 Fe30 C334 C333 35.2(12) . . . . ?
C311 Fe30 C334 C333 -170.8(12) . . . . ?
C331 Fe30 C334 C333 78.2(13) . . . . ?
C312 Fe30 C334 C335 48(4) . . . . ?
C315 Fe30 C334 C335 116.3(12) . . . . ?
C314 Fe30 C334 C335 158.7(12) . . . . ?
C313 Fe30 C334 C335 -169.1(17) . . . . ?
C332 Fe30 C334 C335 -78.8(12) . . . . ?
C311 Fe30 C334 C335 75.2(15) . . . . ?
C333 Fe30 C334 C335 -114.1(18) . . . . ?
C331 Fe30 C334 C335 -35.9(10) . . . . ?
C333 C334 C335 C331 -9(3) . . . . ?
Fe30 C334 C335 C331 61(2) . . . . ?
C333 C334 C335 Fe30 -70(2) . . . . ?
C332 C331 C335 C334 2(3) . . . . ?
C328 C331 C335 C334 -167(2) . . . . ?
Fe30 C331 C335 C334 -55.5(18) . . . . ?
C332 C331 C335 Fe30 57.4(17) . . . . ?
C328 C331 C335 Fe30 -111(2) . . . . ?
C321 C320 N320 C324 -2(3) . . . . ?
C321 C320 N320 Fe03 -173.2(18) . . . . ?
N321 C324 N320 C320 178.6(18) . . . . ?
C323 C324 N320 C320 0(3) . . . . ?
N321 C324 N320 Fe03 -8(2) . . . . ?
C323 C324 N320 Fe03 172.8(17) . . . . ?
C323 C324 N321 N322 -170(2) . . . . ?
N320 C324 N321 N322 11(3) . . . . ?
C324 N321 N322 C325 -176.5(17) . . . . ?
C324 N321 N322 Fe03 -9(2) . . . . ?
C326 C325 N322 N321 -141.9(19) . . . . ?
C330 C325 N322 N321 38(3) . . . . ?
C326 C325 N322 Fe03 52(3) . . . . ?
C330 C325 N322 Fe03 -128.2(16) . . . . ?
N400 C400 C401 C402 1(4) . . . . ?
C400 C401 C402 C403 3(4) . . . . ?
C401 C402 C403 C404 -8(4) . . . . ?
C402 C403 C404 N401 -177(2) . . . . ?
C402 C403 C404 N400 10(4) . . . . ?
N402 C405 C406 C407 177(2) . . . . ?
C410 C405 C406 C407 -9(4) . . . . ?
C405 C406 C407 C408 3(4) . . . . ?
C406 C407 C408 C409 0(4) . . . . ?
C406 C407 C408 C411 -174(2) . . . . ?
C407 C408 C409 C410 2(4) . . . . ?
C411 C408 C409 C410 177(2) . . . . ?
C408 C409 C410 C405 -9(4) . . . . ?
C406 C405 C410 C409 11(4) . . . . ?
N402 C405 C410 C409 -175(2) . . . . ?
C409 C408 C411 C415 9(5) . . . . ?
C407 C408 C411 C415 -177(3) . . . . ?
C409 C408 C411 C412 -175(3) . . . . ?
C407 C408 C411 C412 -1(5) . . . . ?
C409 C408 C411 Fe40 100(3) . . . . ?
C407 C408 C411 Fe40 -86(3) . . . . ?
C415 C411 C412 C413 -4(3) . . . . ?
C408 C411 C412 C413 179(3) . . . . ?
Fe40 C411 C412 C413 -65(2) . . . . ?
C415 C411 C412 Fe40 60.7(18) . . . . ?
C408 C411 C412 Fe40 -116(3) . . . . ?
C411 C412 C413 C414 9(4) . . . . ?
Fe40 C412 C413 C414 -55(2) . . . . ?
C411 C412 C413 Fe40 64(2) . . . . ?
C412 C413 C414 C415 -10(4) . . . . ?
Fe40 C413 C414 C415 -64(2) . . . . ?
C412 C413 C414 Fe40 54(2) . . . . ?
C413 C414 C415 C411 8(4) . . . . ?
Fe40 C414 C415 C411 -57(2) . . . . ?
C413 C414 C415 Fe40 65(2) . . . . ?
C412 C411 C415 C414 -2(3) . . . . ?
C408 C411 C415 C414 175(3) . . . . ?
Fe40 C411 C415 C414 55(2) . . . . ?
C412 C411 C415 Fe40 -57.5(19) . . . . ?
C408 C411 C415 Fe40 119(3) . . . . ?
C401 C400 N400 C404 0(4) . . . . ?
C401 C400 N400 Fe03 -169.5(18) . . . . ?
C403 C404 N400 C400 -5(3) . . . . ?
N401 C404 N400 C400 -179(2) . . . . ?
C403 C404 N400 Fe03 165.9(18) . . . . ?
N401 C404 N400 Fe03 -8(3) . . . . ?
C403 C404 N401 N402 -174(2) . . . . ?
N400 C404 N401 N402 0(3) . . . . ?
C404 N401 N402 C405 178(2) . . . . ?
C404 N401 N402 Fe03 8(3) . . . . ?
C406 C405 N402 N401 143(2) . . . . ?
C410 C405 N402 N401 -30(3) . . . . ?
C406 C405 N402 Fe03 -48(3) . . . . ?
C410 C405 N402 Fe03 138.2(19) . . . . ?
N420 C420 C421 C422 1(5) . . . . ?
C420 C421 C422 C423 -1(5) . . . . ?
C421 C422 C423 C424 0(5) . . . . ?
C422 C423 C424 N421 180(3) . . . . ?
C422 C423 C424 N420 1(5) . . . . ?
C430 C425 C426 C427 -1(3) . . . . ?
N422 C425 C426 C427 178.5(19) . . . . ?
C425 C426 C427 C428 0(3) . . . . ?
C426 C427 C428 C429 0(4) . . . . ?
C426 C427 C428 C431 -179(2) . . . . ?
C427 C428 C429 C430 0(4) . . . . ?
C431 C428 C429 C430 178(2) . . . . ?
C428 C429 C430 C425 0(4) . . . . ?
C426 C425 C430 C429 0(3) . . . . ?
N422 C425 C430 C429 -179(2) . . . . ?
C429 C428 C431 C435 9(4) . . . . ?
C427 C428 C431 C435 -173(3) . . . . ?
C429 C428 C431 C432 -169(2) . . . . ?
C427 C428 C431 C432 10(4) . . . . ?
C429 C428 C431 Fe40 -82(3) . . . . ?
C427 C428 C431 Fe40 97(3) . . . . ?
C435 C431 C432 C433 0(3) . . . . ?
C428 C431 C432 C433 178(3) . . . . ?
Fe40 C431 C432 C433 60.4(17) . . . . ?
C435 C431 C432 Fe40 -60.9(18) . . . . ?
C428 C431 C432 Fe40 117(3) . . . . ?
C431 C432 C433 C434 1(3) . . . . ?
Fe40 C432 C433 C434 60(2) . . . . ?
C431 C432 C433 Fe40 -59.7(16) . . . . ?
C432 C433 C434 C435 -1(3) . . . . ?
Fe40 C433 C434 C435 58(2) . . . . ?
C432 C433 C434 Fe40 -59.0(18) . . . . ?
C433 C434 C435 C431 0(4) . . . . ?
Fe40 C434 C435 C431 58(2) . . . . ?
C433 C434 C435 Fe40 -58(2) . . . . ?
C432 C431 C435 C434 0(3) . . . . ?
C428 C431 C435 C434 -178(3) . . . . ?
Fe40 C431 C435 C434 -60(2) . . . . ?
C432 C431 C435 Fe40 59.7(16) . . . . ?
C428 C431 C435 Fe40 -118(3) . . . . ?
C421 C420 N420 C424 0(4) . . . . ?
C421 C420 N420 Fe08 174(2) . . . . ?
N421 C424 N420 C420 180(2) . . . . ?
C423 C424 N420 C420 -1(4) . . . . ?
N421 C424 N420 Fe08 5(3) . . . . ?
C423 C424 N420 Fe08 -177(2) . . . . ?
C423 C424 N421 N422 -178(3) . . . . ?
N420 C424 N421 N422 1(4) . . . . ?
C424 N421 N422 C425 -179(2) . . . . ?
C424 N421 N422 Fe08 -6(3) . . . . ?
C430 C425 N422 N421 -133(2) . . . . ?
C426 C425 N422 N421 48(3) . . . . ?
C430 C425 N422 Fe08 55(3) . . . . ?
C426 C425 N422 Fe08 -124.0(19) . . . . ?
N420 Fe08 N422 N421 7.1(18) . . . . ?
N500 Fe08 N422 N421 -81.2(19) . . . . ?
N620 Fe08 N422 N421 103.3(18) . . . . ?
N622 Fe08 N422 N421 -176.8(17) . . . . ?
N420 Fe08 N422 C425 178(2) . . . . ?
N500 Fe08 N422 C425 90(2) . . . . ?
N620 Fe08 N422 C425 -85.6(19) . . . . ?
N622 Fe08 N422 C425 -6(2) . . . . ?
N500 C500 C501 C502 -7(4) . . . . ?
C500 C501 C502 C503 4(4) . . . . ?
C501 C502 C503 C504 -3(4) . . . . ?
C502 C503 C504 N501 -177(2) . . . . ?
C502 C503 C504 N500 6(4) . . . . ?
C510 C505 C506 C507 -3(3) . . . . ?
N502 C505 C506 C507 -178.2(19) . . . . ?
C505 C506 C507 C508 -1(4) . . . . ?
C506 C507 C508 C509 3(3) . . . . ?
C506 C507 C508 C511 178(2) . . . . ?
C507 C508 C509 C510 -2(3) . . . . ?
C511 C508 C509 C510 -177(2) . . . . ?
C508 C509 C510 C505 -1(3) . . . . ?
C506 C505 C510 C509 3(3) . . . . ?
N502 C505 C510 C509 179.2(18) . . . . ?
C509 C508 C511 C512 -179(2) . . . . ?
C507 C508 C511 C512 6(4) . . . . ?
C509 C508 C511 C515 8(4) . . . . ?
C507 C508 C511 C515 -166(2) . . . . ?
C509 C508 C511 Fe50 94(2) . . . . ?
C507 C508 C511 Fe50 -81(2) . . . . ?
C515 C511 C512 C513 -2(2) . . . . ?
C508 C511 C512 C513 -176.0(19) . . . . ?
Fe50 C511 C512 C513 -60.5(13) . . . . ?
C515 C511 C512 Fe50 58.3(15) . . . . ?
C508 C511 C512 Fe50 -115(2) . . . . ?
C511 C512 C513 C514 2(2) . . . . ?
Fe50 C512 C513 C514 -59.0(11) . . . . ?
C511 C512 C513 Fe50 60.7(15) . . . . ?
C512 C513 C514 C515 0(2) . . . . ?
Fe50 C513 C514 C515 -59.8(15) . . . . ?
C512 C513 C514 Fe50 59.4(11) . . . . ?
C513 C514 C515 C511 -1(3) . . . . ?
Fe50 C514 C515 C511 -62.1(16) . . . . ?
C513 C514 C515 Fe50 61.0(13) . . . . ?
C512 C511 C515 C514 2(3) . . . . ?
C508 C511 C515 C514 176(2) . . . . ?
Fe50 C511 C515 C514 61.3(17) . . . . ?
C512 C511 C515 Fe50 -59.3(15) . . . . ?
C508 C511 C515 Fe50 114(2) . . . . ?
C501 C500 N500 C504 9(3) . . . . ?
C501 C500 N500 Fe08 -171.9(18) . . . . ?
N501 C504 N500 C500 174.9(19) . . . . ?
C503 C504 N500 C500 -8(3) . . . . ?
N501 C504 N500 Fe08 -5(2) . . . . ?
C503 C504 N500 Fe08 172.5(19) . . . . ?
C503 C504 N501 N502 178(2) . . . . ?
N500 C504 N501 N502 -5(3) . . . . ?
C504 N501 N502 C505 -179.0(18) . . . . ?
C504 N501 N502 Fe08 12(3) . . . . ?
C510 C505 N502 N501 146.8(18) . . . . ?
C506 C505 N502 N501 -38(3) . . . . ?
C510 C505 N502 Fe08 -46(3) . . . . ?
C506 C505 N502 Fe08 129.4(18) . . . . ?
N520 C520 C521 C522 1(4) . . . . ?
C520 C521 C522 C523 -1(4) . . . . ?
C521 C522 C523 C524 1(4) . . . . ?
C522 C523 C524 N521 174(2) . . . . ?
C522 C523 C524 N520 0(4) . . . . ?
C530 C525 C526 C527 -4(3) . . . . ?
N522 C525 C526 C527 176.6(19) . . . . ?
C525 C526 C527 C528 3(3) . . . . ?
C526 C527 C528 C529 -1(3) . . . . ?
C526 C527 C528 C531 -173.6(19) . . . . ?
C527 C528 C529 C530 1(3) . . . . ?
C531 C528 C529 C530 173(2) . . . . ?
C528 C529 C530 C525 -2(3) . . . . ?
C526 C525 C530 C529 3(3) . . . . ?
N522 C525 C530 C529 -177.0(19) . . . . ?
C529 C528 C531 C532 164(2) . . . . ?
C527 C528 C531 C532 -24(4) . . . . ?
C529 C528 C531 C535 -17(4) . . . . ?
C527 C528 C531 C535 155(2) . . . . ?
C529 C528 C531 Fe50 -109(2) . . . . ?
C527 C528 C531 Fe50 63(2) . . . . ?
C535 C531 C532 C533 -1(3) . . . . ?
C528 C531 C532 C533 178(2) . . . . ?
Fe50 C531 C532 C533 61.0(16) . . . . ?
C535 C531 C532 Fe50 -62.2(14) . . . . ?
C528 C531 C532 Fe50 117(2) . . . . ?
C531 C532 C533 C534 1(3) . . . . ?
Fe50 C532 C533 C534 61.6(15) . . . . ?
C531 C532 C533 Fe50 -60.4(16) . . . . ?
C532 C533 C534 C535 -1(2) . . . . ?
Fe50 C533 C534 C535 58.1(14) . . . . ?
C532 C533 C534 Fe50 -58.7(15) . . . . ?
C533 C534 C535 C531 0(2) . . . . ?
Fe50 C534 C535 C531 57.3(15) . . . . ?
C533 C534 C535 Fe50 -57.5(15) . . . . ?
C532 C531 C535 C534 1(2) . . . . ?
C528 C531 C535 C534 -178(2) . . . . ?
Fe50 C531 C535 C534 -59.0(14) . . . . ?
C532 C531 C535 Fe50 59.9(14) . . . . ?
C528 C531 C535 Fe50 -119(2) . . . . ?
C521 C520 N520 C524 0(4) . . . . ?
C521 C520 N520 Fe04 -178.1(19) . . . . ?
C523 C524 N520 C520 0(4) . . . . ?
N521 C524 N520 C520 -175(2) . . . . ?
C523 C524 N520 Fe04 178(2) . . . . ?
N521 C524 N520 Fe04 3(3) . . . . ?
C523 C524 N521 N522 -173(2) . . . . ?
N520 C524 N521 N522 1(3) . . . . ?
C524 N521 N522 C525 -176.8(18) . . . . ?
C524 N521 N522 Fe04 -6(2) . . . . ?
C526 C525 N522 N521 -145(2) . . . . ?
C530 C525 N522 N521 36(3) . . . . ?
C526 C525 N522 Fe04 46(3) . . . . ?
C530 C525 N522 Fe04 -134.3(17) . . . . ?
N600 C600 C601 C602 5(3) . . . . ?
C600 C601 C602 C603 0(3) . . . . ?
C601 C602 C603 C604 -5(3) . . . . ?
C602 C603 C604 N601 -178.9(19) . . . . ?
C602 C603 C604 N600 5(3) . . . . ?
C610 C605 C606 C607 0(3) . . . . ?
N602 C605 C606 C607 177(2) . . . . ?
C605 C606 C607 C608 0(4) . . . . ?
C606 C607 C608 C609 0(4) . . . . ?
C606 C607 C608 C611 -180(2) . . . . ?
C607 C608 C609 C610 -1(4) . . . . ?
C611 C608 C609 C610 179(2) . . . . ?
C608 C609 C610 C605 0(4) . . . . ?
C606 C605 C610 C609 0(3) . . . . ?
N602 C605 C610 C609 -177(2) . . . . ?
C609 C608 C611 C615 12(4) . . . . ?
C607 C608 C611 C615 -168(2) . . . . ?
C609 C608 C611 C612 -160(2) . . . . ?
C607 C608 C611 C612 20(4) . . . . ?
C609 C608 C611 Fe60 -76(3) . . . . ?
C607 C608 C611 Fe60 104(2) . . . . ?
C615 C611 C612 C613 4(3) . . . . ?
C608 C611 C612 C613 178(2) . . . . ?
Fe60 C611 C612 C613 64(2) . . . . ?
C615 C611 C612 Fe60 -60.3(17) . . . . ?
C608 C611 C612 Fe60 113(2) . . . . ?
C611 C612 C613 C614 -3(3) . . . . ?
Fe60 C612 C613 C614 60(2) . . . . ?
C611 C612 C613 Fe60 -63.0(18) . . . . ?
C612 C613 C614 C615 0(3) . . . . ?
Fe60 C613 C614 C615 57.4(19) . . . . ?
C612 C613 C614 Fe60 -57(2) . . . . ?
C613 C614 C615 C611 3(3) . . . . ?
Fe60 C614 C615 C611 61.2(19) . . . . ?
C613 C614 C615 Fe60 -59(2) . . . . ?
C612 C611 C615 C614 -4(3) . . . . ?
C608 C611 C615 C614 -177(2) . . . . ?
Fe60 C611 C615 C614 -63.2(19) . . . . ?
C612 C611 C615 Fe60 59.0(17) . . . . ?
C608 C611 C615 Fe60 -114(3) . . . . ?
C601 C600 N600 C604 -5(3) . . . . ?
C601 C600 N600 Fe04 174.2(15) . . . . ?
C603 C604 N600 C600 0(3) . . . . ?
N601 C604 N600 C600 -176.5(17) . . . . ?
C603 C604 N600 Fe04 -179.4(14) . . . . ?
N601 C604 N600 Fe04 4(2) . . . . ?
C603 C604 N601 N602 -171.3(17) . . . . ?
N600 C604 N601 N602 5(3) . . . . ?
C604 N601 N602 C605 -176.1(17) . . . . ?
C604 N601 N602 Fe04 -12(2) . . . . ?
C606 C605 N602 N601 40(3) . . . . ?
C610 C605 N602 N601 -143(2) . . . . ?
C606 C605 N602 Fe04 -121.4(18) . . . . ?
C610 C605 N602 Fe04 56(3) . . . . ?
N620 C620 C621 C622 -7(3) . . . . ?
C620 C621 C622 C623 1(4) . . . . ?
C621 C622 C623 C624 1(4) . . . . ?
C622 C623 C624 N621 -180(2) . . . . ?
C622 C623 C624 N620 3(3) . . . . ?
C630 C625 C626 C627 3(3) . . . . ?
N622 C625 C626 C627 -179.2(18) . . . . ?
C625 C626 C627 C628 -1(4) . . . . ?
C626 C627 C628 C629 0(4) . . . . ?
C626 C627 C628 C631 177(2) . . . . ?
C627 C628 C629 C630 -2(4) . . . . ?
C631 C628 C629 C630 -179(2) . . . . ?
C628 C629 C630 C625 4(3) . . . . ?
C626 C625 C630 C629 -5(3) . . . . ?
N622 C625 C630 C629 177.2(17) . . . . ?
C629 C628 C631 C632 159(3) . . . . ?
C627 C628 C631 C632 -18(4) . . . . ?
C629 C628 C631 C635 -13(4) . . . . ?
C627 C628 C631 C635 170(3) . . . . ?
C629 C628 C631 Fe60 -106(3) . . . . ?
C627 C628 C631 Fe60 78(3) . . . . ?
C635 C631 C632 C633 1(3) . . . . ?
C628 C631 C632 C633 -173(3) . . . . ?
Fe60 C631 C632 C633 62(2) . . . . ?
C635 C631 C632 Fe60 -61.3(18) . . . . ?
C628 C631 C632 Fe60 125(3) . . . . ?
C631 C632 C633 C634 -1(4) . . . . ?
Fe60 C632 C633 C634 58(2) . . . . ?
C631 C632 C633 Fe60 -59(2) . . . . ?
C632 C633 C634 C635 1(4) . . . . ?
Fe60 C633 C634 C635 58(2) . . . . ?
C632 C633 C634 Fe60 -57(2) . . . . ?
C633 C634 C635 C631 -1(4) . . . . ?
Fe60 C634 C635 C631 60(2) . . . . ?
C633 C634 C635 Fe60 -61(2) . . . . ?
C632 C631 C635 C634 0(3) . . . . ?
C628 C631 C635 C634 174(3) . . . . ?
Fe60 C631 C635 C634 -62(2) . . . . ?
C632 C631 C635 Fe60 62.4(18) . . . . ?
C628 C631 C635 Fe60 -124(3) . . . . ?
C621 C620 N620 C624 9(2) . . . . ?
C621 C620 N620 Fe08 -173.0(15) . . . . ?
N621 C624 N620 C620 174.7(11) . . . . ?
C623 C624 N620 C620 -8(2) . . . . ?
N621 C624 N620 Fe08 -3.3(16) . . . . ?
C623 C624 N620 Fe08 174.5(17) . . . . ?
C623 C624 N621 N622 171.5(16) . . . . ?
N620 C624 N621 N622 -10.7(16) . . . . ?
C624 N621 N622 C625 -177.9(12) . . . . ?
C624 N621 N622 Fe08 19.7(8) . . . . ?
C626 C625 N622 N621 -33(2) . . . . ?
C630 C625 N622 N621 145.2(13) . . . . ?
C626 C625 N622 Fe08 127.0(16) . . . . ?
C630 C625 N622 Fe08 -55.1(19) . . . . ?
S2 N1 S1 O2 -16.1 . . . . ?
S2 N1 S1 O1 -161.5 . . . . ?
S2 N1 S1 C1 92.6 . . . . ?
O2 S1 C1 F3 -62.9 . . . . ?
O1 S1 C1 F3 64.9 . . . . ?
N1 S1 C1 F3 177.7 . . . . ?
O2 S1 C1 F2 64.3 . . . . ?
O1 S1 C1 F2 -168.0 . . . . ?
N1 S1 C1 F2 -55.1 . . . . ?
O2 S1 C1 F1 -179.7 . . . . ?
O1 S1 C1 F1 -52.0 . . . . ?
N1 S1 C1 F1 60.8 . . . . ?
S1 N1 S2 O4 -14.2 . . . . ?
S1 N1 S2 O3 -158.8 . . . . ?
S1 N1 S2 C2 101.9 . . . . ?
O4 S2 C2 F6 -58.3 . . . . ?
O3 S2 C2 F6 78.0 . . . . ?
N1 S2 C2 F6 -175.3 . . . . ?
O4 S2 C2 F5 64.8 . . . . ?
O3 S2 C2 F5 -158.9 . . . . ?
N1 S2 C2 F5 -52.2 . . . . ?
O4 S2 C2 F4 179.3 . . . . ?
O3 S2 C2 F4 -44.4 . . . . ?
N1 S2 C2 F4 62.3 . . . . ?
S12 N11 S11 O12 0.3 . . . . ?
S12 N11 S11 O11 143.2 . . . . ?
S12 N11 S11 C11 -107.6 . . . . ?
O12 S11 C11 F12 65.7 . . . . ?
O11 S11 C11 F12 -70.2 . . . . ?
N11 S11 C11 F12 -179.1 . . . . ?
O12 S11 C11 F13 -61.6 . . . . ?
O11 S11 C11 F13 162.6 . . . . ?
N11 S11 C11 F13 53.7 . . . . ?
O12 S11 C11 F11 -174.5 . . . . ?
O11 S11 C11 F11 49.6 . . . . ?
N11 S11 C11 F11 -59.3 . . . . ?
S11 N11 S12 O13 158.4 . . . . ?
S11 N11 S12 O14 24.7 . . . . ?
S11 N11 S12 C12 -89.7 . . . . ?
O13 S12 C12 F16 -56.5 . . . . ?
O14 S12 C12 F16 76.4 . . . . ?
N11 S12 C12 F16 -168.4 . . . . ?
O13 S12 C12 F15 177.4 . . . . ?
O14 S12 C12 F15 -49.7 . . . . ?
N11 S12 C12 F15 65.5 . . . . ?
O13 S12 C12 F14 61.8 . . . . ?
O14 S12 C12 F14 -165.3 . . . . ?
N11 S12 C12 F14 -50.1 . . . . ?
S22 N21 S21 O21 -27.8 . . . . ?
S22 N21 S21 O22 -166.5 . . . . ?
S22 N21 S21 C21 88.2 . . . . ?
O21 S21 C21 F21 50.9 . . . . ?
O22 S21 C21 F21 -174.4 . . . . ?
N21 S21 C21 F21 -67.7 . . . . ?
O21 S21 C21 F22 171.7 . . . . ?
O22 S21 C21 F22 -53.6 . . . . ?
N21 S21 C21 F22 53.0 . . . . ?
O21 S21 C21 F23 -67.0 . . . . ?
O22 S21 C21 F23 67.7 . . . . ?
N21 S21 C21 F23 174.3 . . . . ?
S21 N21 S22 O24 -154.0 . . . . ?
S21 N21 S22 O23 -21.1 . . . . ?
S21 N21 S22 C22 96.4 . . . . ?
O24 S22 C22 F26 61.6 . . . . ?
O23 S22 C22 F26 -68.6 . . . . ?
N21 S22 C22 F26 169.4 . . . . ?
O24 S22 C22 F25 -63.5 . . . . ?
O23 S22 C22 F25 166.3 . . . . ?
N21 S22 C22 F25 44.2 . . . . ?
O24 S22 C22 F24 -176.2 . . . . ?
O23 S22 C22 F24 53.6 . . . . ?
N21 S22 C22 F24 -68.5 . . . . ?
S32 N31 S31 O32 -8.7 . . . . ?
S32 N31 S31 O31 135.9 . . . . ?
S32 N31 S31 C31 -117.9 . . . . ?
O32 S31 C31 F31 54.2 . . . . ?
O31 S31 C31 F31 -78.2 . . . . ?
N31 S31 C31 F31 174.8 . . . . ?
O32 S31 C31 F32 -75.7 . . . . ?
O31 S31 C31 F32 151.9 . . . . ?
N31 S31 C31 F32 44.9 . . . . ?
O32 S31 C31 F33 178.6 . . . . ?
O31 S31 C31 F33 46.2 . . . . ?
N31 S31 C31 F33 -60.8 . . . . ?
S31 N31 S32 O33 19.3 . . . . ?
S31 N31 S32 O34 154.6 . . . . ?
S31 N31 S32 C32 -95.2 . . . . ?
O33 S32 C32 F36 63.2 . . . . ?
O34 S32 C32 F36 -63.5 . . . . ?
N31 S32 C32 F36 -175.5 . . . . ?
O33 S32 C32 F34 -55.8 . . . . ?
O34 S32 C32 F34 177.5 . . . . ?
N31 S32 C32 F34 65.5 . . . . ?
O33 S32 C32 F35 -173.8 . . . . ?
O34 S32 C32 F35 59.5 . . . . ?
N31 S32 C32 F35 -52.5 . . . . ?
S42 N41 S41 O42 141.3 . . . . ?
S42 N41 S41 O41 -7.5 . . . . ?
S42 N41 S41 C41 -114.5 . . . . ?
O42 S41 C41 F42 -71.1 . . . . ?
O41 S41 C41 F42 61.2 . . . . ?
N41 S41 C41 F42 -179.3 . . . . ?
O42 S41 C41 F43 173.3 . . . . ?
O41 S41 C41 F43 -54.4 . . . . ?
N41 S41 C41 F43 65.1 . . . . ?
O42 S41 C41 F41 54.1 . . . . ?
O41 S41 C41 F41 -173.7 . . . . ?
N41 S41 C41 F41 -54.2 . . . . ?
S41 N41 S42 O44 161.2 . . . . ?
S41 N41 S42 O43 24.7 . . . . ?
S41 N41 S42 C42 -81.7 . . . . ?
O44 S42 C42 F44 -66.7 . . . . ?
O43 S42 C42 F44 65.8 . . . . ?
N41 S42 C42 F44 -175.1 . . . . ?
O44 S42 C42 F46 -175.7 . . . . ?
O43 S42 C42 F46 -43.3 . . . . ?
N41 S42 C42 F46 75.9 . . . . ?
O44 S42 C42 F45 66.8 . . . . ?
O43 S42 C42 F45 -160.7 . . . . ?
N41 S42 C42 F45 -41.6 . . . . ?
S42A N41A S41A O41A -106.7 . . . . ?
S42A N41A S41A O42A 17.0 . . . . ?
S42A N41A S41A C41A 121.7 . . . . ?
O41A S41A C41A F42A -65.4 . . . . ?
O42A S41A C41A F42A -178.8 . . . . ?
N41A S41A C41A F42A 68.9 . . . . ?
O41A S41A C41A F41A 171.8 . . . . ?
O42A S41A C41A F41A 58.4 . . . . ?
N41A S41A C41A F41A -53.9 . . . . ?
O41A S41A C41A F43A 55.9 . . . . ?
O42A S41A C41A F43A -57.5 . . . . ?
N41A S41A C41A F43A -169.8 . . . . ?
S41A N41A S42A O44A 129.7 . . . . ?
S41A N41A S42A O43A -107.5 . . . . ?
S41A N41A S42A C42A 8.3 . . . . ?
O44A S42A C42A F46A -60.6 . . . . ?
O43A S42A C42A F46A 176.6 . . . . ?
N41A S42A C42A F46A 60.7 . . . . ?
O44A S42A C42A F45A 175.6 . . . . ?
O43A S42A C42A F45A 52.8 . . . . ?
N41A S42A C42A F45A -63.1 . . . . ?
O44A S42A C42A F44A 64.4 . . . . ?
O43A S42A C42A F44A -58.4 . . . . ?
N41A S42A C42A F44A -174.3 . . . . ?
S52 N51 S51 O52 -23.4 . . . . ?
S52 N51 S51 O51 115.5 . . . . ?
S52 N51 S51 C51 -135.4 . . . . ?
O52 S51 C51 F52 92.0 . . . . ?
O51 S51 C51 F52 -51.8 . . . . ?
N51 S51 C51 F52 -157.3 . . . . ?
O52 S51 C51 F53 -37.6 . . . . ?
O51 S51 C51 F53 178.7 . . . . ?
N51 S51 C51 F53 73.2 . . . . ?
O52 S51 C51 F51 -146.5 . . . . ?
O51 S51 C51 F51 69.7 . . . . ?
N51 S51 C51 F51 -35.7 . . . . ?
S51 N51 S52 O53 -153.5 . . . . ?
S51 N51 S52 O54 -23.6 . . . . ?
S51 N51 S52 C52 92.0 . . . . ?
O53 S52 C52 F55 149.0 . . . . ?
O54 S52 C52 F55 19.7 . . . . ?
N51 S52 C52 F55 -94.0 . . . . ?
O53 S52 C52 F54 -82.4 . . . . ?
O54 S52 C52 F54 148.3 . . . . ?
N51 S52 C52 F54 34.6 . . . . ?
O53 S52 C52 F56 29.8 . . . . ?
O54 S52 C52 F56 -99.5 . . . . ?
N51 S52 C52 F56 146.8 . . . . ?
S52A N51A S51A O52A -58.5 . . . . ?
S52A N51A S51A O51A 178.7 . . . . ?
S52A N51A S51A C51A 69.6 . . . . ?
S52A N51A S51A F56A 24.8 . . . . ?
O52A S51A C51A F51A 13.2 . . . . ?
O51A S51A C51A F51A 141.3 . . . . ?
N51A S51A C51A F51A -111.2 . . . . ?
F56A S51A C51A F51A -43.9 . . . . ?
O52A S51A C51A F52A -108.3 . . . . ?
O51A S51A C51A F52A 19.8 . . . . ?
N51A S51A C51A F52A 127.3 . . . . ?
F56A S51A C51A F52A -165.4 . . . . ?
O52A S51A C51A F53A 135.9 . . . . ?
O51A S51A C51A F53A -96.0 . . . . ?
N51A S51A C51A F53A 11.5 . . . . ?
F56A S51A C51A F53A 78.8 . . . . ?
O52A S51A C51A F56A 57.1 . . . . ?
O51A S51A C51A F56A -174.8 . . . . ?
N51A S51A C51A F56A -67.3 . . . . ?
F52A C51A F51A F56A 173.3 . . . . ?
F53A C51A F51A F56A -71.0 . . . . ?
S51A C51A F51A F56A 52.6 . . . . ?
S51A N51A S52A O53A 88.6 . . . . ?
S51A N51A S52A O54A -140.0 . . . . ?
S51A N51A S52A C52A -28.3 . . . . ?
O53A S52A C52A F54A 16.5 . . . . ?
O54A S52A C52A F54A -117.7 . . . . ?
N51A S52A C52A F54A 131.2 . . . . ?
O53A S52A C52A F55A 148.7 . . . . ?
O54A S52A C52A F55A 14.5 . . . . ?
N51A S52A C52A F55A -96.6 . . . . ?
O53A S52A C52A F56A -100.1 . . . . ?
O54A S52A C52A F56A 125.7 . . . . ?
N51A S52A C52A F56A 14.5 . . . . ?
F54A C52A F56A F51A 78.5 . . . . ?
F55A C52A F56A F51A -51.9 . . . . ?
S52A C52A F56A F51A -168.4 . . . . ?
F54A C52A F56A C51A 173.9 . . . . ?
F55A C52A F56A C51A 43.6 . . . . ?
S52A C52A F56A C51A -73.0 . . . . ?
F54A C52A F56A S51A -112.7 . . . . ?
F55A C52A F56A S51A 116.9 . . . . ?
S52A C52A F56A S51A 0.4 . . . . ?
C51A F51A F56A C52A 128.1 . . . . ?
C51A F51A F56A S51A -42.0 . . . . ?
F51A C51A F56A C52A -136.1 . . . . ?
F52A C51A F56A C52A -163.0 . . . . ?
F53A C51A F56A C52A -18.5 . . . . ?
S51A C51A F56A C52A 96.0 . . . . ?
F52A C51A F56A F51A -26.9 . . . . ?
F53A C51A F56A F51A 117.6 . . . . ?
S51A C51A F56A F51A -127.9 . . . . ?
F51A C51A F56A S51A 127.9 . . . . ?
F52A C51A F56A S51A 101.0 . . . . ?
F53A C51A F56A S51A -114.5 . . . . ?
S62 N61 S61 O61 16.8 . . . . ?
S62 N61 S61 O62 160.5 . . . . ?
S62 N61 S61 C61 -93.7 . . . . ?
O61 S61 C61 F62 61.6 . . . . ?
O62 S61 C61 F62 -76.0 . . . . ?
N61 S61 C61 F62 177.8 . . . . ?
O61 S61 C61 F63 -66.6 . . . . ?
O62 S61 C61 F63 155.7 . . . . ?
N61 S61 C61 F63 49.6 . . . . ?
O61 S61 C61 F61 174.4 . . . . ?
O62 S61 C61 F61 36.7 . . . . ?
N61 S61 C61 F61 -69.4 . . . . ?
S61 N61 S62 O64 -161.3 . . . . ?
S61 N61 S62 O63 -32.5 . . . . ?
S61 N61 S62 C62 80.8 . . . . ?
O64 S62 C62 F64 -64.3 . . . . ?
O63 S62 C62 F64 170.9 . . . . ?
N61 S62 C62 F64 51.5 . . . . ?
O64 S62 C62 F66 50.8 . . . . ?
O63 S62 C62 F66 -74.0 . . . . ?
N61 S62 C62 F66 166.6 . . . . ?
O64 S62 C62 F65 176.3 . . . . ?
O63 S62 C62 F65 51.5 . . . . ?
N61 S62 C62 F65 -67.9 . . . . ?
S62A N61A S61A O62A -124.8 . . . . ?
S62A N61A S61A O61A -2.2 . . . . ?
S62A N61A S61A C61A 106.9 . . . . ?
O62A S61A C61A F61A -69.8 . . . . ?
O61A S61A C61A F61A 166.0 . . . . ?
N61A S61A C61A F61A 57.2 . . . . ?
O62A S61A C61A F63A 50.2 . . . . ?
O61A S61A C61A F63A -74.0 . . . . ?
N61A S61A C61A F63A 177.2 . . . . ?
O62A S61A C61A F62A 170.2 . . . . ?
O61A S61A C61A F62A 46.0 . . . . ?
N61A S61A C61A F62A -62.8 . . . . ?
S61A N61A S62A O63A -165.0 . . . . ?
S61A N61A S62A O64A -34.1 . . . . ?
S61A N61A S62A C62A 81.0 . . . . ?
O63A S62A C62A F65A 71.3 . . . . ?
O64A S62A C62A F65A -57.6 . . . . ?
N61A S62A C62A F65A -175.3 . . . . ?
O63A S62A C62A F66A -47.8 . . . . ?
O64A S62A C62A F66A -176.8 . . . . ?
N61A S62A C62A F66A 65.6 . . . . ?
O63A S62A C62A F64A -161.5 . . . . ?
O64A S62A C62A F64A 69.6 . . . . ?
N61A S62A C62A F64A -48.1 . . . . ?
S72 N71 S71 O71 113.5 . . . . ?
S72 N71 S71 O72 -26.8 . . . . ?
S72 N71 S71 C71 -142.7 . . . . ?
O71 S71 C71 F73 -85.2 . . . . ?
O72 S71 C71 F73 44.2 . . . . ?
N71 S71 C71 F73 158.9 . . . . ?
O71 S71 C71 F71 151.5 . . . . ?
O72 S71 C71 F71 -79.0 . . . . ?
N71 S71 C71 F71 35.7 . . . . ?
O71 S71 C71 F72 38.9 . . . . ?
O72 S71 C71 F72 168.4 . . . . ?
N71 S71 C71 F72 -76.9 . . . . ?
S71 N71 S72 O73 -31.7 . . . . ?
S71 N71 S72 O74 -164.9 . . . . ?
S71 N71 S72 C72 83.8 . . . . ?
O73 S72 C72 F76 39.7 . . . . ?
O74 S72 C72 F76 174.4 . . . . ?
N71 S72 C72 F76 -72.4 . . . . ?
O73 S72 C72 F74 163.5 . . . . ?
O74 S72 C72 F74 -61.8 . . . . ?
N71 S72 C72 F74 51.3 . . . . ?
O73 S72 C72 F75 -81.2 . . . . ?
O74 S72 C72 F75 53.5 . . . . ?
N71 S72 C72 F75 166.7 . . . . ?
S72A N71A S71A O71A -75.0 . . . . ?
S72A N71A S71A O72A 43.9 . . . . ?
S72A N71A S71A C71A 165.1 . . . . ?
O71A S71A C71A F71A -39.6 . . . . ?
O72A S71A C71A F71A -160.3 . . . . ?
N71A S71A C71A F71A 79.8 . . . . ?
O71A S71A C71A F73A 177.7 . . . . ?
O72A S71A C71A F73A 57.0 . . . . ?
N71A S71A C71A F73A -62.9 . . . . ?
O71A S71A C71A F72A 67.4 . . . . ?
O72A S71A C71A F72A -53.3 . . . . ?
N71A S71A C71A F72A -173.2 . . . . ?
S71A N71A S72A O74A -97.9 . . . . ?
S71A N71A S72A O73A 26.8 . . . . ?
S71A N71A S72A C72A 146.5 . . . . ?
O74A S72A C72A F75A -142.7 . . . . ?
O73A S72A C72A F75A 92.4 . . . . ?
N71A S72A C72A F75A -25.4 . . . . ?
O74A S72A C72A F74A -20.7 . . . . ?
O73A S72A C72A F74A -145.6 . . . . ?
N71A S72A C72A F74A 96.6 . . . . ?
O74A S72A C72A F76A 98.9 . . . . ?
O73A S72A C72A F76A -26.0 . . . . ?
N71A S72A C72A F76A -143.8 . . . . ?

loop_
_platon_squeeze_void_nr
_platon_squeeze_void_average_x
_platon_squeeze_void_average_y
_platon_squeeze_void_average_z
_platon_squeeze_void_volume
_platon_squeeze_void_count_electrons
_platon_squeeze_void_content
1 1.000 0.000 0.500 1472 428 ' '
2 0.000 0.500 0.000 1472 428 ' '
